data_4102402
loop_
_publ_author_name
'Jean-Paul Collin'
'Fabien Durola'
'Julien Frey'
'Val\'erie Heitz'
'Felipe Reviriego'
'Jean-Pierre Sauvage'
'Yann Trolez'
'Kari Rissanen'

_publ_section_title
;
 Templated Synthesis of Cyclic [4]Rotaxanes Consisting of Two Stiff Rods
 Threaded through Two Bis-macrocycles with a Large and Rigid Central Plate
 as Spacer
;
_journal_name_full 'Journal of the American Chemical Society'
_journal_page_first 6840
_journal_page_last 6850
_journal_paper_doi 10.1021/ja101759w
_journal_volume 132
_journal_year 2010
_chemical_compound_source 'synthesis as described'
_chemical_formula_moiety 'C524 H534 Cu4 F24 N52 O30 P4 Zn2'
_chemical_formula_sum 'C524 H534 Cu4 F24 N52 O30 P4 Zn2'
_chemical_formula_weight 9004.82
_chemical_name_systematic
;
 ?
;
_space_group_IT_number 2
_symmetry_cell_setting triclinic
_symmetry_Int_Tables_number 2
_symmetry_space_group_name_Hall '-P 1'
_symmetry_space_group_name_H-M 'P -1'
_atom_sites_solution_hydrogens geom
_atom_sites_solution_primary direct
_atom_sites_solution_secondary difmap
_audit_creation_date 2010-01-14T09:50:29-00:00
_audit_creation_method 'WinGX routine CIF_UPDATE'
_cell_angle_alpha 70.843(5)
_cell_angle_beta 79.695(6)
_cell_angle_gamma 73.704(6)
_cell_formula_units_Z 1
_cell_length_a 15.9812(19)
_cell_length_b 27.908(4)
_cell_length_c 34.355(4)
_cell_measurement_reflns_used 77366
_cell_measurement_temperature 173.0(1)
_cell_measurement_theta_max 50.436
_cell_measurement_theta_min 0.883
_cell_measurement_wavelength 0.71073
_cell_volume 13829(3)
_computing_cell_refinement 'HKL Scalepack (Otwinowski & Minor 1997)'
_computing_data_collection 'Collect (Bruker AXS BV, 1997-2004)'
_computing_data_reduction 'HKL Denzo and Scalepack (Otwinowski & Minor 1997)'
_computing_molecular_graphics 'Ortep-3 for Windows (Farrugia, 1997)'
_computing_publication_material 'WinGX publication routines (Farrugia, 1999)'
_computing_structure_refinement 'SHELXL-97 (Sheldrick, 2008)'
_diffrn_ambient_temperature 173.0(2)
_diffrn_detector 'CCD plate'
_diffrn_detector_area_resol_mean 9
_diffrn_measured_fraction_theta_full 0.752
_diffrn_measured_fraction_theta_max 0.752
_diffrn_measurement_device '95mm CCD camera on \k-goniostat'
_diffrn_measurement_device_type KappaCCD
_diffrn_measurement_method 'CCD rotation images, thick slices'
_diffrn_orient_matrix_type 'by Bruker AXS Collect from scalepack cell'
_diffrn_orient_matrix_UB_11 -0.487331E-1
_diffrn_orient_matrix_UB_12 -0.172169E-1
_diffrn_orient_matrix_UB_13 0.28715E-2
_diffrn_orient_matrix_UB_21 -0.33125E-1
_diffrn_orient_matrix_UB_22 0.324845E-1
_diffrn_orient_matrix_UB_23 -0.191427E-1
_diffrn_orient_matrix_UB_31 0.284383E-1
_diffrn_orient_matrix_UB_32 -0.131013E-1
_diffrn_orient_matrix_UB_33 -0.241439E-1
_diffrn_radiation_monochromator graphite
_diffrn_radiation_probe x-ray
_diffrn_radiation_type CuK\a
_diffrn_radiation_wavelength 1.54184
_diffrn_reflns_av_R_equivalents 0.1117
_diffrn_reflns_av_unetI/netI 0.2611
_diffrn_reflns_limit_h_max 15
_diffrn_reflns_limit_h_min -12
_diffrn_reflns_limit_k_max 27
_diffrn_reflns_limit_k_min -23
_diffrn_reflns_limit_l_max 34
_diffrn_reflns_limit_l_min -33
_diffrn_reflns_number 36398
_diffrn_reflns_theta_full 50
_diffrn_reflns_theta_max 50
_diffrn_reflns_theta_min 1.86
_diffrn_source 'Enraf Nonius FR590'
_exptl_absorpt_coefficient_mu 0.922
_exptl_absorpt_correction_type none
_exptl_crystal_colour Brown
_exptl_crystal_density_diffrn 1.081
_exptl_crystal_density_method 'not measured'
_exptl_crystal_description Prism
_exptl_crystal_F_000 4734
_exptl_crystal_size_max 0.3
_exptl_crystal_size_mid 0.3
_exptl_crystal_size_min 0.1
_refine_diff_density_max 0.438
_refine_diff_density_min -0.347
_refine_diff_density_rms 0.076
_refine_ls_extinction_method none
_refine_ls_goodness_of_fit_ref 0.821
_refine_ls_hydrogen_treatment constr
_refine_ls_matrix_type full
_refine_ls_number_parameters 2695
_refine_ls_number_reflns 21362
_refine_ls_number_restraints 4153
_refine_ls_restrained_S_all 0.802
_refine_ls_R_factor_all 0.2505
_refine_ls_R_factor_gt 0.122
_refine_ls_shift/su_max 0
_refine_ls_shift/su_mean 0
_refine_ls_structure_factor_coef Fsqd
_refine_ls_weighting_details 'calc w=1/[\s^2^(Fo^2^)+(0.2000P)^2^+0.0000P] where P=(Fo^2^+2Fc^2^)/3'
_refine_ls_weighting_scheme calc
_refine_ls_wR_factor_gt 0.3031
_refine_ls_wR_factor_ref 0.357
_reflns_number_gt 5573
_reflns_number_total 21362
_reflns_threshold_expression >2\s(I)
_cod_data_source_file ja101759w_si_001.cif
_cod_data_source_block comp2
_cod_database_code 4102402

loop_
_symmetry_equiv_pos_as_xyz
'x, y, z'
'-x, -y, -z'

loop_
_atom_site_label
_atom_site_type_symbol
_atom_site_fract_x
_atom_site_fract_y
_atom_site_fract_z
_atom_site_U_iso_or_equiv
_atom_site_adp_type
_atom_site_occupancy
_atom_site_symmetry_multiplicity
_atom_site_calc_flag
_atom_site_refinement_flags
Cu1 Cu 0.80212(15) 0.04882(9) 0.48022(6) 0.1270(9) Uani 1 1 d U
Cu2 Cu 0.82804(16) 0.33170(10) 0.35361(6) 0.1400(10) Uani 1 1 d U
Zn1 Zn 1.06055(15) -0.16382(9) 0.07075(6) 0.1370(9) Uani 1 1 d U
O1 O 0.9560(9) -0.0918(6) 0.0343(4) 0.232(6) Uani 1 1 d U
P1 P 0.6859(6) 0.7886(3) 0.4886(4) 0.293(5) Uani 1 1 d DU
F1 F 0.7127(12) 0.8316(6) 0.4492(3) 0.365(9) Uani 1 1 d DU
F2 F 0.6570(13) 0.7444(6) 0.5267(3) 0.368(9) Uani 1 1 d DU
F3 F 0.6976(15) 0.7498(6) 0.4626(4) 0.377(11) Uani 1 1 d DU
F4 F 0.5863(7) 0.8092(7) 0.4810(6) 0.405(11) Uani 1 1 d DU
F5 F 0.6752(15) 0.8291(7) 0.5131(5) 0.415(12) Uani 1 1 d DU
F6 F 0.7861(8) 0.7690(8) 0.4954(7) 0.515(17) Uani 1 1 d DU
P2 P 0.3660(14) 0.8575(7) 0.6493(5) 0.351(8) Uani 1 1 d DU
F7 F 0.3382(18) 0.8281(8) 0.6956(6) 0.407(12) Uani 1 1 d DU
F8 F 0.4364(19) 0.8711(13) 0.6681(12) 0.499(16) Uani 1 1 d DU
F9 F 0.2971(17) 0.9069(9) 0.6577(8) 0.453(14) Uani 1 1 d DU
F10 F 0.4361(14) 0.8055(8) 0.6474(9) 0.423(12) Uani 1 1 d DU
F11 F 0.3903(19) 0.8913(12) 0.6041(6) 0.467(14) Uani 1 1 d DU
F12 F 0.2928(18) 0.8358(13) 0.6403(7) 0.505(18) Uani 1 1 d DU
C1 C 0.6254(11) -0.0020(9) 0.4983(6) 0.125(6) Uani 1 1 d U
C2 C 0.5948(11) -0.0404(8) 0.5292(5) 0.153(6) Uani 1 1 d U
H2 H 0.6054 -0.0741 0.5257 0.183 Uiso 1 1 calc R
C3 C 0.5491(11) -0.0315(9) 0.5650(5) 0.165(7) Uani 1 1 d U
H3 H 0.5257 -0.0574 0.5863 0.198 Uiso 1 1 calc R
C4 C 0.5397(13) 0.0200(12) 0.5679(6) 0.170(7) Uani 1 1 d DU
C5 C 0.5657(14) 0.0611(10) 0.5330(9) 0.209(8) Uani 1 1 d U
H5 H 0.5528 0.0961 0.5341 0.251 Uiso 1 1 calc R
C6 C 0.6077(10) 0.0483(9) 0.5001(5) 0.150(7) Uani 1 1 d U
H6 H 0.6261 0.0743 0.4771 0.18 Uiso 1 1 calc R
O7 O 0.4909(10) 0.0309(8) 0.6040(6) 0.263(7) Uani 1 1 d DU
C8 C 0.492(2) -0.0150(8) 0.6398(7) 0.308(12) Uani 1 1 d DU
H8A H 0.5383 -0.0439 0.6329 0.369 Uiso 1 1 calc R
H8B H 0.4356 -0.0245 0.6426 0.369 Uiso 1 1 calc R
C9 C 0.506(2) -0.0148(9) 0.6830(7) 0.426(15) Uani 1 1 d DU
H9A H 0.4826 -0.0412 0.7061 0.511 Uiso 1 1 calc R
H9B H 0.568 -0.0173 0.6861 0.511 Uiso 1 1 calc R
O10 O 0.4511(13) 0.0378(11) 0.6764(9) 0.501(16) Uani 1 1 d DU
C11 C 0.497(3) 0.0792(10) 0.6613(14) 0.48(2) Uani 1 1 d DU
H11A H 0.5467 0.0594 0.6785 0.577 Uiso 1 1 calc R
H11B H 0.4583 0.1006 0.6784 0.577 Uiso 1 1 calc R
C12 C 0.544(2) 0.1229(15) 0.6356(10) 0.492(19) Uani 1 1 d DU
H12A H 0.5712 0.1192 0.6082 0.591 Uiso 1 1 calc R
H12B H 0.5069 0.1586 0.6332 0.591 Uiso 1 1 calc R
O13 O 0.6046(19) 0.1044(13) 0.6670(8) 0.546(18) Uani 1 1 d DU
C14 C 0.6715(14) 0.1330(8) 0.6597(11) 0.490(19) Uani 1 1 d DU
H14A H 0.6448 0.1678 0.6638 0.588 Uiso 1 1 calc R
H14B H 0.6983 0.1383 0.6307 0.588 Uiso 1 1 calc R
C15 C 0.7426(14) 0.1026(10) 0.6896(6) 0.422(16) Uani 1 1 d DU
H15A H 0.7348 0.119 0.712 0.506 Uiso 1 1 calc R
H15B H 0.7367 0.0662 0.7024 0.506 Uiso 1 1 calc R
O16 O 0.8287(12) 0.1026(7) 0.6678(7) 0.383(12) Uani 1 1 d DU
C17 C 0.8557(16) 0.1512(7) 0.6566(7) 0.301(13) Uani 1 1 d DU
H17A H 0.8611 0.1592 0.6819 0.361 Uiso 1 1 calc R
H17B H 0.8113 0.1801 0.6407 0.361 Uiso 1 1 calc R
C18 C 0.9448(10) 0.1462(7) 0.6300(7) 0.296(12) Uani 1 1 d DU
H18A H 0.9929 0.1304 0.6483 0.355 Uiso 1 1 calc R
H18B H 0.9486 0.123 0.6129 0.355 Uiso 1 1 calc R
O19 O 0.9540(12) 0.1972(7) 0.6034(5) 0.285(8) Uani 1 1 d DU
C20 C 1.0425(12) 0.1891(12) 0.5832(7) 0.285(11) Uani 1 1 d DU
H20A H 1.0751 0.1529 0.596 0.342 Uiso 1 1 calc R
H20B H 1.0725 0.2132 0.5876 0.342 Uiso 1 1 calc R
C21 C 1.0446(17) 0.1981(8) 0.5363(6) 0.254(10) Uani 1 1 d DU
H21A H 0.9921 0.2231 0.5238 0.304 Uiso 1 1 calc R
H21B H 1.0991 0.2065 0.5201 0.304 Uiso 1 1 calc R
O22 O 1.0428(10) 0.1441(7) 0.5460(4) 0.207(6) Uani 1 1 d DU
C23 C 1.0209(12) 0.1318(10) 0.5126(7) 0.158(7) Uani 1 1 d DU
C24 C 1.0291(11) 0.1620(8) 0.4695(7) 0.155(6) Uani 1 1 d U
H24 H 1.0458 0.1942 0.461 0.185 Uiso 1 1 calc R
C25 C 1.0113(12) 0.1413(8) 0.4420(6) 0.136(6) Uani 1 1 d U
H25 H 1.0187 0.1596 0.4134 0.163 Uiso 1 1 calc R
C26 C 0.9833(11) 0.0956(9) 0.4526(8) 0.138(6) Uani 1 1 d U
C27 C 0.9741(10) 0.0699(7) 0.4944(6) 0.135(6) Uani 1 1 d U
H27 H 0.9537 0.0388 0.5032 0.162 Uiso 1 1 calc R
C28 C 0.9931(11) 0.0873(9) 0.5233(6) 0.149(7) Uani 1 1 d U
H28 H 0.9867 0.068 0.5517 0.178 Uiso 1 1 calc R
C29 C 0.9642(14) 0.0747(8) 0.4218(7) 0.130(7) Uani 1 1 d U
N30 N 0.9017(10) 0.0523(6) 0.4325(4) 0.110(5) Uani 1 1 d U
C31 C 0.8845(13) 0.0308(6) 0.4060(6) 0.114(5) Uani 1 1 d U
C32 C 0.9399(13) 0.0280(7) 0.3691(5) 0.123(6) Uani 1 1 d U
C33 C 1.0057(12) 0.0532(7) 0.3564(5) 0.134(6) Uani 1 1 d U
H33 H 1.0408 0.0545 0.3308 0.16 Uiso 1 1 calc R
C34 C 1.0169(10) 0.0772(6) 0.3846(5) 0.117(5) Uani 1 1 d U
H34 H 1.0618 0.0956 0.3781 0.141 Uiso 1 1 calc R
C35 C 0.9185(14) -0.0006(7) 0.3401(6) 0.120(5) Uani 1 1 d U
C36 C 0.8500(14) -0.0264(7) 0.3538(6) 0.123(6) Uani 1 1 d U
C37 C 0.7920(14) -0.0259(7) 0.3913(6) 0.134(6) Uani 1 1 d U
C38 C 0.8076(12) 0.0030(7) 0.4170(6) 0.115(5) Uani 1 1 d U
N39 N 0.7538(10) 0.0138(5) 0.4508(4) 0.111(4) Uani 1 1 d U
C40 C 0.6852(13) -0.0079(7) 0.4620(5) 0.117(5) Uani 1 1 d U
C41 C 0.6722(12) -0.0445(7) 0.4429(6) 0.154(6) Uani 1 1 d U
H41 H 0.6272 -0.0629 0.4538 0.185 Uiso 1 1 calc R
C42 C 0.7293(12) -0.0518(7) 0.4074(6) 0.129(6) Uani 1 1 d U
H42 H 0.7225 -0.0758 0.3947 0.155 Uiso 1 1 calc R
N43 N 0.8345(9) -0.0555(6) 0.3349(4) 0.133(5) Uani 1 1 d U
N44 N 0.9733(9) -0.0009(5) 0.3066(5) 0.124(4) Uani 1 1 d U
C45 C 0.8902(13) -0.0598(7) 0.2963(6) 0.131(6) Uani 1 1 d U
C46 C 0.9558(13) -0.0275(8) 0.2828(6) 0.128(5) Uani 1 1 d U
C47 C 0.8767(10) -0.0872(6) 0.2758(5) 0.124(6) Uani 1 1 d U
H47 H 0.8317 -0.1057 0.2837 0.149 Uiso 1 1 calc R
C48 C 1.0079(12) -0.0296(7) 0.2467(6) 0.141(6) Uani 1 1 d U
H48 H 1.0493 -0.0086 0.2374 0.169 Uiso 1 1 calc R
C49 C 0.9377(15) -0.0870(8) 0.2392(6) 0.136(6) Uani 1 1 d U
C50 C 1.0040(12) -0.0584(8) 0.2246(6) 0.122(6) Uani 1 1 d U
N51 N 0.9192(8) -0.1214(5) 0.2202(4) 0.118(4) Uani 1 1 d U
N52 N 1.0480(8) -0.0633(5) 0.1883(4) 0.111(4) Uani 1 1 d U
C53 C 1.0336(13) -0.0914(7) 0.1691(5) 0.120(6) Uani 1 1 d U
C54 C 0.9739(13) -0.1234(7) 0.1855(6) 0.122(5) Uani 1 1 d U
C55 C 0.9775(13) -0.1533(7) 0.1554(6) 0.107(5) Uani 1 1 d U
N56 N 1.0390(9) -0.1371(6) 0.1246(4) 0.108(4) Uani 1 1 d U
C57 C 1.0765(13) -0.1006(7) 0.1294(6) 0.119(6) Uani 1 1 d U
C58 C 1.1409(12) -0.0814(7) 0.1031(6) 0.111(5) Uani 1 1 d U
C59 C 1.1851(14) -0.0975(7) 0.0666(6) 0.120(5) Uani 1 1 d U
N60 N 1.1639(8) -0.1285(5) 0.0520(4) 0.124(4) Uani 1 1 d U
C61 C 1.2177(12) -0.1277(8) 0.0145(5) 0.126(5) Uani 1 1 d U
C62 C 1.2767(12) -0.0958(7) 0.0100(5) 0.137(6) Uani 1 1 d U
H62 H 1.3219 -0.0902 -0.0119 0.165 Uiso 1 1 calc R
C63 C 1.2574(13) -0.0742(7) 0.0429(6) 0.155(6) Uani 1 1 d U
H63 H 1.2839 -0.0509 0.0485 0.186 Uiso 1 1 calc R
C64 C 1.2145(12) -0.1552(8) -0.0123(5) 0.114(5) Uani 1 1 d U
C65 C 1.1621(15) -0.1892(8) -0.0089(6) 0.132(6) Uani 1 1 d U
N66 N 1.0988(12) -0.1986(6) 0.0199(4) 0.130(5) Uani 1 1 d U
C67 C 1.0549(14) -0.2300(8) 0.0162(6) 0.119(6) Uani 1 1 d U
C68 C 0.9904(14) -0.2527(8) 0.0385(6) 0.131(6) Uani 1 1 d U
C69 C 0.9530(13) -0.2423(7) 0.0757(7) 0.127(5) Uani 1 1 d U
N70 N 0.9726(9) -0.2087(5) 0.0961(4) 0.126(4) Uani 1 1 d U
C71 C 0.9163(12) -0.2099(7) 0.1352(6) 0.125(6) Uani 1 1 d U
C72 C 0.8617(12) -0.2440(7) 0.1385(5) 0.138(6) Uani 1 1 d U
H72 H 0.8179 -0.2519 0.1607 0.165 Uiso 1 1 calc R
C73 C 0.8819(13) -0.2650(7) 0.1036(6) 0.159(6) Uani 1 1 d U
H73 H 0.8548 -0.2889 0.0993 0.19 Uiso 1 1 calc R
C74 C 0.9212(12) -0.1862(7) 0.1637(6) 0.110(5) Uani 1 1 d U
C75 C 1.0899(14) -0.2409(7) -0.0252(6) 0.124(6) Uani 1 1 d U
C76 C 1.1600(14) -0.2164(7) -0.0400(6) 0.127(6) Uani 1 1 d U
N77 N 1.2070(9) -0.2118(5) -0.0767(5) 0.128(5) Uani 1 1 d U
N78 N 1.0600(8) -0.2631(5) -0.0452(4) 0.121(4) Uani 1 1 d U
C79 C 1.1096(14) -0.2585(7) -0.0847(5) 0.130(6) Uani 1 1 d U
C80 C 1.1851(14) -0.2391(8) -0.0977(6) 0.133(6) Uani 1 1 d U
C81 C 0.9383(12) 0.2834(7) 0.1082(6) 0.158(7) Uani 1 1 d U
C82 C 1.2237(11) -0.2429(6) -0.1380(6) 0.142(6) Uani 1 1 d U
H82 H 1.2754 -0.2308 -0.1489 0.17 Uiso 1 1 calc R
C83 C 0.8923(16) 0.2794(7) 0.1503(6) 0.134(6) Uani 1 1 d U
C84 C 0.8103(16) 0.2635(8) 0.1622(7) 0.142(6) Uani 1 1 d U
N85 N 0.7615(8) 0.2676(5) 0.1991(5) 0.124(4) Uani 1 1 d U
N86 N 0.9336(10) 0.2917(5) 0.1752(5) 0.142(5) Uani 1 1 d U
C87 C 0.7997(14) 0.2843(6) 0.2214(5) 0.115(5) Uani 1 1 d U
C88 C 0.8860(16) 0.2898(7) 0.2100(6) 0.142(6) Uani 1 1 d U
C89 C 0.9281(10) 0.3006(4) 0.2410(3) 0.126(6) Uani 1 1 d GU
C90 C 0.8797(7) 0.3062(4) 0.2778(4) 0.108(5) Uani 1 1 d GU
N91 N 0.9181(9) 0.3154(3) 0.3071(3) 0.130(5) Uani 1 1 d GU
C92 C 1.0049(9) 0.3189(4) 0.2997(4) 0.144(6) Uani 1 1 d GU
C93 C 1.0533(7) 0.3133(4) 0.2629(5) 0.152(6) Uani 1 1 d GU
H93 H 1.1126 0.3157 0.2578 0.183 Uiso 1 1 calc R
C94 C 1.0149(9) 0.3042(4) 0.2336(3) 0.157(7) Uani 1 1 d GU
H94 H 1.048 0.3004 0.2084 0.188 Uiso 1 1 calc R
C95 C 1.0455(8) 0.3266(5) 0.3325(4) 0.144(6) Uani 1 1 d GU
C96 C 1.0900(8) 0.3659(5) 0.3227(3) 0.156(7) Uani 1 1 d GU
H96 H 1.1029 0.3843 0.2946 0.187 Uiso 1 1 calc R
C97 C 1.1155(8) 0.3784(4) 0.3541(4) 0.180(7) Uani 1 1 d GU
H97 H 1.1459 0.4053 0.3474 0.216 Uiso 1 1 calc R
C98 C 1.0966(8) 0.3516(5) 0.3953(4) 0.209(9) Uani 1 1 d GDU
C99 C 1.0521(8) 0.3123(5) 0.4051(3) 0.173(7) Uani 1 1 d GDU
H99 H 1.0391 0.2939 0.4332 0.208 Uiso 1 1 calc R
C100 C 1.0265(7) 0.2998(4) 0.3737(5) 0.167(7) Uani 1 1 d GU
H100 H 0.9961 0.2729 0.3804 0.201 Uiso 1 1 calc R
O101 O 1.1194(10) 0.3678(7) 0.4264(5) 0.296(8) Uani 1 1 d DU
C102 C 1.1791(13) 0.3601(15) 0.4561(7) 0.421(17) Uani 1 1 d DU
H10A H 1.2357 0.3664 0.4409 0.505 Uiso 1 1 calc R
H10B H 1.1901 0.3232 0.4734 0.505 Uiso 1 1 calc R
C103 C 1.1467(19) 0.3954(12) 0.4847(11) 0.388(15) Uani 1 1 d DU
H10C H 1.1876 0.385 0.5061 0.466 Uiso 1 1 calc R
H10D H 1.145 0.4321 0.4683 0.466 Uiso 1 1 calc R
O104 O 1.0600(17) 0.3909(12) 0.5043(9) 0.422(12) Uani 1 1 d DU
C105 C 1.026(2) 0.3447(13) 0.5146(13) 0.461(18) Uani 1 1 d DU
H10E H 1.0657 0.3124 0.5297 0.553 Uiso 1 1 calc R
H10F H 1.0074 0.3398 0.4904 0.553 Uiso 1 1 calc R
C106 C 0.948(2) 0.3662(13) 0.5428(10) 0.400(15) Uani 1 1 d DU
H10G H 0.9713 0.3747 0.5639 0.48 Uiso 1 1 calc R
H10H H 0.9127 0.3992 0.5258 0.48 Uiso 1 1 calc R
O107 O 0.8901(19) 0.3319(8) 0.5640(8) 0.433(13) Uani 1 1 d DU
C108 C 0.8242(18) 0.3495(11) 0.5946(8) 0.381(14) Uani 1 1 d DU
H10I H 0.8217 0.3859 0.593 0.457 Uiso 1 1 calc R
H10J H 0.8352 0.3266 0.623 0.457 Uiso 1 1 calc R
C109 C 0.7396(16) 0.3453(10) 0.5816(7) 0.370(15) Uani 1 1 d DU
H10K H 0.69 0.3736 0.5872 0.444 Uiso 1 1 calc R
H10L H 0.7465 0.3494 0.5516 0.444 Uiso 1 1 calc R
O110 O 0.7215(12) 0.2950(7) 0.6046(7) 0.411(13) Uani 1 1 d DU
C111 C 0.6295(14) 0.2947(11) 0.6146(5) 0.415(16) Uani 1 1 d DU
H11C H 0.5956 0.3287 0.6186 0.498 Uiso 1 1 calc R
H11D H 0.6217 0.2669 0.6407 0.498 Uiso 1 1 calc R
C112 C 0.5952(12) 0.2852(10) 0.5793(9) 0.341(14) Uani 1 1 d DU
H11E H 0.6415 0.2847 0.5559 0.409 Uiso 1 1 calc R
H11F H 0.58 0.2508 0.5892 0.409 Uiso 1 1 calc R
O113 O 0.5186(18) 0.3261(7) 0.5655(6) 0.394(11) Uani 1 1 d DU
C114 C 0.4500(12) 0.3093(12) 0.5549(9) 0.405(16) Uani 1 1 d DU
H11G H 0.398 0.338 0.5463 0.486 Uiso 1 1 calc R
H11H H 0.4326 0.2795 0.5768 0.486 Uiso 1 1 calc R
C115 C 0.5088(19) 0.2933(8) 0.5183(7) 0.294(11) Uani 1 1 d DU
H11I H 0.5615 0.2661 0.5284 0.353 Uiso 1 1 calc R
H11J H 0.4766 0.2787 0.5046 0.353 Uiso 1 1 calc R
O116 O 0.5349(11) 0.3389(7) 0.4887(4) 0.250(7) Uani 1 1 d DU
C117 C 0.5587(8) 0.3315(6) 0.4489(3) 0.185(8) Uani 1 1 d GDU
C118 C 0.5533(8) 0.2882(5) 0.4390(4) 0.181(7) Uani 1 1 d GU
H118 H 0.528 0.2621 0.4589 0.217 Uiso 1 1 calc R
C119 C 0.5850(8) 0.2829(5) 0.3998(5) 0.160(7) Uani 1 1 d GU
H119 H 0.5813 0.2533 0.393 0.192 Uiso 1 1 calc R
C120 C 0.6221(7) 0.3211(6) 0.3706(3) 0.139(6) Uani 1 1 d GU
C121 C 0.6275(7) 0.3645(5) 0.3806(4) 0.156(6) Uani 1 1 d GU
H121 H 0.6529 0.3905 0.3606 0.187 Uiso 1 1 calc R
C122 C 0.5958(8) 0.3697(5) 0.4197(5) 0.158(6) Uani 1 1 d GU
H122 H 0.5995 0.3993 0.4265 0.189 Uiso 1 1 calc R
C123 C 0.6681(15) 0.3151(7) 0.3318(6) 0.130(6) Uani 1 1 d U
N124 N 0.7516(11) 0.3168(5) 0.3206(4) 0.123(5) Uani 1 1 d U
C125 C 0.7886(11) 0.3076(6) 0.2856(5) 0.113(5) Uani 1 1 d U
C126 C 0.7532(14) 0.2921(7) 0.2586(6) 0.131(6) Uani 1 1 d U
C127 C 0.6647(14) 0.2891(6) 0.2705(5) 0.148(6) Uani 1 1 d U
H127 H 0.6345 0.2811 0.2529 0.177 Uiso 1 1 calc R
C128 C 0.6178(13) 0.2979(7) 0.3101(6) 0.159(6) Uani 1 1 d U
H128 H 0.5606 0.2928 0.3201 0.19 Uiso 1 1 calc R
C129 C 1.1699(12) -0.0417(6) 0.1128(3) 0.117(6) Uani 1 1 d GU
C130 C 1.1129(7) 0.0073(8) 0.1072(3) 0.127(6) Uani 1 1 d GU
H130 H 1.0576 0.014 0.0974 0.152 Uiso 1 1 calc R
C131 C 1.1368(10) 0.0466(5) 0.1160(3) 0.146(7) Uani 1 1 d GU
C132 C 1.2178(12) 0.0368(6) 0.1303(4) 0.150(7) Uani 1 1 d GU
H132 H 1.2341 0.0637 0.1363 0.18 Uiso 1 1 calc R
C133 C 1.2748(7) -0.0123(8) 0.1359(3) 0.155(7) Uani 1 1 d GU
C134 C 1.2508(10) -0.0515(5) 0.1271(3) 0.144(6) Uani 1 1 d GU
H134 H 1.2898 -0.0851 0.131 0.173 Uiso 1 1 calc R
C135 C 1.0768(11) 0.0991(8) 0.1144(6) 0.180(8) Uani 1 1 d DU
C136 C 1.0044(14) 0.1072(8) 0.0870(6) 0.268(12) Uani 1 1 d DU
H13A H 0.9636 0.1413 0.0851 0.402 Uiso 1 1 calc R
H13B H 0.9727 0.0795 0.0991 0.402 Uiso 1 1 calc R
H13C H 1.031 0.106 0.0592 0.402 Uiso 1 1 calc R
C137 C 1.0357(14) 0.0983(9) 0.1588(5) 0.336(15) Uani 1 1 d DU
H13D H 0.9953 0.1322 0.1583 0.504 Uiso 1 1 calc R
H13E H 1.0821 0.0915 0.1765 0.504 Uiso 1 1 calc R
H13F H 1.0036 0.0707 0.1699 0.504 Uiso 1 1 calc R
C138 C 1.1215(14) 0.1450(8) 0.0958(7) 0.308(14) Uani 1 1 d DU
H13G H 1.0782 0.1779 0.0953 0.461 Uiso 1 1 calc R
H13H H 1.147 0.1456 0.0676 0.461 Uiso 1 1 calc R
H13I H 1.1679 0.1406 0.1128 0.461 Uiso 1 1 calc R
C139 C 1.3684(9) -0.0266(7) 0.1531(5) 0.222(9) Uani 1 1 d DU
C140 C 1.3533(13) -0.0632(9) 0.1969(5) 0.311(14) Uani 1 1 d DU
H14C H 1.338 -0.094 0.1951 0.467 Uiso 1 1 calc R
H14D H 1.3053 -0.0447 0.2127 0.467 Uiso 1 1 calc R
H14E H 1.4068 -0.0743 0.2109 0.467 Uiso 1 1 calc R
C141 C 1.3927(15) 0.0219(7) 0.1554(8) 0.326(14) Uani 1 1 d DU
H14F H 1.3447 0.0409 0.1709 0.49 Uiso 1 1 calc R
H14G H 1.4028 0.0448 0.1274 0.49 Uiso 1 1 calc R
H14H H 1.446 0.0111 0.1695 0.49 Uiso 1 1 calc R
C142 C 1.4412(11) -0.0556(7) 0.1273(5) 0.218(9) Uani 1 1 d DU
H14I H 1.4251 -0.0865 0.1262 0.327 Uiso 1 1 calc R
H14J H 1.4963 -0.0665 0.1401 0.327 Uiso 1 1 calc R
H14K H 1.4486 -0.0324 0.0991 0.327 Uiso 1 1 calc R
C143 C 1.2747(9) -0.1404(6) -0.0533(3) 0.129(6) Uani 1 1 d GU
C144 C 1.2447(7) -0.0942(5) -0.0837(5) 0.156(7) Uani 1 1 d GU
H144 H 1.1886 -0.0724 -0.0793 0.188 Uiso 1 1 calc R
C145 C 1.2966(10) -0.0800(4) -0.1206(4) 0.184(8) Uani 1 1 d GU
C146 C 1.3786(9) -0.1120(6) -0.1271(3) 0.156(7) Uani 1 1 d GU
H146 H 1.4141 -0.1022 -0.1523 0.187 Uiso 1 1 calc R
C147 C 1.4087(6) -0.1581(6) -0.0967(5) 0.165(7) Uani 1 1 d GU
C148 C 1.3567(10) -0.1723(4) -0.0598(4) 0.164(7) Uani 1 1 d GU
H148 H 1.3773 -0.2039 -0.039 0.196 Uiso 1 1 calc R
C149 C 1.2763(12) -0.0307(6) -0.1556(5) 0.241(10) Uani 1 1 d DU
C150 C 1.258(2) 0.0112(10) -0.1331(7) 0.41(2) Uani 1 1 d DU
H15C H 1.2432 0.046 -0.1531 0.622 Uiso 1 1 calc R
H15D H 1.3094 0.0076 -0.1199 0.622 Uiso 1 1 calc R
H15E H 1.208 0.0068 -0.1119 0.622 Uiso 1 1 calc R
C151 C 1.1905(14) -0.0342(11) -0.1677(8) 0.44(2) Uani 1 1 d DU
H15F H 1.1704 -0.0038 -0.1911 0.664 Uiso 1 1 calc R
H15G H 1.1457 -0.0349 -0.1441 0.664 Uiso 1 1 calc R
H15H H 1.2006 -0.0662 -0.1757 0.664 Uiso 1 1 calc R
C152 C 1.3407(12) -0.0178(9) -0.1944(6) 0.282(12) Uani 1 1 d DU
H15I H 1.3142 0.0156 -0.2137 0.423 Uiso 1 1 calc R
H15J H 1.354 -0.0455 -0.2078 0.423 Uiso 1 1 calc R
H15K H 1.3948 -0.0153 -0.1864 0.423 Uiso 1 1 calc R
C153 C 1.4974(10) -0.2003(7) -0.1038(5) 0.208(9) Uani 1 1 d DU
C154 C 1.5173(12) -0.2533(7) -0.0701(5) 0.237(10) Uani 1 1 d DU
H15L H 1.4701 -0.271 -0.0665 0.355 Uiso 1 1 calc R
H15M H 1.5214 -0.2477 -0.0439 0.355 Uiso 1 1 calc R
H15N H 1.5729 -0.2751 -0.0784 0.355 Uiso 1 1 calc R
C155 C 1.4880(17) -0.2086(10) -0.1448(6) 0.43(2) Uani 1 1 d DU
H15O H 1.4758 -0.1747 -0.1661 0.642 Uiso 1 1 calc R
H15P H 1.4396 -0.2254 -0.1409 0.642 Uiso 1 1 calc R
H15Q H 1.5425 -0.2309 -0.1535 0.642 Uiso 1 1 calc R
C156 C 1.5714(15) -0.1723(7) -0.1099(7) 0.301(14) Uani 1 1 d DU
H15R H 1.558 -0.1386 -0.1313 0.451 Uiso 1 1 calc R
H15S H 1.6268 -0.1939 -0.1186 0.451 Uiso 1 1 calc R
H15T H 1.5765 -0.1667 -0.0838 0.451 Uiso 1 1 calc R
C157 C 0.9651(11) -0.2942(6) 0.0324(4) 0.120(6) Uani 1 1 d GU
C158 C 1.0145(7) -0.3455(8) 0.0436(3) 0.120(6) Uani 1 1 d GU
H158 H 1.0649 -0.3542 0.0579 0.145 Uiso 1 1 calc R
C159 C 0.9902(10) -0.3840(5) 0.0339(4) 0.141(6) Uani 1 1 d GU
C160 C 0.9165(11) -0.3712(7) 0.0130(4) 0.176(8) Uani 1 1 d GU
H160 H 0.8999 -0.3975 0.0063 0.212 Uiso 1 1 calc R
C161 C 0.8670(7) -0.3199(8) 0.0018(3) 0.157(7) Uani 1 1 d GU
C162 C 0.8913(10) -0.2814(5) 0.0115(4) 0.160(7) Uani 1 1 d GU
H162 H 0.8575 -0.2464 0.0038 0.192 Uiso 1 1 calc R
C163 C 1.0448(12) -0.4396(6) 0.0454(6) 0.209(9) Uani 1 1 d DU
C164 C 1.1143(16) -0.4483(9) 0.0744(7) 0.352(16) Uani 1 1 d DU
H16A H 1.1474 -0.4849 0.0812 0.528 Uiso 1 1 calc R
H16B H 1.0853 -0.4401 0.0999 0.528 Uiso 1 1 calc R
H16C H 1.1543 -0.4255 0.0606 0.528 Uiso 1 1 calc R
C165 C 1.0901(15) -0.4514(10) 0.0048(5) 0.342(15) Uani 1 1 d DU
H16D H 1.1264 -0.4872 0.0112 0.513 Uiso 1 1 calc R
H16E H 1.1271 -0.4269 -0.0096 0.513 Uiso 1 1 calc R
H16F H 1.0457 -0.4476 -0.013 0.513 Uiso 1 1 calc R
C166 C 0.9821(14) -0.4759(10) 0.0665(8) 0.383(18) Uani 1 1 d DU
H16G H 1.016 -0.5122 0.0747 0.574 Uiso 1 1 calc R
H16H H 0.9407 -0.4719 0.0472 0.574 Uiso 1 1 calc R
H16I H 0.9499 -0.4665 0.0911 0.574 Uiso 1 1 calc R
C167 C 0.7839(9) -0.3026(7) -0.0266(4) 0.204(8) Uani 1 1 d DU
C168 C 0.7405(13) -0.3492(6) -0.0126(5) 0.262(11) Uani 1 1 d DU
H16J H 0.7174 -0.3549 0.0165 0.393 Uiso 1 1 calc R
H16K H 0.784 -0.3806 -0.0159 0.393 Uiso 1 1 calc R
H16L H 0.6925 -0.3416 -0.0296 0.393 Uiso 1 1 calc R
C169 C 0.8194(12) -0.2925(9) -0.0725(5) 0.289(12) Uani 1 1 d DU
H16M H 0.8602 -0.3244 -0.0766 0.434 Uiso 1 1 calc R
H16N H 0.8501 -0.2643 -0.0805 0.434 Uiso 1 1 calc R
H16O H 0.7706 -0.2824 -0.0895 0.434 Uiso 1 1 calc R
C170 C 0.7172(13) -0.2535(7) -0.0197(6) 0.295(13) Uani 1 1 d DU
H17C H 0.6974 -0.2598 0.0098 0.442 Uiso 1 1 calc R
H17D H 0.6668 -0.2455 -0.0354 0.442 Uiso 1 1 calc R
H17E H 0.7449 -0.2239 -0.0293 0.442 Uiso 1 1 calc R
C171 C 0.8682(9) -0.2000(4) 0.2021(3) 0.100(5) Uani 1 1 d GU
C172 C 0.7773(9) -0.1855(4) 0.2038(3) 0.113(5) Uani 1 1 d GU
H172 H 0.7493 -0.1652 0.1794 0.135 Uiso 1 1 calc R
C173 C 0.7273(6) -0.2008(5) 0.2411(5) 0.141(6) Uani 1 1 d GU
C174 C 0.7681(9) -0.2306(5) 0.2768(3) 0.155(7) Uani 1 1 d GU
H174 H 0.734 -0.241 0.3023 0.186 Uiso 1 1 calc R
C175 C 0.8590(10) -0.2451(4) 0.2751(3) 0.148(6) Uani 1 1 d GU
C176 C 0.9090(6) -0.2298(4) 0.2378(5) 0.123(5) Uani 1 1 d GU
H176 H 0.9711 -0.2396 0.2366 0.148 Uiso 1 1 calc R
C177 C 0.6279(12) -0.1853(8) 0.2430(5) 0.203(9) Uani 1 1 d DU
C178 C 0.5927(16) -0.1980(11) 0.2095(9) 0.372(16) Uani 1 1 d DU
H17F H 0.5286 -0.1872 0.212 0.559 Uiso 1 1 calc R
H17G H 0.6115 -0.2356 0.2131 0.559 Uiso 1 1 calc R
H17H H 0.6157 -0.1791 0.182 0.559 Uiso 1 1 calc R
C179 C 0.6021(13) -0.1258(8) 0.2364(7) 0.291(13) Uani 1 1 d DU
H17I H 0.5382 -0.1135 0.2377 0.436 Uiso 1 1 calc R
H17J H 0.6281 -0.1081 0.2093 0.436 Uiso 1 1 calc R
H17K H 0.6237 -0.1182 0.2582 0.436 Uiso 1 1 calc R
C180 C 0.5839(15) -0.2134(8) 0.2847(7) 0.327(14) Uani 1 1 d DU
H18C H 0.5201 -0.2018 0.2844 0.49 Uiso 1 1 calc R
H18D H 0.6014 -0.205 0.3071 0.49 Uiso 1 1 calc R
H18E H 0.6021 -0.2512 0.2891 0.49 Uiso 1 1 calc R
C181 C 0.8960(17) -0.2741(11) 0.3186(7) 0.192(8) Uani 1 1 d U
C182 C 0.8518(16) -0.3203(9) 0.3422(7) 0.280(12) Uani 1 1 d U
H18F H 0.7894 -0.3065 0.3492 0.42 Uiso 1 1 calc R
H18G H 0.8799 -0.3408 0.3676 0.42 Uiso 1 1 calc R
H18H H 0.8583 -0.3428 0.3245 0.42 Uiso 1 1 calc R
C183 C 0.8885(17) -0.2369(9) 0.3447(7) 0.308(14) Uani 1 1 d U
H18I H 0.8269 -0.2191 0.3491 0.462 Uiso 1 1 calc R
H18J H 0.9227 -0.211 0.33 0.462 Uiso 1 1 calc R
H18K H 0.9111 -0.2572 0.3715 0.462 Uiso 1 1 calc R
C184 C 0.9916(16) -0.3027(8) 0.3111(5) 0.213(9) Uani 1 1 d U
H18L H 1.026 -0.2772 0.2955 0.32 Uiso 1 1 calc R
H18M H 0.9947 -0.3267 0.2952 0.32 Uiso 1 1 calc R
H18N H 1.0153 -0.3225 0.3377 0.32 Uiso 1 1 calc R
N200 N 0.7714(9) 0.1114(7) 0.5042(5) 0.123(5) Uani 1 1 d U
C201 C 0.7752(11) 0.1598(9) 0.4866(7) 0.120(6) Uani 1 1 d U
C202 C 0.7798(10) 0.1730(7) 0.4410(5) 0.112(5) Uani 1 1 d U
H202 H 0.7739 0.1498 0.4272 0.134 Uiso 1 1 calc R
C203 C 0.7807(11) 0.1931(9) 0.5053(6) 0.126(6) Uani 1 1 d U
C204 C 0.7672(13) 0.1751(9) 0.5509(7) 0.181(7) Uani 1 1 d U
H204 H 0.7596 0.199 0.5663 0.217 Uiso 1 1 calc R
C205 C 0.7657(13) 0.1243(10) 0.5710(7) 0.176(7) Uani 1 1 d U
H205 H 0.764 0.1105 0.6003 0.211 Uiso 1 1 calc R
C206 C 0.7670(12) 0.0938(9) 0.5453(8) 0.144(6) Uani 1 1 d U
C207 C 0.7688(12) 0.0398(10) 0.5650(6) 0.143(6) Uani 1 1 d U
N208 N 0.7937(9) 0.0057(6) 0.5402(4) 0.113(4) Uani 1 1 d U
C209 C 0.7956(10) -0.0425(8) 0.5536(5) 0.120(6) Uani 1 1 d U
H209 H 0.8158 -0.0641 0.5358 0.144 Uiso 1 1 calc R
C210 C 0.7674(11) -0.0635(7) 0.5950(7) 0.136(6) Uani 1 1 d U
C211 C 0.7426(11) -0.0352(8) 0.6236(5) 0.138(6) Uani 1 1 d U
H211 H 0.727 -0.0515 0.6519 0.166 Uiso 1 1 calc R
C212 C 0.7415(12) 0.0189(8) 0.6087(5) 0.156(6) Uani 1 1 d U
H212 H 0.7238 0.0405 0.6266 0.188 Uiso 1 1 calc R
C213 C 0.7723(8) -0.1187(5) 0.6121(5) 0.155(7) Uani 1 1 d GU
N214 N 0.7882(8) -0.1495(7) 0.6534(4) 0.174(6) Uani 1 1 d GU
N215 N 0.7782(8) -0.2003(6) 0.6585(4) 0.198(7) Uani 1 1 d GU
N216 N 0.7560(8) -0.2008(6) 0.6204(5) 0.176(6) Uani 1 1 d GU
C217 C 0.7524(8) -0.1504(7) 0.5918(3) 0.173(7) Uani 1 1 d GU
H217 H 0.7391 -0.1398 0.5639 0.208 Uiso 1 1 calc R
C218 C 0.7386(15) -0.2486(8) 0.6200(6) 0.187(8) Uani 1 1 d U
H21C H 0.7604 -0.2773 0.6445 0.224 Uiso 1 1 calc R
H21D H 0.7697 -0.258 0.5949 0.224 Uiso 1 1 calc R
C219 C 0.6426(14) -0.2416(9) 0.6202(6) 0.189(8) Uani 1 1 d U
H21E H 0.6218 -0.2171 0.5937 0.227 Uiso 1 1 calc R
H21F H 0.6102 -0.2276 0.643 0.227 Uiso 1 1 calc R
C220 C 0.6279(14) -0.2968(9) 0.6264(7) 0.185(8) Uani 1 1 d U
H22A H 0.5653 -0.2954 0.6267 0.222 Uiso 1 1 calc R
H22B H 0.6624 -0.3123 0.6046 0.222 Uiso 1 1 calc R
O221 O 0.6598(9) -0.3254(6) 0.6668(5) 0.194(5) Uani 1 1 d U
C222 C 0.6279(9) -0.3702(5) 0.6858(5) 0.168(8) Uani 1 1 d GU
C223 C 0.6452(8) -0.3932(7) 0.7269(6) 0.190(8) Uani 1 1 d GU
H223 H 0.6778 -0.3789 0.739 0.228 Uiso 1 1 calc R
C224 C 0.6150(9) -0.4371(7) 0.7504(3) 0.189(8) Uani 1 1 d GU
H224 H 0.6269 -0.4528 0.7786 0.227 Uiso 1 1 calc R
C225 C 0.5674(9) -0.4580(5) 0.7328(5) 0.154(7) Uani 1 1 d GU
C226 C 0.5501(7) -0.4350(6) 0.6917(5) 0.155(6) Uani 1 1 d GU
H226 H 0.5175 -0.4493 0.6796 0.186 Uiso 1 1 calc R
C227 C 0.5803(9) -0.3911(6) 0.6681(3) 0.175(8) Uani 1 1 d GU
H227 H 0.5684 -0.3754 0.64 0.21 Uiso 1 1 calc R
C228 C 0.5308(13) -0.5072(7) 0.7637(6) 0.144(6) Uani 1 1 d U
C229 C 0.4515(14) -0.4889(10) 0.7954(6) 0.145(6) Uani 1 1 d U
C230 C 0.4364(13) -0.4390(8) 0.8003(5) 0.153(6) Uani 1 1 d U
H230 H 0.4662 -0.4134 0.783 0.184 Uiso 1 1 calc R
C231 C 0.3724(16) -0.4301(9) 0.8336(8) 0.192(8) Uani 1 1 d U
H231 H 0.3553 -0.3957 0.8361 0.23 Uiso 1 1 calc R
C232 C 0.3348(16) -0.4653(11) 0.8612(7) 0.176(8) Uani 1 1 d U
C233 C 0.3476(14) -0.5136(9) 0.8532(6) 0.188(8) Uani 1 1 d U
H233 H 0.3158 -0.5384 0.8702 0.226 Uiso 1 1 calc R
C234 C 0.4066(13) -0.5250(8) 0.8205(7) 0.171(7) Uani 1 1 d U
H234 H 0.4159 -0.5577 0.8156 0.205 Uiso 1 1 calc R
C235 C 0.275(2) -0.4557(11) 0.8954(8) 0.199(9) Uani 1 1 d U
C236 C 0.2732(19) -0.4062(11) 0.9053(8) 0.315(14) Uani 1 1 d U
H23A H 0.3323 -0.4066 0.9097 0.473 Uiso 1 1 calc R
H23B H 0.2337 -0.4041 0.9303 0.473 Uiso 1 1 calc R
H23C H 0.2523 -0.3757 0.8821 0.473 Uiso 1 1 calc R
C237 C 0.1820(17) -0.4451(13) 0.8909(8) 0.299(14) Uani 1 1 d U
H23D H 0.1475 -0.4378 0.9158 0.448 Uiso 1 1 calc R
H23E H 0.1694 -0.4756 0.8871 0.448 Uiso 1 1 calc R
H23F H 0.1666 -0.4148 0.8668 0.448 Uiso 1 1 calc R
C238 C 0.2943(19) -0.4993(10) 0.9334(7) 0.362(18) Uani 1 1 d U
H23G H 0.3553 -0.5052 0.9385 0.543 Uiso 1 1 calc R
H23H H 0.2852 -0.531 0.9301 0.543 Uiso 1 1 calc R
H23I H 0.2553 -0.4907 0.9569 0.543 Uiso 1 1 calc R
C239 C 0.6107(9) -0.5449(5) 0.7861(5) 0.163(7) Uani 1 1 d GU
C240 C 0.6075(9) -0.5679(6) 0.8287(5) 0.185(8) Uani 1 1 d GU
H240 H 0.5575 -0.5566 0.846 0.222 Uiso 1 1 calc R
C241 C 0.6774(12) -0.6073(6) 0.8460(3) 0.159(7) Uani 1 1 d GU
H241 H 0.6752 -0.623 0.8751 0.191 Uiso 1 1 calc R
C242 C 0.7505(9) -0.6238(5) 0.8207(5) 0.161(6) Uani 1 1 d GU
C243 C 0.7537(8) -0.6009(6) 0.7781(5) 0.190(8) Uani 1 1 d GU
H243 H 0.8037 -0.6122 0.7608 0.228 Uiso 1 1 calc R
C244 C 0.6838(11) -0.5614(6) 0.7608(3) 0.184(8) Uani 1 1 d GU
H244 H 0.686 -0.5457 0.7317 0.221 Uiso 1 1 calc R
C245 C 0.8243(15) -0.6733(11) 0.8430(7) 0.184(7) Uani 1 1 d U
C246 C 0.8593(13) -0.6500(8) 0.8714(6) 0.228(10) Uani 1 1 d U
H24A H 0.8772 -0.6181 0.8545 0.342 Uiso 1 1 calc R
H24B H 0.9097 -0.6757 0.8846 0.342 Uiso 1 1 calc R
H24C H 0.8128 -0.642 0.8928 0.342 Uiso 1 1 calc R
C247 C 0.7950(14) -0.7232(9) 0.8684(7) 0.256(12) Uani 1 1 d U
H24D H 0.7768 -0.7378 0.8498 0.384 Uiso 1 1 calc R
H24E H 0.7456 -0.715 0.8885 0.384 Uiso 1 1 calc R
H24F H 0.8437 -0.7487 0.883 0.384 Uiso 1 1 calc R
C248 C 0.9025(16) -0.6850(9) 0.8096(7) 0.294(14) Uani 1 1 d U
H24G H 0.9188 -0.6524 0.793 0.442 Uiso 1 1 calc R
H24H H 0.8843 -0.7003 0.7915 0.442 Uiso 1 1 calc R
H24I H 0.9528 -0.7096 0.8235 0.442 Uiso 1 1 calc R
C249 C 0.4873(11) -0.5261(7) 0.7355(3) 0.141(6) Uani 1 1 d GU
C250 C 0.5282(7) -0.5745(6) 0.7295(4) 0.171(7) Uani 1 1 d GU
H250 H 0.581 -0.5943 0.7415 0.205 Uiso 1 1 calc R
C251 C 0.4918(11) -0.5940(4) 0.7058(5) 0.181(8) Uani 1 1 d GU
H251 H 0.5197 -0.6271 0.7017 0.217 Uiso 1 1 calc R
C252 C 0.4145(11) -0.5651(7) 0.6881(4) 0.159(7) Uani 1 1 d GU
C253 C 0.3737(7) -0.5167(6) 0.6941(4) 0.144(6) Uani 1 1 d GU
H253 H 0.3209 -0.4969 0.682 0.173 Uiso 1 1 calc R
C254 C 0.4101(10) -0.4972(4) 0.7178(4) 0.146(6) Uani 1 1 d GU
H254 H 0.3822 -0.4641 0.7219 0.175 Uiso 1 1 calc R
C255 C 0.378(2) -0.5865(14) 0.6617(10) 0.251(11) Uani 1 1 d U
C256 C 0.3274(18) -0.5413(11) 0.6256(9) 0.296(13) Uani 1 1 d U
H25A H 0.2991 -0.5565 0.6111 0.445 Uiso 1 1 calc R
H25B H 0.3692 -0.5232 0.6061 0.445 Uiso 1 1 calc R
H25C H 0.2828 -0.5164 0.6375 0.445 Uiso 1 1 calc R
C257 C 0.427(2) -0.6258(12) 0.6459(8) 0.358(17) Uani 1 1 d U
H25D H 0.3915 -0.633 0.6289 0.537 Uiso 1 1 calc R
H25E H 0.4455 -0.6574 0.6687 0.537 Uiso 1 1 calc R
H25F H 0.4783 -0.6152 0.6289 0.537 Uiso 1 1 calc R
C258 C 0.292(2) -0.5963(15) 0.6873(11) 0.407(19) Uani 1 1 d U
H25G H 0.2599 -0.6084 0.6721 0.611 Uiso 1 1 calc R
H25H H 0.256 -0.5638 0.6925 0.611 Uiso 1 1 calc R
H25I H 0.305 -0.623 0.7138 0.611 Uiso 1 1 calc R
N300 N 0.8186(9) 0.3039(8) 0.4171(4) 0.135(5) Uani 1 1 d U
C301 C 0.8011(11) 0.2571(9) 0.4391(7) 0.127(6) Uani 1 1 d U
C302 C 0.7931(9) 0.2208(9) 0.4210(5) 0.116(5) Uani 1 1 d U
H302 H 0.7976 0.2309 0.3916 0.139 Uiso 1 1 calc R
C303 C 0.7929(11) 0.2449(10) 0.4843(6) 0.130(6) Uani 1 1 d U
C304 C 0.7984(13) 0.2795(8) 0.5013(6) 0.151(7) Uani 1 1 d U
H304 H 0.798 0.2705 0.5305 0.182 Uiso 1 1 calc R
C305 C 0.8043(12) 0.3262(8) 0.4782(7) 0.160(7) Uani 1 1 d U
H305 H 0.798 0.3531 0.4905 0.193 Uiso 1 1 calc R
C306 C 0.8205(12) 0.3365(9) 0.4344(7) 0.144(6) Uani 1 1 d U
C307 C 0.8407(13) 0.3879(10) 0.4040(8) 0.159(7) Uani 1 1 d U
N308 N 0.8421(10) 0.3926(7) 0.3652(5) 0.150(5) Uani 1 1 d U
C309 C 0.8662(14) 0.4354(10) 0.3401(7) 0.172(8) Uani 1 1 d U
H309 H 0.8627 0.4426 0.3113 0.207 Uiso 1 1 calc R
C310 C 0.8951(15) 0.4695(9) 0.3513(7) 0.174(8) Uani 1 1 d U
C311 C 0.8943(13) 0.4633(8) 0.3934(7) 0.170(7) Uani 1 1 d U
H311 H 0.9106 0.4881 0.4021 0.204 Uiso 1 1 calc R
C312 C 0.8685(13) 0.4190(9) 0.4233(7) 0.178(8) Uani 1 1 d U
H312 H 0.8695 0.4111 0.4523 0.214 Uiso 1 1 calc R
C313 C 0.9200(14) 0.5135(6) 0.3203(6) 0.215(9) Uani 1 1 d GU
N314 N 0.9759(12) 0.5432(9) 0.3238(6) 0.279(10) Uani 1 1 d GU
N315 N 0.9761(12) 0.5855(7) 0.2869(7) 0.287(9) Uani 1 1 d GU
N316 N 0.9203(14) 0.5819(7) 0.2606(4) 0.278(9) Uani 1 1 d GU
C317 C 0.8856(11) 0.5375(9) 0.2812(7) 0.277(11) Uani 1 1 d GU
H317 H 0.8464 0.5258 0.2708 0.333 Uiso 1 1 calc R
C318 C 0.890(2) 0.6283(10) 0.2200(8) 0.292(12) Uani 1 1 d U
H31A H 0.8263 0.6369 0.2187 0.351 Uiso 1 1 calc R
H31B H 0.9087 0.6602 0.218 0.351 Uiso 1 1 calc R
C319 C 0.9384(19) 0.6041(11) 0.1882(8) 0.245(10) Uani 1 1 d U
H31C H 0.9485 0.6328 0.1632 0.295 Uiso 1 1 calc R
H31D H 0.9966 0.5844 0.1979 0.295 Uiso 1 1 calc R
C320 C 0.905(2) 0.5692(12) 0.1749(9) 0.273(12) Uani 1 1 d U
H32A H 0.911 0.5792 0.1443 0.328 Uiso 1 1 calc R
H32B H 0.94 0.5329 0.1854 0.328 Uiso 1 1 calc R
O321 O 0.8195(15) 0.5721(8) 0.1897(6) 0.337(10) Uani 1 1 d DU
C322 C 0.7599(11) 0.6173(6) 0.1673(7) 0.296(11) Uani 1 1 d GDU
C323 C 0.6839(15) 0.6321(7) 0.1917(4) 0.297(12) Uani 1 1 d GU
H323 H 0.6819 0.6187 0.221 0.356 Uiso 1 1 calc R
C324 C 0.6106(11) 0.6666(7) 0.1732(6) 0.213(9) Uani 1 1 d GU
H324 H 0.5586 0.6767 0.1899 0.255 Uiso 1 1 calc R
C325 C 0.6134(11) 0.6862(5) 0.1304(6) 0.179(7) Uani 1 1 d GU
C326 C 0.6895(15) 0.6714(6) 0.1060(4) 0.206(9) Uani 1 1 d GU
H326 H 0.6914 0.6848 0.0767 0.248 Uiso 1 1 calc R
C327 C 0.7627(10) 0.6369(7) 0.1244(6) 0.232(10) Uani 1 1 d GU
H327 H 0.8147 0.6268 0.1078 0.279 Uiso 1 1 calc R
C328 C 0.5251(15) 0.7227(8) 0.1114(6) 0.165(7) Uani 1 1 d U
C329 C 0.5597(13) 0.7710(6) 0.0827(7) 0.232(11) Uani 1 1 d GU
C330 C 0.5359(10) 0.7975(10) 0.0429(8) 0.260(11) Uani 1 1 d GU
H330 H 0.5006 0.7847 0.031 0.312 Uiso 1 1 calc R
C331 C 0.5637(14) 0.8426(9) 0.0204(4) 0.288(13) Uani 1 1 d GU
H331 H 0.5475 0.8606 -0.0069 0.345 Uiso 1 1 calc R
C332 C 0.6154(14) 0.8613(6) 0.0378(7) 0.273(12) Uani 1 1 d GU
C333 C 0.6392(11) 0.8348(9) 0.0777(8) 0.300(12) Uani 1 1 d GU
H333 H 0.6744 0.8476 0.0895 0.359 Uiso 1 1 calc R
C334 C 0.6113(13) 0.7897(8) 0.1001(4) 0.265(12) Uani 1 1 d GU
H334 H 0.6276 0.7717 0.1274 0.319 Uiso 1 1 calc R
C335 C 0.678(3) 0.9008(17) 0.0152(14) 0.351(15) Uani 1 1 d U
C336 C 0.648(2) 0.9221(12) -0.0320(9) 0.374(17) Uani 1 1 d U
H33A H 0.6789 0.9487 -0.0491 0.56 Uiso 1 1 calc R
H33B H 0.5846 0.9374 -0.0313 0.56 Uiso 1 1 calc R
H33C H 0.6621 0.893 -0.0439 0.56 Uiso 1 1 calc R
C337 C 0.622(3) 0.9543(14) 0.0265(12) 0.45(2) Uani 1 1 d U
H33D H 0.6497 0.9831 0.0106 0.67 Uiso 1 1 calc R
H33E H 0.6221 0.949 0.0562 0.67 Uiso 1 1 calc R
H33F H 0.562 0.9627 0.0196 0.67 Uiso 1 1 calc R
C338 C 0.783(3) 0.8906(15) 0.0131(12) 0.46(2) Uani 1 1 d U
H33G H 0.8015 0.922 -0.0049 0.691 Uiso 1 1 calc R
H33H H 0.8113 0.8612 0.0019 0.691 Uiso 1 1 calc R
H33I H 0.8002 0.8825 0.041 0.691 Uiso 1 1 calc R
C339 C 0.4895(11) 0.6956(7) 0.0879(4) 0.196(9) Uani 1 1 d GU
C340 C 0.5288(8) 0.6453(7) 0.0858(4) 0.187(8) Uani 1 1 d GU
H340 H 0.5786 0.6254 0.1002 0.224 Uiso 1 1 calc R
C341 C 0.4952(11) 0.6240(5) 0.0624(5) 0.175(7) Uani 1 1 d GU
H341 H 0.522 0.5896 0.0609 0.21 Uiso 1 1 calc R
C342 C 0.4222(11) 0.6531(7) 0.0412(4) 0.199(8) Uani 1 1 d GU
C343 C 0.3829(8) 0.7035(7) 0.0434(4) 0.205(8) Uani 1 1 d GU
H343 H 0.3331 0.7233 0.0289 0.247 Uiso 1 1 calc R
C344 C 0.4165(11) 0.7247(5) 0.0667(5) 0.191(8) Uani 1 1 d GU
H344 H 0.3897 0.7591 0.0682 0.229 Uiso 1 1 calc R
C345 C 0.3796(17) 0.6277(13) 0.0174(8) 0.212(9) Uani 1 1 d U
C346 C 0.2985(15) 0.6637(11) -0.0041(8) 0.310(14) Uani 1 1 d U
H34A H 0.3118 0.697 -0.021 0.465 Uiso 1 1 calc R
H34B H 0.2497 0.6699 0.0168 0.465 Uiso 1 1 calc R
H34C H 0.2823 0.6471 -0.0218 0.465 Uiso 1 1 calc R
C347 C 0.3541(17) 0.5725(11) 0.0451(8) 0.279(13) Uani 1 1 d U
H34D H 0.3118 0.5782 0.0686 0.418 Uiso 1 1 calc R
H34E H 0.407 0.5465 0.0554 0.418 Uiso 1 1 calc R
H34F H 0.3281 0.5596 0.0279 0.418 Uiso 1 1 calc R
C348 C 0.4537(16) 0.6168(10) -0.0197(8) 0.296(13) Uani 1 1 d U
H34G H 0.4736 0.6487 -0.0347 0.444 Uiso 1 1 calc R
H34H H 0.4289 0.6061 -0.0387 0.444 Uiso 1 1 calc R
H34I H 0.5035 0.5889 -0.008 0.444 Uiso 1 1 calc R
C349 C 0.4558(8) 0.7350(7) 0.1445(4) 0.170(7) Uani 1 1 d GU
C350 C 0.4145(10) 0.6967(5) 0.1705(5) 0.178(7) Uani 1 1 d GU
H350 H 0.4295 0.6629 0.1669 0.214 Uiso 1 1 calc R
C351 C 0.3514(9) 0.7079(6) 0.2019(4) 0.161(7) Uani 1 1 d GU
H351 H 0.3232 0.6817 0.2197 0.193 Uiso 1 1 calc R
C352 C 0.3295(7) 0.7573(7) 0.2072(4) 0.150(6) Uani 1 1 d GU
C353 C 0.3707(10) 0.7956(5) 0.1812(5) 0.221(9) Uani 1 1 d GU
H353 H 0.3557 0.8294 0.1849 0.266 Uiso 1 1 calc R
C354 C 0.4339(10) 0.7844(6) 0.1498(4) 0.208(8) Uani 1 1 d GU
H354 H 0.4621 0.8106 0.1321 0.249 Uiso 1 1 calc R
C355 C 0.2612(15) 0.7659(10) 0.2473(6) 0.170(7) Uani 1 1 d U
C356 C 0.2298(11) 0.7175(7) 0.2752(5) 0.175(7) Uani 1 1 d U
H35A H 0.2795 0.6909 0.2882 0.263 Uiso 1 1 calc R
H35B H 0.2047 0.7034 0.2585 0.263 Uiso 1 1 calc R
H35C H 0.1852 0.7271 0.2967 0.263 Uiso 1 1 calc R
C357 C 0.1773(13) 0.8032(8) 0.2303(6) 0.223(10) Uani 1 1 d U
H35D H 0.1906 0.8357 0.2114 0.334 Uiso 1 1 calc R
H35E H 0.1352 0.811 0.2532 0.334 Uiso 1 1 calc R
H35F H 0.1521 0.787 0.2153 0.334 Uiso 1 1 calc R
C358 C 0.3162(13) 0.7835(8) 0.2726(5) 0.222(9) Uani 1 1 d U
H35G H 0.3363 0.8144 0.2546 0.332 Uiso 1 1 calc R
H35H H 0.367 0.755 0.282 0.332 Uiso 1 1 calc R
H35I H 0.2791 0.792 0.2965 0.332 Uiso 1 1 calc R

loop_
_atom_site_aniso_label
_atom_site_aniso_U_11
_atom_site_aniso_U_22
_atom_site_aniso_U_33
_atom_site_aniso_U_23
_atom_site_aniso_U_13
_atom_site_aniso_U_12
Cu1 0.149(2) 0.160(2) 0.0851(16) -0.0480(15) 0.0026(13) -0.0506(17)
Cu2 0.175(2) 0.156(2) 0.0893(17) -0.0450(16) -0.0087(15) -0.0332(18)
Zn1 0.169(2) 0.161(2) 0.0927(15) -0.0503(15) -0.0081(14) -0.0454(19)
O1 0.251(14) 0.290(16) 0.170(11) -0.078(11) -0.008(10) -0.083(13)
P1 0.315(13) 0.236(12) 0.300(12) -0.029(9) 0.002(10) -0.099(11)
F1 0.49(3) 0.276(18) 0.276(18) -0.015(15) 0.014(17) -0.115(19)
F2 0.40(2) 0.35(2) 0.36(2) -0.070(19) 0.001(19) -0.164(19)
F3 0.50(3) 0.260(19) 0.37(2) -0.102(17) 0.05(2) -0.129(19)
F4 0.29(2) 0.44(3) 0.45(3) -0.08(2) -0.08(2) -0.06(2)
F5 0.52(3) 0.33(2) 0.39(3) -0.051(19) -0.07(2) -0.13(2)
F6 0.30(2) 0.35(3) 0.74(4) 0.08(3) -0.09(3) -0.10(2)
P2 0.52(2) 0.291(16) 0.269(13) -0.116(13) -0.077(16) -0.073(15)
F7 0.59(3) 0.36(2) 0.29(2) -0.15(2) 0.01(2) -0.10(2)
F8 0.62(4) 0.41(3) 0.55(4) -0.16(3) -0.16(3) -0.17(3)
F9 0.58(4) 0.30(2) 0.41(3) -0.07(2) -0.12(3) 0.02(2)
F10 0.44(3) 0.36(3) 0.48(3) -0.16(3) 0.04(2) -0.12(2)
F11 0.55(3) 0.59(4) 0.235(19) -0.01(2) -0.04(2) -0.22(3)
F12 0.72(5) 0.57(4) 0.32(3) -0.19(2) -0.17(3) -0.15(3)
C1 0.109(12) 0.169(16) 0.109(12) -0.078(13) 0.032(10) -0.033(12)
C2 0.143(14) 0.228(18) 0.088(12) -0.037(13) 0.031(11) -0.084(13)
C3 0.136(13) 0.249(19) 0.100(12) -0.051(14) 0.043(10) -0.067(15)
C4 0.166(14) 0.26(2) 0.127(14) -0.132(15) 0.026(12) -0.047(16)
C5 0.181(18) 0.25(2) 0.21(2) -0.103(18) 0.002(16) -0.048(16)
C6 0.112(13) 0.214(18) 0.130(13) -0.107(14) 0.055(10) -0.022(13)
O7 0.233(13) 0.42(2) 0.190(15) -0.155(15) 0.041(12) -0.126(15)
C8 0.37(2) 0.40(3) 0.19(2) -0.19(2) 0.04(2) -0.09(2)
C9 0.57(3) 0.40(3) 0.30(2) -0.25(2) 0.14(2) -0.06(3)
O10 0.61(3) 0.51(3) 0.34(2) -0.22(2) 0.13(2) -0.08(3)
C11 0.60(4) 0.48(4) 0.41(3) -0.28(3) 0.14(3) -0.16(3)
C12 0.61(4) 0.49(3) 0.43(3) -0.24(3) 0.12(3) -0.20(3)
O13 0.61(4) 0.55(3) 0.48(3) -0.20(3) 0.10(3) -0.18(3)
C14 0.53(4) 0.58(3) 0.41(3) -0.23(3) 0.05(3) -0.17(3)
C15 0.44(3) 0.54(3) 0.31(3) -0.23(2) 0.02(3) -0.07(3)
O16 0.42(2) 0.47(3) 0.269(19) -0.15(2) -0.043(18) -0.08(2)
C17 0.37(3) 0.33(3) 0.177(18) -0.13(2) 0.069(17) -0.04(2)
C18 0.30(2) 0.34(2) 0.18(2) 0.054(19) -0.100(18) -0.08(2)
O19 0.34(2) 0.349(19) 0.172(15) -0.098(14) -0.033(14) -0.065(19)
C20 0.32(2) 0.39(2) 0.19(2) -0.109(19) -0.08(2) -0.10(2)
C21 0.26(2) 0.31(2) 0.210(19) -0.11(2) 0.033(17) -0.09(2)
O22 0.212(12) 0.272(16) 0.181(12) -0.137(12) 0.035(10) -0.075(13)
C23 0.162(14) 0.199(18) 0.161(17) -0.118(15) 0.033(14) -0.069(13)
C24 0.149(14) 0.190(17) 0.161(17) -0.092(14) 0.023(13) -0.073(12)
C25 0.166(15) 0.161(17) 0.100(13) -0.068(13) 0.012(11) -0.049(13)
C26 0.124(13) 0.165(17) 0.121(15) -0.026(15) -0.010(12) -0.049(12)
C27 0.134(13) 0.193(16) 0.106(14) -0.048(13) -0.020(12) -0.072(11)
C28 0.143(14) 0.200(19) 0.121(15) -0.060(14) -0.008(11) -0.057(14)
C29 0.130(15) 0.155(15) 0.102(14) -0.031(12) -0.010(13) -0.037(12)
N30 0.144(12) 0.140(12) 0.071(9) -0.049(8) -0.005(9) -0.052(9)
C31 0.142(14) 0.100(12) 0.085(12) -0.025(10) -0.007(12) -0.011(11)
C32 0.147(15) 0.125(13) 0.085(12) -0.014(10) -0.002(11) -0.041(11)
C33 0.154(15) 0.179(16) 0.102(12) -0.069(11) 0.026(11) -0.084(12)
C34 0.125(12) 0.162(14) 0.092(11) -0.056(11) 0.008(10) -0.067(10)
C35 0.131(14) 0.141(14) 0.098(13) -0.037(12) -0.030(11) -0.034(12)
C36 0.147(14) 0.129(14) 0.116(13) -0.061(11) 0.037(12) -0.068(12)
C37 0.157(15) 0.134(14) 0.129(14) -0.066(12) 0.014(13) -0.050(12)
C38 0.121(13) 0.119(13) 0.097(12) -0.015(10) -0.010(11) -0.037(11)
N39 0.101(10) 0.153(11) 0.096(9) -0.057(8) 0.016(8) -0.048(9)
C40 0.120(13) 0.154(14) 0.107(12) -0.044(11) -0.003(11) -0.077(12)
C41 0.155(15) 0.161(15) 0.153(15) -0.052(13) 0.012(13) -0.057(13)
C42 0.140(15) 0.140(14) 0.152(14) -0.092(12) 0.028(11) -0.069(12)
N43 0.144(11) 0.161(12) 0.122(11) -0.078(9) 0.006(9) -0.051(9)
N44 0.152(11) 0.145(11) 0.096(10) -0.052(9) 0.017(9) -0.066(9)
C45 0.155(14) 0.130(14) 0.124(13) -0.062(11) 0.008(12) -0.044(12)
C46 0.135(14) 0.151(14) 0.124(14) -0.067(12) -0.007(11) -0.050(12)
C47 0.155(14) 0.158(14) 0.104(11) -0.093(11) 0.005(10) -0.054(11)
C48 0.165(15) 0.185(16) 0.097(13) -0.067(12) -0.007(12) -0.053(12)
C49 0.164(15) 0.158(15) 0.107(13) -0.078(12) -0.010(12) -0.026(13)
C50 0.115(13) 0.165(15) 0.103(13) -0.055(12) 0.030(11) -0.064(11)
N51 0.118(10) 0.130(11) 0.107(10) -0.039(9) 0.006(8) -0.039(8)
N52 0.135(10) 0.114(11) 0.090(9) -0.028(8) -0.011(8) -0.043(8)
C53 0.173(15) 0.123(14) 0.109(13) -0.075(11) 0.012(11) -0.071(11)
C54 0.156(15) 0.108(13) 0.122(13) -0.046(12) -0.011(12) -0.049(11)
C55 0.137(14) 0.101(12) 0.113(13) -0.042(11) -0.033(11) -0.050(11)
N56 0.109(10) 0.124(11) 0.092(9) -0.024(9) 0.019(7) -0.057(9)
C57 0.133(15) 0.120(13) 0.136(14) -0.080(12) 0.005(11) -0.042(12)
C58 0.115(13) 0.126(13) 0.113(13) -0.049(11) -0.003(10) -0.049(11)
C59 0.155(15) 0.130(14) 0.108(13) -0.057(11) -0.019(11) -0.055(12)
N60 0.120(11) 0.158(12) 0.108(10) -0.065(9) 0.019(8) -0.046(9)
C61 0.132(13) 0.168(15) 0.102(12) -0.060(12) 0.023(11) -0.069(11)
C62 0.158(15) 0.164(15) 0.137(13) -0.094(12) 0.018(12) -0.075(12)
C63 0.164(16) 0.161(16) 0.159(16) -0.063(13) 0.014(13) -0.068(13)
C64 0.149(14) 0.137(14) 0.078(10) -0.047(10) 0.003(10) -0.059(11)
C65 0.173(17) 0.136(14) 0.099(13) -0.049(13) -0.010(13) -0.040(13)
N66 0.179(15) 0.144(12) 0.096(10) -0.054(10) 0.017(9) -0.079(11)
C67 0.135(15) 0.129(15) 0.113(14) -0.041(12) -0.021(12) -0.052(12)
C68 0.151(15) 0.155(16) 0.095(13) -0.060(12) -0.024(11) -0.016(13)
C69 0.147(14) 0.127(13) 0.135(14) -0.032(12) -0.041(12) -0.066(11)
N70 0.183(12) 0.107(10) 0.111(10) -0.031(9) -0.030(9) -0.063(9)
C71 0.144(14) 0.124(14) 0.110(13) -0.011(12) 0.008(12) -0.076(11)
C72 0.179(15) 0.165(15) 0.109(12) -0.066(12) -0.002(11) -0.081(13)
C73 0.190(17) 0.165(16) 0.131(15) -0.033(13) -0.025(13) -0.066(13)
C74 0.123(13) 0.107(13) 0.124(13) -0.068(11) -0.021(11) -0.019(10)
C75 0.157(15) 0.136(14) 0.088(13) -0.036(11) -0.010(12) -0.049(12)
C76 0.149(15) 0.139(14) 0.096(13) -0.034(12) -0.010(12) -0.042(12)
N77 0.160(12) 0.123(11) 0.110(11) -0.046(9) 0.003(10) -0.045(9)
N78 0.141(11) 0.128(11) 0.094(10) -0.044(8) -0.004(9) -0.022(8)
C79 0.129(15) 0.154(14) 0.089(12) -0.039(11) 0.009(12) -0.012(12)
C80 0.127(14) 0.159(15) 0.104(14) -0.033(12) 0.023(12) -0.048(12)
C81 0.188(17) 0.207(17) 0.100(13) -0.056(13) -0.050(13) -0.041(13)
C82 0.150(15) 0.159(15) 0.089(13) -0.006(11) -0.001(12) -0.037(12)
C83 0.167(17) 0.153(14) 0.091(13) -0.036(11) -0.016(13) -0.048(12)
C84 0.171(18) 0.175(15) 0.106(14) -0.052(13) -0.030(14) -0.057(14)
N85 0.158(12) 0.136(11) 0.094(10) -0.055(9) -0.011(9) -0.035(9)
N86 0.166(13) 0.170(12) 0.097(11) -0.056(10) 0.004(10) -0.038(10)
C87 0.132(15) 0.144(13) 0.088(11) -0.069(10) -0.005(12) -0.024(12)
C88 0.151(16) 0.163(14) 0.098(13) -0.042(12) -0.016(13) -0.009(13)
C89 0.118(13) 0.127(12) 0.099(12) -0.028(10) 0.027(11) -0.008(11)
C90 0.138(14) 0.095(10) 0.084(11) -0.027(9) 0.006(11) -0.026(11)
N91 0.192(14) 0.136(10) 0.082(9) -0.031(8) -0.036(9) -0.055(10)
C92 0.170(16) 0.141(12) 0.118(13) -0.039(11) -0.008(12) -0.034(13)
C93 0.183(15) 0.177(14) 0.082(11) -0.052(11) 0.014(11) -0.019(12)
C94 0.180(17) 0.188(15) 0.092(12) -0.058(11) 0.028(12) -0.033(14)
C95 0.161(14) 0.209(16) 0.091(12) -0.079(12) -0.047(11) -0.028(12)
C96 0.184(16) 0.144(15) 0.170(16) -0.064(13) -0.012(13) -0.069(12)
C97 0.218(16) 0.184(16) 0.168(17) -0.086(15) -0.030(15) -0.046(13)
C98 0.216(18) 0.27(2) 0.197(19) -0.123(16) -0.039(16) -0.065(15)
C99 0.149(15) 0.28(2) 0.127(14) -0.108(14) -0.042(11) -0.038(14)
C100 0.140(13) 0.242(17) 0.112(13) -0.061(14) -0.022(12) -0.019(12)
O101 0.222(15) 0.439(19) 0.238(16) -0.172(15) -0.085(11) 0.032(14)
C102 0.36(3) 0.49(3) 0.36(3) -0.13(3) 0.01(2) -0.04(3)
C103 0.36(3) 0.49(3) 0.35(3) -0.16(2) -0.02(2) -0.11(3)
O104 0.29(2) 0.55(3) 0.42(3) -0.12(2) 0.002(19) -0.15(2)
C105 0.36(3) 0.53(3) 0.46(3) -0.15(3) 0.11(2) -0.15(3)
C106 0.41(3) 0.51(3) 0.32(3) -0.20(2) 0.16(2) -0.20(3)
O107 0.47(3) 0.54(3) 0.30(2) -0.18(2) 0.03(2) -0.12(2)
C108 0.45(3) 0.52(3) 0.25(2) -0.25(2) 0.04(2) -0.11(3)
C109 0.41(3) 0.49(3) 0.28(2) -0.20(2) 0.08(2) -0.17(3)
O110 0.45(3) 0.50(3) 0.29(2) -0.19(2) 0.03(2) -0.08(2)
C111 0.41(3) 0.51(3) 0.28(2) -0.16(2) -0.02(3) 0.01(3)
C112 0.34(3) 0.46(3) 0.23(2) -0.20(2) -0.03(2) 0.03(2)
O113 0.39(3) 0.54(3) 0.310(19) -0.19(2) -0.02(2) -0.14(2)
C114 0.39(3) 0.52(3) 0.34(3) -0.14(2) 0.02(3) -0.18(3)
C115 0.30(2) 0.45(3) 0.18(2) -0.16(2) 0.060(17) -0.14(2)
O116 0.264(14) 0.343(18) 0.161(13) -0.108(13) 0.039(11) -0.098(13)
C117 0.223(16) 0.229(19) 0.116(14) -0.078(14) 0.041(13) -0.075(15)
C118 0.210(16) 0.205(18) 0.116(14) -0.063(13) 0.021(13) -0.034(14)
C119 0.171(15) 0.225(17) 0.102(13) -0.050(14) -0.012(11) -0.075(13)
C120 0.132(13) 0.171(16) 0.130(14) -0.073(13) 0.002(11) -0.036(12)
C121 0.188(15) 0.180(16) 0.115(13) -0.074(12) 0.013(11) -0.049(13)
C122 0.191(16) 0.186(16) 0.120(14) -0.072(13) 0.009(12) -0.065(13)
C123 0.148(16) 0.133(13) 0.103(12) -0.051(10) -0.005(13) -0.012(13)
N124 0.140(13) 0.124(10) 0.086(9) -0.045(8) 0.010(9) 0.002(10)
C125 0.110(13) 0.123(12) 0.085(11) -0.033(10) 0.028(11) -0.017(11)
C126 0.142(15) 0.148(13) 0.103(13) -0.046(11) -0.005(13) -0.029(12)
C127 0.180(17) 0.173(14) 0.085(12) -0.037(10) -0.004(12) -0.041(14)
C128 0.181(16) 0.195(16) 0.107(13) -0.044(12) -0.008(12) -0.060(13)
C129 0.153(16) 0.146(15) 0.079(10) -0.051(11) -0.005(10) -0.063(13)
C130 0.150(14) 0.152(17) 0.084(10) -0.041(12) 0.022(9) -0.059(14)
C131 0.134(16) 0.162(17) 0.118(12) -0.042(12) 0.020(11) -0.020(14)
C132 0.173(18) 0.126(15) 0.154(13) -0.052(12) -0.009(13) -0.031(13)
C133 0.181(16) 0.158(17) 0.154(13) -0.081(13) -0.006(12) -0.050(15)
C134 0.177(17) 0.157(16) 0.109(12) -0.056(11) 0.010(11) -0.051(14)
C135 0.21(2) 0.163(18) 0.160(16) -0.053(16) -0.017(15) -0.019(16)
C136 0.29(3) 0.18(2) 0.30(3) -0.06(2) -0.07(2) 0.01(2)
C137 0.31(3) 0.40(3) 0.21(2) -0.13(2) 0.08(2) 0.03(2)
C138 0.23(2) 0.19(2) 0.44(4) 0.00(2) -0.01(2) -0.07(2)
C139 0.19(2) 0.21(2) 0.24(2) -0.027(18) -0.025(18) -0.066(18)
C140 0.26(2) 0.43(4) 0.17(2) -0.01(2) -0.041(19) -0.04(2)
C141 0.33(3) 0.24(3) 0.48(4) -0.12(3) -0.07(3) -0.15(2)
C142 0.143(17) 0.30(3) 0.25(2) -0.15(2) -0.028(15) -0.033(17)
C143 0.128(14) 0.158(15) 0.110(12) -0.061(11) 0.007(11) -0.036(12)
C144 0.152(14) 0.172(16) 0.117(14) -0.021(12) 0.025(12) -0.044(12)
C145 0.150(16) 0.214(18) 0.165(16) -0.031(14) 0.023(13) -0.063(15)
C146 0.130(15) 0.226(19) 0.110(13) -0.041(13) 0.005(11) -0.058(14)
C147 0.156(15) 0.235(18) 0.084(12) -0.047(12) 0.009(11) -0.031(13)
C148 0.157(16) 0.227(17) 0.107(13) -0.064(12) -0.009(11) -0.032(14)
C149 0.24(2) 0.27(2) 0.24(2) -0.065(19) -0.004(19) -0.12(2)
C150 0.51(4) 0.24(3) 0.37(4) -0.01(3) 0.06(3) -0.05(3)
C151 0.38(4) 0.44(4) 0.38(4) 0.20(3) -0.13(3) -0.23(3)
C152 0.23(2) 0.32(3) 0.24(2) -0.05(2) 0.048(19) -0.07(2)
C153 0.190(19) 0.30(2) 0.104(14) -0.062(15) -0.016(14) 0.002(18)
C154 0.22(2) 0.27(3) 0.19(2) -0.087(19) -0.012(17) 0.013(19)
C155 0.45(4) 0.43(4) 0.31(3) -0.19(3) 0.00(3) 0.12(3)
C156 0.24(3) 0.21(2) 0.42(3) -0.02(2) -0.02(2) -0.08(2)
C157 0.152(15) 0.152(16) 0.091(11) -0.066(12) -0.008(10) -0.055(13)
C158 0.133(13) 0.120(14) 0.115(11) -0.066(12) 0.003(9) -0.011(12)
C159 0.179(16) 0.144(15) 0.114(12) -0.075(12) -0.029(10) -0.009(13)
C160 0.23(2) 0.201(19) 0.140(15) -0.103(14) 0.000(14) -0.064(16)
C161 0.154(15) 0.212(18) 0.118(12) -0.058(14) 0.029(11) -0.078(15)
C162 0.197(18) 0.179(17) 0.116(13) -0.035(12) -0.023(12) -0.070(14)
C163 0.25(2) 0.154(18) 0.22(2) -0.078(17) -0.012(17) -0.022(17)
C164 0.38(3) 0.24(3) 0.47(4) -0.12(3) -0.19(3) -0.01(2)
C165 0.40(3) 0.34(3) 0.24(2) -0.17(2) 0.02(2) 0.06(3)
C166 0.36(3) 0.26(3) 0.46(4) 0.01(3) 0.02(3) -0.13(3)
C167 0.186(19) 0.30(2) 0.186(18) -0.101(18) -0.047(15) -0.096(17)
C168 0.22(2) 0.34(3) 0.25(2) -0.04(2) -0.066(18) -0.13(2)
C169 0.23(2) 0.55(4) 0.116(16) -0.09(2) 0.001(15) -0.16(2)
C170 0.20(2) 0.22(2) 0.41(3) -0.06(2) -0.11(2) 0.047(19)
C171 0.116(13) 0.130(12) 0.075(10) -0.053(9) 0.009(10) -0.046(11)
C172 0.114(13) 0.155(13) 0.087(11) -0.055(10) 0.003(9) -0.044(11)
C173 0.150(14) 0.196(15) 0.117(12) -0.072(12) -0.005(13) -0.077(13)
C174 0.188(17) 0.218(17) 0.093(12) -0.057(12) -0.005(12) -0.093(15)
C175 0.189(16) 0.179(14) 0.101(12) -0.059(11) -0.004(13) -0.068(14)
C176 0.144(13) 0.135(13) 0.094(11) -0.033(11) 0.005(11) -0.051(10)
C177 0.194(19) 0.25(2) 0.198(18) -0.105(17) 0.031(16) -0.082(19)
C178 0.22(3) 0.61(4) 0.37(3) -0.31(3) -0.04(2) -0.04(3)
C179 0.16(2) 0.33(3) 0.37(3) -0.12(3) -0.04(2) -0.02(2)
C180 0.25(3) 0.41(4) 0.27(3) -0.04(3) 0.05(2) -0.10(2)
C181 0.22(2) 0.18(2) 0.158(17) -0.018(16) -0.087(16) -0.027(17)
C182 0.31(3) 0.16(2) 0.28(3) 0.027(19) -0.02(2) -0.04(2)
C183 0.46(4) 0.31(3) 0.25(2) -0.18(2) -0.15(2) -0.04(2)
C184 0.30(3) 0.19(2) 0.125(15) 0.017(14) -0.072(18) -0.07(2)
N200 0.156(11) 0.134(13) 0.087(11) -0.053(11) -0.006(9) -0.027(11)
C201 0.154(12) 0.101(15) 0.109(14) -0.047(13) -0.016(11) -0.016(12)
C202 0.145(12) 0.087(13) 0.101(13) -0.034(11) -0.014(10) -0.018(11)
C203 0.194(14) 0.114(15) 0.090(13) -0.048(12) -0.015(11) -0.044(12)
C204 0.264(17) 0.152(17) 0.129(16) -0.069(15) 0.012(14) -0.039(16)
C205 0.253(17) 0.159(18) 0.129(16) -0.065(15) 0.029(13) -0.075(17)
C206 0.199(14) 0.099(15) 0.129(16) -0.044(14) 0.007(13) -0.032(12)
C207 0.182(14) 0.166(17) 0.082(13) -0.037(13) 0.001(11) -0.051(13)
N208 0.156(11) 0.110(12) 0.087(10) -0.027(10) 0.008(8) -0.066(11)
C209 0.125(12) 0.131(15) 0.087(12) -0.007(12) 0.030(9) -0.058(13)
C210 0.130(12) 0.124(14) 0.142(15) -0.010(13) 0.009(12) -0.060(12)
C211 0.177(14) 0.159(17) 0.083(12) -0.043(12) 0.032(10) -0.067(14)
C212 0.224(16) 0.128(15) 0.101(13) -0.027(12) 0.034(11) -0.055(14)
C213 0.154(13) 0.183(18) 0.109(13) -0.002(13) -0.025(11) -0.054(14)
N214 0.189(12) 0.168(14) 0.140(12) -0.019(11) -0.013(10) -0.035(12)
N215 0.237(15) 0.180(15) 0.175(14) -0.042(13) -0.011(12) -0.065(13)
N216 0.203(13) 0.132(14) 0.155(13) 0.010(12) 0.002(11) -0.053(13)
C217 0.179(15) 0.147(17) 0.167(16) -0.007(15) 0.013(13) -0.061(14)
C218 0.203(18) 0.120(16) 0.175(15) 0.007(13) 0.013(15) -0.021(19)
C219 0.177(17) 0.175(18) 0.202(16) -0.049(15) 0.023(15) -0.054(19)
C220 0.190(16) 0.174(19) 0.185(17) -0.032(16) -0.040(14) -0.045(16)
O221 0.180(11) 0.179(13) 0.215(14) -0.023(11) -0.019(10) -0.071(10)
C222 0.157(16) 0.156(17) 0.177(17) -0.032(15) -0.007(14) -0.041(13)
C223 0.241(17) 0.165(18) 0.137(16) -0.004(13) -0.021(15) -0.052(15)
C224 0.234(19) 0.191(19) 0.120(14) 0.006(14) -0.057(13) -0.052(15)
C225 0.162(14) 0.162(15) 0.122(14) -0.006(13) -0.043(12) -0.039(12)
C226 0.163(14) 0.162(17) 0.125(15) -0.019(12) 0.002(12) -0.052(13)
C227 0.173(17) 0.176(18) 0.170(16) -0.031(14) 0.005(13) -0.071(13)
C228 0.159(14) 0.142(14) 0.143(13) -0.031(11) 0.004(11) -0.078(11)
C229 0.179(16) 0.151(16) 0.106(13) -0.048(13) 0.000(11) -0.039(14)
C230 0.223(18) 0.147(16) 0.087(12) -0.032(12) -0.018(11) -0.040(15)
C231 0.27(2) 0.151(18) 0.135(18) -0.045(15) -0.012(16) -0.029(16)
C232 0.231(18) 0.159(19) 0.097(14) -0.042(14) -0.005(13) 0.015(16)
C233 0.217(18) 0.184(19) 0.121(14) -0.033(14) 0.029(13) -0.024(17)
C234 0.187(17) 0.162(17) 0.139(16) -0.033(14) 0.023(13) -0.043(14)
C235 0.27(2) 0.171(19) 0.140(17) -0.075(15) -0.002(19) -0.004(19)
C236 0.38(3) 0.29(3) 0.28(3) -0.14(3) 0.12(2) -0.13(3)
C237 0.22(3) 0.44(4) 0.26(3) -0.19(3) 0.02(2) -0.05(3)
C238 0.46(4) 0.27(3) 0.15(2) 0.00(2) 0.06(2) 0.10(3)
C239 0.171(16) 0.163(15) 0.144(15) -0.051(13) 0.000(14) -0.025(13)
C240 0.212(18) 0.187(18) 0.118(14) -0.025(13) 0.008(14) -0.028(14)
C241 0.192(18) 0.181(17) 0.107(13) -0.051(12) 0.001(13) -0.049(14)
C242 0.150(15) 0.190(16) 0.130(14) -0.011(14) -0.024(13) -0.056(13)
C243 0.150(15) 0.218(19) 0.143(16) -0.013(14) -0.021(13) 0.003(14)
C244 0.156(17) 0.227(19) 0.132(14) -0.014(14) -0.012(13) -0.035(15)
C245 0.161(18) 0.25(2) 0.138(17) -0.053(16) -0.019(14) -0.053(16)
C246 0.22(2) 0.26(2) 0.21(2) -0.093(19) -0.077(17) 0.009(17)
C247 0.23(2) 0.22(2) 0.30(3) 0.00(2) -0.02(2) -0.11(2)
C248 0.30(3) 0.31(3) 0.19(2) -0.12(2) -0.08(2) 0.14(2)
C249 0.181(16) 0.151(16) 0.107(12) -0.027(12) -0.029(11) -0.067(13)
C250 0.222(17) 0.151(17) 0.171(16) -0.060(13) -0.038(13) -0.068(14)
C251 0.23(2) 0.166(16) 0.177(17) -0.083(14) -0.009(15) -0.067(15)
C252 0.195(18) 0.177(18) 0.144(14) -0.078(14) -0.008(13) -0.075(14)
C253 0.162(15) 0.162(17) 0.127(13) -0.046(12) -0.020(11) -0.062(13)
C254 0.161(16) 0.144(14) 0.120(14) -0.002(11) -0.040(11) -0.045(13)
C255 0.27(2) 0.26(2) 0.23(2) -0.154(18) 0.022(19) 0.00(2)
C256 0.33(3) 0.28(3) 0.31(3) -0.12(3) -0.08(3) -0.04(3)
C257 0.39(4) 0.42(4) 0.31(3) -0.25(3) -0.06(3) 0.03(3)
C258 0.38(4) 0.49(4) 0.40(4) -0.07(4) -0.03(3) -0.25(4)
N300 0.180(12) 0.149(15) 0.104(12) -0.083(11) -0.007(9) -0.034(11)
C301 0.166(13) 0.121(15) 0.107(14) -0.039(13) -0.017(11) -0.045(12)
C302 0.117(12) 0.137(16) 0.110(13) -0.073(13) -0.010(10) -0.016(12)
C303 0.184(13) 0.140(16) 0.088(13) -0.055(12) -0.030(10) -0.034(13)
C304 0.270(17) 0.115(16) 0.096(13) -0.033(12) 0.002(12) -0.098(15)
C305 0.252(17) 0.117(15) 0.140(17) -0.065(14) -0.012(14) -0.059(14)
C306 0.192(14) 0.140(17) 0.093(14) -0.058(13) -0.007(12) -0.006(13)
C307 0.215(15) 0.140(16) 0.128(17) -0.063(14) -0.040(14) -0.008(13)
N308 0.234(14) 0.143(14) 0.089(12) -0.039(11) -0.010(11) -0.070(11)
C309 0.235(18) 0.147(19) 0.156(18) -0.082(15) -0.003(14) -0.043(16)
C310 0.248(17) 0.153(18) 0.121(16) -0.064(14) -0.023(14) -0.017(14)
C311 0.246(17) 0.142(16) 0.143(17) -0.062(14) -0.029(15) -0.051(14)
C312 0.232(18) 0.135(18) 0.149(18) -0.025(14) -0.014(14) -0.038(15)
C313 0.31(2) 0.18(2) 0.150(17) -0.058(15) -0.060(16) -0.017(17)
N314 0.35(2) 0.22(2) 0.245(19) 0.004(15) -0.079(16) -0.087(17)
N315 0.42(2) 0.239(18) 0.230(19) -0.026(16) -0.107(18) -0.125(17)
N316 0.42(2) 0.202(18) 0.218(19) -0.048(15) 0.014(17) -0.119(17)
C317 0.42(3) 0.21(2) 0.20(2) -0.039(18) 0.01(2) -0.12(2)
C318 0.38(3) 0.21(2) 0.24(2) -0.016(18) 0.03(2) -0.09(2)
C319 0.30(2) 0.27(2) 0.21(2) -0.094(18) -0.015(18) -0.11(2)
C320 0.25(3) 0.31(2) 0.24(2) -0.117(19) 0.02(2) -0.04(2)
O321 0.29(2) 0.35(2) 0.307(19) -0.106(16) -0.014(17) 0.037(19)
C322 0.30(2) 0.30(2) 0.25(2) -0.10(2) -0.06(2) 0.042(19)
C323 0.26(3) 0.32(2) 0.28(2) -0.124(19) -0.030(19) 0.02(2)
C324 0.27(2) 0.24(2) 0.166(16) -0.120(16) -0.005(16) -0.055(17)
C325 0.239(18) 0.169(16) 0.147(15) -0.074(14) 0.028(15) -0.074(15)
C326 0.29(2) 0.184(18) 0.169(16) -0.089(14) 0.067(16) -0.112(18)
C327 0.27(2) 0.23(2) 0.20(2) -0.079(18) 0.037(18) -0.088(18)
C328 0.219(17) 0.146(15) 0.141(14) -0.058(11) 0.024(12) -0.066(13)
C329 0.29(2) 0.152(17) 0.23(2) -0.040(16) 0.056(18) -0.080(16)
C330 0.33(2) 0.20(2) 0.20(2) -0.013(17) 0.048(19) -0.084(19)
C331 0.39(3) 0.19(2) 0.24(2) -0.022(18) 0.07(2) -0.12(2)
C332 0.38(2) 0.170(18) 0.23(2) 0.018(17) 0.02(2) -0.128(18)
C333 0.37(2) 0.17(2) 0.29(3) -0.054(19) 0.10(2) -0.06(2)
C334 0.35(2) 0.142(18) 0.24(2) -0.026(16) 0.110(18) -0.081(18)
C335 0.41(3) 0.28(3) 0.30(3) 0.00(2) -0.02(3) -0.11(3)
C336 0.49(4) 0.31(3) 0.24(3) 0.05(3) -0.02(3) -0.14(3)
C337 0.52(5) 0.32(4) 0.42(4) -0.08(3) 0.15(4) -0.13(4)
C338 0.41(4) 0.40(4) 0.52(5) -0.05(3) 0.10(4) -0.21(4)
C339 0.26(2) 0.157(18) 0.114(14) -0.026(14) -0.014(13) 0.022(16)
C340 0.219(18) 0.170(19) 0.146(15) -0.033(14) -0.023(13) -0.018(15)
C341 0.176(17) 0.194(17) 0.161(17) -0.043(14) -0.059(12) -0.036(14)
C342 0.223(19) 0.209(19) 0.150(15) -0.086(15) -0.017(14) 0.012(16)
C343 0.253(19) 0.20(2) 0.146(15) -0.082(14) -0.048(14) 0.021(16)
C344 0.31(2) 0.162(16) 0.063(12) -0.025(11) -0.020(12) -0.003(15)
C345 0.18(2) 0.30(2) 0.19(2) -0.140(18) -0.071(15) -0.002(18)
C346 0.22(2) 0.43(3) 0.34(3) -0.22(3) -0.14(2) 0.03(2)
C347 0.32(3) 0.28(3) 0.27(3) -0.12(2) -0.03(2) -0.07(3)
C348 0.27(3) 0.38(3) 0.30(3) -0.23(3) -0.09(2) 0.03(2)
C349 0.233(17) 0.120(15) 0.142(14) -0.056(13) 0.031(12) -0.030(14)
C350 0.217(18) 0.162(16) 0.140(15) -0.039(13) 0.052(12) -0.071(14)
C351 0.216(18) 0.135(15) 0.127(14) -0.026(12) -0.034(12) -0.041(14)
C352 0.199(15) 0.149(15) 0.107(12) -0.055(12) -0.001(11) -0.034(14)
C353 0.30(2) 0.177(17) 0.126(16) 0.009(14) 0.011(15) -0.045(16)
C354 0.30(2) 0.154(17) 0.113(14) -0.027(13) 0.042(13) -0.020(16)
C355 0.154(18) 0.23(2) 0.124(15) -0.056(15) 0.008(13) -0.057(16)
C356 0.196(18) 0.195(19) 0.124(15) -0.010(14) -0.009(13) -0.079(15)
C357 0.147(18) 0.28(3) 0.195(19) -0.099(18) 0.005(15) 0.036(17)
C358 0.24(2) 0.31(3) 0.143(17) -0.083(17) -0.015(15) -0.097(19)

loop_
_atom_type_symbol
_atom_type_description
_atom_type_scat_dispersion_real
_atom_type_scat_dispersion_imag
_atom_type_scat_source
Cu Cu -1.9646 0.5888 'International Tables Vol C Tables 4.2.6.8 and 6.1.1.4'
Zn Zn -1.5491 0.6778 'International Tables Vol C Tables 4.2.6.8 and 6.1.1.4'
P P 0.2955 0.4335 'International Tables Vol C Tables 4.2.6.8 and 6.1.1.4'
F F 0.0727 0.0534 'International Tables Vol C Tables 4.2.6.8 and 6.1.1.4'
O O 0.0492 0.0322 'International Tables Vol C Tables 4.2.6.8 and 6.1.1.4'
N N 0.0311 0.018 'International Tables Vol C Tables 4.2.6.8 and 6.1.1.4'
C C 0.0181 0.0091 'International Tables Vol C Tables 4.2.6.8 and 6.1.1.4'
H H 0 0 'International Tables Vol C Tables 4.2.6.8 and 6.1.1.4'

loop_
_geom_angle_atom_site_label_1
_geom_angle_atom_site_label_2
_geom_angle_atom_site_label_3
_geom_angle
_geom_angle_site_symmetry_1
_geom_angle_site_symmetry_3
N39 Cu1 N208 104.9(6) . .
N39 Cu1 N30 85.7(6) . .
N208 Cu1 N30 134.2(5) . .
N39 Cu1 N200 142.9(5) . .
N208 Cu1 N200 84.3(6) . .
N30 Cu1 N200 113.8(7) . .
N308 Cu2 N124 136.9(6) . .
N308 Cu2 N91 109.8(6) . .
N124 Cu2 N91 80.5(6) . .
N308 Cu2 N300 81.6(7) . .
N124 Cu2 N300 121.2(7) . .
N91 Cu2 N300 135.1(5) . .
N70 Zn1 N60 170.1(5) . .
N70 Zn1 N56 91.0(6) . .
N60 Zn1 N56 86.8(6) . .
N70 Zn1 N66 90.3(7) . .
N60 Zn1 N66 90.6(7) . .
N56 Zn1 N66 171.9(5) . .
N70 Zn1 O1 93.8(5) . .
N60 Zn1 O1 96.0(5) . .
N56 Zn1 O1 93.9(4) . .
N66 Zn1 O1 94.0(5) . .
F1 P1 F4 92.2(11) . .
F1 P1 F3 91.4(11) . .
F4 P1 F3 90.0(3) . .
F1 P1 F6 86.5(3) . .
F4 P1 F6 178.7(13) . .
F3 P1 F6 90.0(3) . .
F1 P1 F5 86.4(3) . .
F4 P1 F5 90.0(3) . .
F3 P1 F5 177.8(12) . .
F6 P1 F5 89.9(3) . .
F1 P1 F2 177.0(12) . .
F4 P1 F2 86.2(3) . .
F3 P1 F2 86.0(3) . .
F6 P1 F2 95.0(11) . .
F5 P1 F2 96.2(12) . .
F12 P2 F8 168(2) . .
F12 P2 F11 99.4(16) . .
F8 P2 F11 93(2) . .
F12 P2 F9 92(2) . .
F8 P2 F9 88.9(16) . .
F11 P2 F9 90.1(16) . .
F12 P2 F10 90.2(16) . .
F8 P2 F10 87.1(18) . .
F11 P2 F10 96.6(17) . .
F9 P2 F10 172.4(18) . .
F12 P2 F7 82.4(15) . .
F8 P2 F7 85.4(16) . .
F11 P2 F7 175.2(19) . .
F9 P2 F7 85.4(14) . .
F10 P2 F7 87.8(14) . .
C6 C1 C2 122.1(17) . .
C6 C1 C40 110.5(19) . .
C2 C1 C40 127(2) . .
C1 C2 C3 121.8(19) . .
C1 C2 H2 119.1 . .
C3 C2 H2 119.1 . .
C2 C3 C4 114.7(18) . .
C2 C3 H3 122.7 . .
C4 C3 H3 122.7 . .
O7 C4 C3 116(2) . .
O7 C4 C5 121(3) . .
C3 C4 C5 121.9(16) . .
C6 C5 C4 118(2) . .
C6 C5 H5 121.2 . .
C4 C5 H5 121.2 . .
C5 C6 C1 121(2) . .
C5 C6 H6 119.3 . .
C1 C6 H6 119.3 . .
C4 O7 C8 114(2) . .
O7 C8 C9 121.5(19) . .
O7 C8 H8A 107 . .
C9 C8 H8A 107 . .
O7 C8 H8B 107 . .
C9 C8 H8B 107 . .
H8A C8 H8B 106.7 . .
O10 C9 C8 91(2) . .
O10 C9 H9A 113.5 . .
C8 C9 H9A 113.5 . .
O10 C9 H9B 113.5 . .
C8 C9 H9B 113.5 . .
H9A C9 H9B 110.8 . .
C11 O10 C9 115.2(6) . .
O10 C11 C12 167(5) . .
O10 C11 H11A 94 . .
C12 C11 H11A 94 . .
O10 C11 H11B 94 . .
C12 C11 H11B 94 . .
H11A C11 H11B 103.1 . .
O13 C12 C11 88(2) . .
O13 C12 H12A 113.9 . .
C11 C12 H12A 113.9 . .
O13 C12 H12B 113.9 . .
C11 C12 H12B 113.9 . .
H12A C12 H12B 111.1 . .
C14 O13 C12 115.5(6) . .
O13 C14 C15 109.9(5) . .
O13 C14 H14A 109.7 . .
C15 C14 H14A 109.7 . .
O13 C14 H14B 109.7 . .
C15 C14 H14B 109.7 . .
H14A C14 H14B 108.2 . .
O16 C15 C14 110.2(5) . .
O16 C15 H15A 109.6 . .
C14 C15 H15A 109.6 . .
O16 C15 H15B 109.6 . .
C14 C15 H15B 109.6 . .
H15A C15 H15B 108.1 . .
C15 O16 C17 116.0(6) . .
O16 C17 C18 109.4(5) . .
O16 C17 H17A 109.8 . .
C18 C17 H17A 109.8 . .
O16 C17 H17B 109.8 . .
C18 C17 H17B 109.8 . .
H17A C17 H17B 108.2 . .
O19 C18 C17 110.0(5) . .
O19 C18 H18A 109.7 . .
C17 C18 H18A 109.7 . .
O19 C18 H18B 109.7 . .
C17 C18 H18B 109.7 . .
H18A C18 H18B 108.2 . .
C18 O19 C20 105.6(18) . .
O19 C20 C21 112.6(18) . .
O19 C20 H20A 109.1 . .
C21 C20 H20A 109.1 . .
O19 C20 H20B 109.1 . .
C21 C20 H20B 109.1 . .
H20A C20 H20B 107.8 . .
O22 C21 C20 87.5(16) . .
O22 C21 H21A 114.1 . .
C20 C21 H21A 114.1 . .
O22 C21 H21B 114.1 . .
C20 C21 H21B 114.1 . .
H21A C21 H21B 111.3 . .
C23 O22 C21 113.3(19) . .
C28 C23 O22 115(2) . .
C28 C23 C24 119.7(16) . .
O22 C23 C24 125(2) . .
C25 C24 C23 115.9(19) . .
C25 C24 H24 122.1 . .
C23 C24 H24 122.1 . .
C24 C25 C26 125(2) . .
C24 C25 H25 117.6 . .
C26 C25 H25 117.6 . .
C27 C26 C25 116(2) . .
C27 C26 C29 121(2) . .
C25 C26 C29 123(2) . .
C28 C27 C26 122(2) . .
C28 C27 H27 118.8 . .
C26 C27 H27 118.8 . .
C27 C28 C23 121.2(19) . .
C27 C28 H28 119.4 . .
C23 C28 H28 119.4 . .
N30 C29 C34 123(2) . .
N30 C29 C26 116(2) . .
C34 C29 C26 121(2) . .
C29 N30 C31 117.8(19) . .
C29 N30 Cu1 134.0(16) . .
C31 N30 Cu1 107.5(13) . .
N30 C31 C32 121.7(19) . .
N30 C31 C38 120.4(18) . .
C32 C31 C38 118(2) . .
C33 C32 C31 121(2) . .
C33 C32 C35 119.4(19) . .
C31 C32 C35 119(2) . .
C32 C33 C34 113.6(17) . .
C32 C33 H33 123.2 . .
C34 C33 H33 123.2 . .
C29 C34 C33 121.9(17) . .
C29 C34 H34 119.1 . .
C33 C34 H34 119.1 . .
N44 C35 C36 126.5(18) . .
N44 C35 C32 115(2) . .
C36 C35 C32 119(2) . .
N43 C36 C35 123.0(18) . .
N43 C36 C37 112(2) . .
C35 C36 C37 125(2) . .
C42 C37 C36 128(2) . .
C42 C37 C38 114.7(19) . .
C36 C37 C38 117(2) . .
N39 C38 C37 126.1(18) . .
N39 C38 C31 111.1(18) . .
C37 C38 C31 122(2) . .
C40 N39 C38 115.1(16) . .
C40 N39 Cu1 130.0(12) . .
C38 N39 Cu1 114.0(13) . .
N39 C40 C1 121.1(18) . .
N39 C40 C41 122.9(18) . .
C1 C40 C41 115.5(19) . .
C42 C41 C40 117.6(18) . .
C42 C41 H41 121.2 . .
C40 C41 H41 121.2 . .
C37 C42 C41 122.1(18) . .
C37 C42 H42 119 . .
C41 C42 H42 119 . .
C36 N43 C45 117.4(17) . .
C35 N44 C46 113.9(17) . .
C47 C45 N43 120(2) . .
C47 C45 C46 124.4(19) . .
N43 C45 C46 115.3(18) . .
C48 C46 N44 119(2) . .
C48 C46 C45 117.3(19) . .
N44 C46 C45 123.4(19) . .
C45 C47 C49 112.4(19) . .
C45 C47 H47 123.8 . .
C49 C47 H47 123.8 . .
C50 C48 C46 124(2) . .
C50 C48 H48 118 . .
C46 C48 H48 118 . .
C50 C49 N51 126.2(19) . .
C50 C49 C47 126.7(19) . .
N51 C49 C47 107(2) . .
C48 C50 N52 131(2) . .
C48 C50 C49 115.2(19) . .
N52 C50 C49 113.8(19) . .
C54 N51 C49 110.8(16) . .
C53 N52 C50 123.6(17) . .
N52 C53 C54 122.4(19) . .
N52 C53 C57 129(2) . .
C54 C53 C57 108.0(19) . .
N51 C54 C53 122.8(18) . .
N51 C54 C55 129(2) . .
C53 C54 C55 107.7(19) . .
N56 C55 C74 137.1(18) . .
N56 C55 C54 103.9(16) . .
C74 C55 C54 119(2) . .
C55 N56 C57 115.8(16) . .
C55 N56 Zn1 118.4(13) . .
C57 N56 Zn1 125.5(12) . .
C58 C57 N56 124.6(18) . .
C58 C57 C53 131(2) . .
N56 C57 C53 104.6(18) . .
C57 C58 C129 116.4(17) . .
C57 C58 C59 125.9(18) . .
C129 C58 C59 117.7(17) . .
N60 C59 C58 126(2) . .
N60 C59 C63 115.8(18) . .
C58 C59 C63 118.2(19) . .
C59 N60 C61 105.9(17) . .
C59 N60 Zn1 129.5(14) . .
C61 N60 Zn1 123.8(14) . .
C64 C61 N60 125.0(19) . .
C64 C61 C62 126.8(18) . .
N60 C61 C62 108.2(17) . .
C63 C62 C61 109.2(18) . .
C63 C62 H62 125.4 . .
C61 C62 H62 125.4 . .
C62 C63 C59 100.8(17) . .
C62 C63 H63 129.6 . .
C59 C63 H63 129.6 . .
C61 C64 C65 130.0(18) . .
C61 C64 C143 111.5(16) . .
C65 C64 C143 118.3(17) . .
N66 C65 C64 126(2) . .
N66 C65 C76 107(2) . .
C64 C65 C76 127(2) . .
C65 N66 C67 116(2) . .
C65 N66 Zn1 124.3(16) . .
C67 N66 Zn1 119.9(15) . .
N66 C67 C68 137(2) . .
N66 C67 C75 106.3(19) . .
C68 C67 C75 117(2) . .
C67 C68 C69 119(2) . .
C67 C68 C157 127(2) . .
C69 C68 C157 113(2) . .
C68 C69 N70 130(2) . .
C68 C69 C73 125(2) . .
N70 C69 C73 105.2(18) . .
C69 N70 C71 110.5(16) . .
C69 N70 Zn1 123.3(13) . .
C71 N70 Zn1 126.1(13) . .
C74 C71 C72 127.9(19) . .
C74 C71 N70 126.3(18) . .
C72 C71 N70 105.6(18) . .
C71 C72 C73 111.0(18) . .
C71 C72 H72 124.5 . .
C73 C72 H72 124.5 . .
C72 C73 C69 107.6(18) . .
C72 C73 H73 126.2 . .
C69 C73 H73 126.2 . .
C71 C74 C55 120.6(19) . .
C71 C74 C171 115.2(18) . .
C55 C74 C171 124.1(17) . .
N78 C75 C76 125(2) . .
N78 C75 C67 130(2) . .
C76 C75 C67 105(2) . .
N77 C76 C75 127(2) . .
N77 C76 C65 126(2) . .
C75 C76 C65 106(2) . .
C76 N77 C80 110.7(18) . .
C75 N78 C79 108.6(17) . .
C80 C79 N78 126.0(19) . .
C80 C79 C81 129.8(18) . 2_755
N78 C79 C81 104.1(19) . 2_755
N77 C80 C79 120.9(19) . .
N77 C80 C82 125(2) . .
C79 C80 C82 113(2) . .
C83 C81 C79 108.3(17) . 2_755
C84 C82 C80 124(2) 2_755 .
C84 C82 H82 118 2_755 .
C80 C82 H82 118 . .
N86 C83 C84 125(2) . .
N86 C83 C81 114(2) . .
C84 C83 C81 121(2) . .
N85 C84 C82 116(2) . 2_755
N85 C84 C83 120.5(19) . .
C82 C84 C83 123(2) 2_755 .
C87 N85 C84 113.2(17) . .
C88 N86 C83 108.9(19) . .
N85 C87 C88 120.7(17) . .
N85 C87 C126 117(2) . .
C88 C87 C126 122(2) . .
N86 C88 C87 130.0(19) . .
N86 C88 C89 113(2) . .
C87 C88 C89 116(2) . .
C90 C89 C94 120 . .
C90 C89 C88 119.3(14) . .
C94 C89 C88 120.7(14) . .
N91 C90 C89 120 . .
N91 C90 C125 117.4(13) . .
C89 C90 C125 122.4(13) . .
C90 N91 C92 120 . .
C90 N91 Cu2 111.1(9) . .
C92 N91 Cu2 128.3(8) . .
N91 C92 C93 120 . .
N91 C92 C95 118.7(11) . .
C93 C92 C95 121.2(11) . .
C92 C93 C94 120 . .
C92 C93 H93 120 . .
C94 C93 H93 120 . .
C93 C94 C89 120 . .
C93 C94 H94 120 . .
C89 C94 H94 120 . .
C96 C95 C100 120 . .
C96 C95 C92 120.2(11) . .
C100 C95 C92 119.0(11) . .
C97 C96 C95 120 . .
C97 C96 H96 120 . .
C95 C96 H96 120 . .
C96 C97 C98 120 . .
C96 C97 H97 120 . .
C98 C97 H97 120 . .
C99 C98 C97 120 . .
C99 C98 O101 121.9(5) . .
C97 C98 O101 118.0(5) . .
C98 C99 C100 120 . .
C98 C99 H99 120 . .
C100 C99 H99 120 . .
C99 C100 C95 120 . .
C99 C100 H100 120 . .
C95 C100 H100 120 . .
C98 O101 C102 149.1(18) . .
O101 C102 C103 115(2) . .
O101 C102 H10A 108.6 . .
C103 C102 H10A 108.6 . .
O101 C102 H10B 108.6 . .
C103 C102 H10B 108.6 . .
H10A C102 H10B 107.6 . .
O104 C103 C102 110.0(5) . .
O104 C103 H10C 109.7 . .
C102 C103 H10C 109.7 . .
O104 C103 H10D 109.7 . .
C102 C103 H10D 109.7 . .
H10C C103 H10D 108.2 . .
C103 O104 C105 126(2) . .
O104 C105 C106 92.5(19) . .
O104 C105 H10E 113.2 . .
C106 C105 H10E 113.2 . .
O104 C105 H10F 113.2 . .
C106 C105 H10F 113.2 . .
H10E C105 H10F 110.6 . .
O107 C106 C105 116(2) . .
O107 C106 H10G 108.3 . .
C105 C106 H10G 108.3 . .
O107 C106 H10H 108.3 . .
C105 C106 H10H 108.3 . .
H10G C106 H10H 107.4 . .
C106 O107 C108 115.3(6) . .
O107 C108 C109 102(2) . .
O107 C108 H10I 111.4 . .
C109 C108 H10I 111.4 . .
O107 C108 H10J 111.4 . .
C109 C108 H10J 111.4 . .
H10I C108 H10J 109.2 . .
O110 C109 C108 109.7(5) . .
O110 C109 H10K 109.7 . .
C108 C109 H10K 109.7 . .
O110 C109 H10L 109.7 . .
C108 C109 H10L 109.7 . .
H10K C109 H10L 108.2 . .
C109 O110 C111 115.4(6) . .
O110 C111 C112 109.9(5) . .
O110 C111 H11C 109.7 . .
C112 C111 H11C 109.7 . .
O110 C111 H11D 109.7 . .
C112 C111 H11D 109.7 . .
H11C C111 H11D 108.2 . .
O113 C112 C111 109.8(5) . .
O113 C112 H11E 109.7 . .
C111 C112 H11E 109.7 . .
O113 C112 H11F 109.7 . .
C111 C112 H11F 109.7 . .
H11E C112 H11F 108.2 . .
C114 O113 C112 115.4(6) . .
O113 C114 C115 92.1(16) . .
O113 C114 H11G 113.3 . .
C115 C114 H11G 113.3 . .
O113 C114 H11H 113.3 . .
C115 C114 H11H 113.3 . .
H11G C114 H11H 110.6 . .
O116 C115 C114 109.5(18) . .
O116 C115 H11I 109.8 . .
C114 C115 H11I 109.8 . .
O116 C115 H11J 109.8 . .
C114 C115 H11J 109.8 . .
H11I C115 H11J 108.2 . .
C117 O116 C115 110.6(16) . .
C118 C117 C122 120 . .
C118 C117 O116 124.7(14) . .
C122 C117 O116 115.1(14) . .
C119 C118 C117 120 . .
C119 C118 H118 120 . .
C117 C118 H118 120 . .
C118 C119 C120 120 . .
C118 C119 H119 120 . .
C120 C119 H119 120 . .
C121 C120 C119 120 . .
C121 C120 C123 115.9(15) . .
C119 C120 C123 123.5(14) . .
C120 C121 C122 120 . .
C120 C121 H121 120 . .
C122 C121 H121 120 . .
C121 C122 C117 120 . .
C121 C122 H122 120 . .
C117 C122 H122 120 . .
N124 C123 C120 123.8(19) . .
N124 C123 C128 123.8(18) . .
C120 C123 C128 112(2) . .
C125 N124 C123 118.6(17) . .
C125 N124 Cu2 116.3(15) . .
C123 N124 Cu2 125.1(13) . .
N124 C125 C126 128.2(18) . .
N124 C125 C90 114.5(19) . .
C126 C125 C90 116.6(17) . .
C125 C126 C87 122(2) . .
C125 C126 C127 113.8(18) . .
C87 C126 C127 124(2) . .
C126 C127 C128 121.7(18) . .
C126 C127 H127 119.1 . .
C128 C127 H127 119.1 . .
C123 C128 C127 113.4(18) . .
C123 C128 H128 123.3 . .
C127 C128 H128 123.3 . .
C130 C129 C134 120 . .
C130 C129 C58 117.4(16) . .
C134 C129 C58 122.6(16) . .
C131 C130 C129 120 . .
C131 C130 H130 120 . .
C129 C130 H130 120 . .
C130 C131 C132 120 . .
C130 C131 C135 123.6(16) . .
C132 C131 C135 116.1(16) . .
C133 C132 C131 120 . .
C133 C132 H132 120 . .
C131 C132 H132 120 . .
C132 C133 C134 120 . .
C132 C133 C139 122.7(15) . .
C134 C133 C139 117.3(15) . .
C133 C134 C129 120 . .
C133 C134 H134 120 . .
C129 C134 H134 120 . .
C131 C135 C138 114.1(15) . .
C131 C135 C136 106.9(15) . .
C138 C135 C136 108.1(19) . .
C131 C135 C137 108.4(15) . .
C138 C135 C137 109.6(5) . .
C136 C135 C137 109.7(4) . .
C135 C136 H13A 109.5 . .
C135 C136 H13B 109.5 . .
H13A C136 H13B 109.5 . .
C135 C136 H13C 109.5 . .
H13A C136 H13C 109.5 . .
H13B C136 H13C 109.5 . .
C135 C137 H13D 109.5 . .
C135 C137 H13E 109.5 . .
H13D C137 H13E 109.5 . .
C135 C137 H13F 109.5 . .
H13D C137 H13F 109.5 . .
H13E C137 H13F 109.5 . .
C135 C138 H13G 109.5 . .
C135 C138 H13H 109.5 . .
H13G C138 H13H 109.5 . .
C135 C138 H13I 109.5 . .
H13G C138 H13I 109.5 . .
H13H C138 H13I 109.5 . .
C141 C139 C140 110.2(5) . .
C141 C139 C142 110.3(5) . .
C140 C139 C142 110.2(5) . .
C141 C139 C133 112.0(14) . .
C140 C139 C133 102.1(12) . .
C142 C139 C133 111.7(12) . .
C139 C140 H14C 109.5 . .
C139 C140 H14D 109.5 . .
H14C C140 H14D 109.5 . .
C139 C140 H14E 109.5 . .
H14C C140 H14E 109.5 . .
H14D C140 H14E 109.5 . .
C139 C141 H14F 109.5 . .
C139 C141 H14G 109.5 . .
H14F C141 H14G 109.5 . .
C139 C141 H14H 109.5 . .
H14F C141 H14H 109.5 . .
H14G C141 H14H 109.5 . .
C139 C142 H14I 109.5 . .
C139 C142 H14J 109.5 . .
H14I C142 H14J 109.5 . .
C139 C142 H14K 109.5 . .
H14I C142 H14K 109.5 . .
H14J C142 H14K 109.5 . .
C144 C143 C148 120 . .
C144 C143 C64 118.6(12) . .
C148 C143 C64 121.4(12) . .
C143 C144 C145 120 . .
C143 C144 H144 120 . .
C145 C144 H144 120 . .
C146 C145 C144 120 . .
C146 C145 C149 113.1(14) . .
C144 C145 C149 126.9(14) . .
C145 C146 C147 120 . .
C145 C146 H146 120 . .
C147 C146 H146 120 . .
C148 C147 C146 120 . .
C148 C147 C153 116.7(13) . .
C146 C147 C153 122.9(13) . .
C147 C148 C143 120 . .
C147 C148 H148 120 . .
C143 C148 H148 120 . .
C145 C149 C151 101.5(15) . .
C145 C149 C152 122.5(15) . .
C151 C149 C152 110.1(4) . .
C145 C149 C150 101.6(16) . .
C151 C149 C150 110.2(4) . .
C152 C149 C150 110.1(4) . .
C149 C150 H15C 109.5 . .
C149 C150 H15D 109.5 . .
H15C C150 H15D 109.5 . .
C149 C150 H15E 109.5 . .
H15C C150 H15E 109.5 . .
H15D C150 H15E 109.5 . .
C149 C151 H15F 109.5 . .
C149 C151 H15G 109.5 . .
H15F C151 H15G 109.5 . .
C149 C151 H15H 109.5 . .
H15F C151 H15H 109.5 . .
H15G C151 H15H 109.5 . .
C149 C152 H15I 109.5 . .
C149 C152 H15J 109.5 . .
H15I C152 H15J 109.5 . .
C149 C152 H15K 109.5 . .
H15I C152 H15K 109.5 . .
H15J C152 H15K 109.5 . .
C156 C153 C155 109.9(5) . .
C156 C153 C154 110.1(5) . .
C155 C153 C154 110.0(5) . .
C156 C153 C147 105.0(14) . .
C155 C153 C147 103.4(13) . .
C154 C153 C147 118.1(13) . .
C153 C154 H15L 109.5 . .
C153 C154 H15M 109.5 . .
H15L C154 H15M 109.5 . .
C153 C154 H15N 109.5 . .
H15L C154 H15N 109.5 . .
H15M C154 H15N 109.5 . .
C153 C155 H15O 109.5 . .
C153 C155 H15P 109.5 . .
H15O C155 H15P 109.5 . .
C153 C155 H15Q 109.5 . .
H15O C155 H15Q 109.5 . .
H15P C155 H15Q 109.5 . .
C153 C156 H15R 109.5 . .
C153 C156 H15S 109.5 . .
H15R C156 H15S 109.5 . .
C153 C156 H15T 109.5 . .
H15R C156 H15T 109.5 . .
H15S C156 H15T 109.5 . .
C158 C157 C162 120 . .
C158 C157 C68 122.5(16) . .
C162 C157 C68 117.3(16) . .
C159 C158 C157 120 . .
C159 C158 H158 120 . .
C157 C158 H158 120 . .
C160 C159 C158 120 . .
C160 C159 C163 119.8(16) . .
C158 C159 C163 120.1(16) . .
C159 C160 C161 120 . .
C159 C160 H160 120 . .
C161 C160 H160 120 . .
C162 C161 C160 120 . .
C162 C161 C167 118.8(15) . .
C160 C161 C167 121.0(15) . .
C161 C162 C157 120 . .
C161 C162 H162 120 . .
C157 C162 H162 120 . .
C159 C163 C164 112.4(16) . .
C159 C163 C165 107.5(13) . .
C164 C163 C165 109.7(5) . .
C159 C163 C166 107.8(16) . .
C164 C163 C166 109.9(5) . .
C165 C163 C166 109.4(5) . .
C163 C164 H16A 109.5 . .
C163 C164 H16B 109.5 . .
H16A C164 H16B 109.5 . .
C163 C164 H16C 109.5 . .
H16A C164 H16C 109.5 . .
H16B C164 H16C 109.5 . .
C163 C165 H16D 109.5 . .
C163 C165 H16E 109.5 . .
H16D C165 H16E 109.5 . .
C163 C165 H16F 109.5 . .
H16D C165 H16F 109.5 . .
H16E C165 H16F 109.5 . .
C163 C166 H16G 109.5 . .
C163 C166 H16H 109.5 . .
H16G C166 H16H 109.5 . .
C163 C166 H16I 109.5 . .
H16G C166 H16I 109.5 . .
H16H C166 H16I 109.5 . .
C169 C167 C168 110.3(5) . .
C169 C167 C170 110.2(5) . .
C168 C167 C170 110.0(5) . .
C169 C167 C161 108.9(11) . .
C168 C167 C161 106.2(13) . .
C170 C167 C161 111.1(12) . .
C167 C168 H16J 109.5 . .
C167 C168 H16K 109.5 . .
H16J C168 H16K 109.5 . .
C167 C168 H16L 109.5 . .
H16J C168 H16L 109.5 . .
H16K C168 H16L 109.5 . .
C167 C169 H16M 109.5 . .
C167 C169 H16N 109.5 . .
H16M C169 H16N 109.5 . .
C167 C169 H16O 109.5 . .
H16M C169 H16O 109.5 . .
H16N C169 H16O 109.5 . .
C167 C170 H17C 109.5 . .
C167 C170 H17D 109.5 . .
H17C C170 H17D 109.5 . .
C167 C170 H17E 109.5 . .
H17C C170 H17E 109.5 . .
H17D C170 H17E 109.5 . .
C172 C171 C176 120 . .
C172 C171 C74 121.1(12) . .
C176 C171 C74 118.9(12) . .
C173 C172 C171 120 . .
C173 C172 H172 120 . .
C171 C172 H172 120 . .
C172 C173 C174 120 . .
C172 C173 C177 120.1(12) . .
C174 C173 C177 119.9(12) . .
C173 C174 C175 120 . .
C173 C174 H174 120 . .
C175 C174 H174 120 . .
C176 C175 C174 120 . .
C176 C175 C181 125.5(15) . .
C174 C175 C181 114.2(15) . .
C175 C176 C171 120 . .
C175 C176 H176 120 . .
C171 C176 H176 120 . .
C173 C177 C178 112.7(15) . .
C173 C177 C180 112.8(15) . .
C178 C177 C180 106(2) . .
C173 C177 C179 105.6(17) . .
C178 C177 C179 109.9(5) . .
C180 C177 C179 109.9(4) . .
C177 C178 H17F 109.5 . .
C177 C178 H17G 109.5 . .
H17F C178 H17G 109.5 . .
C177 C178 H17H 109.5 . .
H17F C178 H17H 109.5 . .
H17G C178 H17H 109.5 . .
C177 C179 H17I 109.5 . .
C177 C179 H17J 109.5 . .
H17I C179 H17J 109.5 . .
C177 C179 H17K 109.5 . .
H17I C179 H17K 109.5 . .
H17J C179 H17K 109.5 . .
C177 C180 H18C 109.5 . .
C177 C180 H18D 109.5 . .
H18C C180 H18D 109.5 . .
C177 C180 H18E 109.5 . .
H18C C180 H18E 109.5 . .
H18D C180 H18E 109.5 . .
C184 C181 C183 111(2) . .
C184 C181 C182 102(2) . .
C183 C181 C182 112(2) . .
C184 C181 C175 107.8(19) . .
C183 C181 C175 113.1(19) . .
C182 C181 C175 109.8(19) . .
C181 C182 H18F 109.5 . .
C181 C182 H18G 109.5 . .
H18F C182 H18G 109.5 . .
C181 C182 H18H 109.5 . .
H18F C182 H18H 109.5 . .
H18G C182 H18H 109.5 . .
C181 C183 H18I 109.5 . .
C181 C183 H18J 109.5 . .
H18I C183 H18J 109.5 . .
C181 C183 H18K 109.5 . .
H18I C183 H18K 109.5 . .
H18J C183 H18K 109.5 . .
C181 C184 H18L 109.5 . .
C181 C184 H18M 109.5 . .
H18L C184 H18M 109.5 . .
C181 C184 H18N 109.5 . .
H18L C184 H18N 109.5 . .
H18M C184 H18N 109.5 . .
C201 N200 C206 118(2) . .
C201 N200 Cu1 130.8(15) . .
C206 N200 Cu1 109.4(16) . .
N200 C201 C203 127(2) . .
N200 C201 C202 111(2) . .
C203 C201 C202 122(2) . .
C302 C202 C201 113.4(19) . .
C302 C202 H202 123.3 . .
C201 C202 H202 123.3 . .
C201 C203 C303 125(2) . .
C201 C203 C204 115(2) . .
C303 C203 C204 120(2) . .
C205 C204 C203 120(2) . .
C205 C204 H204 119.9 . .
C203 C204 H204 119.9 . .
C204 C205 C206 115(2) . .
C204 C205 H205 122.4 . .
C206 C205 H205 122.4 . .
N200 C206 C205 124(2) . .
N200 C206 C207 119(2) . .
C205 C206 C207 117(3) . .
N208 C207 C206 118(2) . .
N208 C207 C212 118.4(19) . .
C206 C207 C212 123(2) . .
C209 N208 C207 124.3(17) . .
C209 N208 Cu1 126.3(13) . .
C207 N208 Cu1 108.5(12) . .
N208 C209 C210 118.7(19) . .
N208 C209 H209 120.6 . .
C210 C209 H209 120.6 . .
C209 C210 C211 123.8(18) . .
C209 C210 C213 121(2) . .
C211 C210 C213 115(2) . .
C210 C211 C212 117.4(17) . .
C210 C211 H211 121.3 . .
C212 C211 H211 121.3 . .
C211 C212 C207 117.2(18) . .
C211 C212 H212 121.4 . .
C207 C212 H212 121.4 . .
C217 C213 N214 108 . .
C217 C213 C210 125.3(17) . .
N214 C213 C210 126.4(17) . .
N215 N214 C213 108 . .
N214 N215 N216 108 . .
C217 N216 N215 108 . .
C217 N216 C218 135.4(16) . .
N215 N216 C218 116.5(16) . .
C213 C217 N216 108 . .
C213 C217 H217 126 . .
N216 C217 H217 126 . .
N216 C218 C219 109.7(19) . .
N216 C218 H21C 109.7 . .
C219 C218 H21C 109.7 . .
N216 C218 H21D 109.7 . .
C219 C218 H21D 109.7 . .
H21C C218 H21D 108.2 . .
C218 C219 C220 107(2) . .
C218 C219 H21E 110.4 . .
C220 C219 H21E 110.4 . .
C218 C219 H21F 110.4 . .
C220 C219 H21F 110.4 . .
H21E C219 H21F 108.6 . .
O221 C220 C219 101.2(18) . .
O221 C220 H22A 111.5 . .
C219 C220 H22A 111.5 . .
O221 C220 H22B 111.5 . .
C219 C220 H22B 111.5 . .
H22A C220 H22B 109.3 . .
C222 O221 C220 112.3(17) . .
C223 C222 C227 120 . .
C223 C222 O221 113.1(16) . .
C227 C222 O221 126.8(16) . .
C224 C223 C222 120 . .
C224 C223 H223 120 . .
C222 C223 H223 120 . .
C225 C224 C223 120 . .
C225 C224 H224 120 . .
C223 C224 H224 120 . .
C224 C225 C226 120 . .
C224 C225 C228 115.9(15) . .
C226 C225 C228 124.0(15) . .
C227 C226 C225 120 . .
C227 C226 H226 120 . .
C225 C226 H226 120 . .
C226 C227 C222 120 . .
C226 C227 H227 120 . .
C222 C227 H227 120 . .
C239 C228 C249 118.9(15) . .
C239 C228 C229 112.1(16) . .
C249 C228 C229 104.3(15) . .
C239 C228 C225 104.9(13) . .
C249 C228 C225 105.4(14) . .
C229 C228 C225 111.1(16) . .
C234 C229 C230 122(2) . .
C234 C229 C228 118(2) . .
C230 C229 C228 120(2) . .
C229 C230 C231 114(2) . .
C229 C230 H230 122.9 . .
C231 C230 H230 122.9 . .
C232 C231 C230 126(2) . .
C232 C231 H231 117 . .
C230 C231 H231 117 . .
C231 C232 C233 117(2) . .
C231 C232 C235 124(3) . .
C233 C232 C235 118(3) . .
C234 C233 C232 120(2) . .
C234 C233 H233 119.9 . .
C232 C233 H233 119.9 . .
C229 C234 C233 120(2) . .
C229 C234 H234 119.9 . .
C233 C234 H234 119.9 . .
C232 C235 C237 117(2) . .
C232 C235 C238 111(2) . .
C237 C235 C238 108(3) . .
C232 C235 C236 115(3) . .
C237 C235 C236 98(2) . .
C238 C235 C236 107(2) . .
C235 C236 H23A 109.5 . .
C235 C236 H23B 109.5 . .
H23A C236 H23B 109.5 . .
C235 C236 H23C 109.5 . .
H23A C236 H23C 109.5 . .
H23B C236 H23C 109.5 . .
C235 C237 H23D 109.5 . .
C235 C237 H23E 109.5 . .
H23D C237 H23E 109.5 . .
C235 C237 H23F 109.5 . .
H23D C237 H23F 109.5 . .
H23E C237 H23F 109.5 . .
C235 C238 H23G 109.5 . .
C235 C238 H23H 109.5 . .
H23G C238 H23H 109.5 . .
C235 C238 H23I 109.5 . .
H23G C238 H23I 109.5 . .
H23H C238 H23I 109.5 . .
C240 C239 C244 120 . .
C240 C239 C228 123.3(14) . .
C244 C239 C228 116.0(14) . .
C241 C240 C239 120 . .
C241 C240 H240 120 . .
C239 C240 H240 120 . .
C242 C241 C240 120 . .
C242 C241 H241 120 . .
C240 C241 H241 120 . .
C243 C242 C241 120 . .
C243 C242 C245 123.4(15) . .
C241 C242 C245 116.4(15) . .
C242 C243 C244 120 . .
C242 C243 H243 120 . .
C244 C243 H243 120 . .
C243 C244 C239 120 . .
C243 C244 H244 120 . .
C239 C244 H244 120 . .
C247 C245 C248 111(2) . .
C247 C245 C246 111.2(19) . .
C248 C245 C246 106.4(18) . .
C247 C245 C242 117.3(19) . .
C248 C245 C242 108.8(17) . .
C246 C245 C242 101.7(19) . .
C245 C246 H24A 109.5 . .
C245 C246 H24B 109.5 . .
H24A C246 H24B 109.5 . .
C245 C246 H24C 109.5 . .
H24A C246 H24C 109.5 . .
H24B C246 H24C 109.5 . .
C245 C247 H24D 109.5 . .
C245 C247 H24E 109.5 . .
H24D C247 H24E 109.5 . .
C245 C247 H24F 109.5 . .
H24D C247 H24F 109.5 . .
H24E C247 H24F 109.5 . .
C245 C248 H24G 109.5 . .
C245 C248 H24H 109.5 . .
H24G C248 H24H 109.5 . .
C245 C248 H24I 109.5 . .
H24G C248 H24I 109.5 . .
H24H C248 H24I 109.5 . .
C250 C249 C254 120 . .
C250 C249 C228 117.3(15) . .
C254 C249 C228 122.7(15) . .
C249 C250 C251 120 . .
C249 C250 H250 120 . .
C251 C250 H250 120 . .
C250 C251 C252 120 . .
C250 C251 H251 120 . .
C252 C251 H251 120 . .
C253 C252 C251 120 . .
C253 C252 C255 121.1(19) . .
C251 C252 C255 118.9(19) . .
C252 C253 C254 120 . .
C252 C253 H253 120 . .
C254 C253 H253 120 . .
C253 C254 C249 120 . .
C253 C254 H254 120 . .
C249 C254 H254 120 . .
C257 C255 C252 122(3) . .
C257 C255 C258 115(3) . .
C252 C255 C258 102(2) . .
C257 C255 C256 108(3) . .
C252 C255 C256 112(3) . .
C258 C255 C256 92(3) . .
C255 C256 H25A 109.5 . .
C255 C256 H25B 109.5 . .
H25A C256 H25B 109.5 . .
C255 C256 H25C 109.5 . .
H25A C256 H25C 109.5 . .
H25B C256 H25C 109.5 . .
C255 C257 H25D 109.5 . .
C255 C257 H25E 109.5 . .
H25D C257 H25E 109.5 . .
C255 C257 H25F 109.5 . .
H25D C257 H25F 109.5 . .
H25E C257 H25F 109.5 . .
C255 C258 H25G 109.5 . .
C255 C258 H25H 109.5 . .
H25G C258 H25H 109.5 . .
C255 C258 H25I 109.5 . .
H25G C258 H25I 109.5 . .
H25H C258 H25I 109.5 . .
C306 N300 C301 122(2) . .
C306 N300 Cu2 113.8(17) . .
C301 N300 Cu2 124.2(15) . .
N300 C301 C302 124(2) . .
N300 C301 C303 116(2) . .
C302 C301 C303 120(2) . .
C202 C302 C301 127(2) . .
C202 C302 H302 116.7 . .
C301 C302 H302 116.7 . .
C304 C303 C203 127(2) . .
C304 C303 C301 120(2) . .
C203 C303 C301 113(2) . .
C305 C304 C303 120(2) . .
C305 C304 H304 120 . .
C303 C304 H304 120 . .
C304 C305 C306 119(2) . .
C304 C305 H305 120.3 . .
C306 C305 H305 120.3 . .
N300 C306 C305 122(2) . .
N300 C306 C307 114(2) . .
C305 C306 C307 124(2) . .
N308 C307 C312 130(3) . .
N308 C307 C306 115(2) . .
C312 C307 C306 114(2) . .
C307 N308 C309 113(2) . .
C307 N308 Cu2 114.9(17) . .
C309 N308 Cu2 130.9(16) . .
N308 C309 C310 127(2) . .
N308 C309 H309 116.6 . .
C310 C309 H309 116.6 . .
C309 C310 C311 119(2) . .
C309 C310 C313 120(3) . .
C311 C310 C313 121(3) . .
C310 C311 C312 119(2) . .
C310 C311 H311 120.4 . .
C312 C311 H311 120.4 . .
C311 C312 C307 112(2) . .
C311 C312 H312 124 . .
C307 C312 H312 124 . .
N314 C313 C317 108 . .
N314 C313 C310 127(2) . .
C317 C313 C310 124(2) . .
C313 N314 N315 108 . .
N316 N315 N314 108 . .
C317 N316 N315 108 . .
C317 N316 C318 129(2) . .
N315 N316 C318 122(2) . .
N316 C317 C313 108 . .
N316 C317 H317 126 . .
C313 C317 H317 126 . .
C319 C318 N316 100(2) . .
C319 C318 H31A 111.8 . .
N316 C318 H31A 111.8 . .
C319 C318 H31B 111.8 . .
N316 C318 H31B 111.8 . .
H31A C318 H31B 109.5 . .
C320 C319 C318 122(3) . .
C320 C319 H31C 106.7 . .
C318 C319 H31C 106.7 . .
C320 C319 H31D 106.7 . .
C318 C319 H31D 106.7 . .
H31C C319 H31D 106.6 . .
O321 C320 C319 110(3) . .
O321 C320 H32A 109.7 . .
C319 C320 H32A 109.7 . .
O321 C320 H32B 109.7 . .
C319 C320 H32B 109.7 . .
H32A C320 H32B 108.2 . .
C320 O321 C322 114(2) . .
C323 C322 C327 120 . .
C323 C322 O321 112.6(19) . .
C327 C322 O321 125.3(19) . .
C324 C323 C322 120 . .
C324 C323 H323 120 . .
C322 C323 H323 120 . .
C325 C324 C323 120 . .
C325 C324 H324 120 . .
C323 C324 H324 120 . .
C324 C325 C326 120 . .
C324 C325 C328 117.1(17) . .
C326 C325 C328 122.8(17) . .
C327 C326 C325 120 . .
C327 C326 H326 120 . .
C325 C326 H326 120 . .
C326 C327 C322 120 . .
C326 C327 H327 120 . .
C322 C327 H327 120 . .
C349 C328 C339 107.6(16) . .
C349 C328 C329 113.6(16) . .
C339 C328 C329 113.8(18) . .
C349 C328 C325 111.3(16) . .
C339 C328 C325 110.6(16) . .
C329 C328 C325 99.8(17) . .
C330 C329 C334 120 . .
C330 C329 C328 123(2) . .
C334 C329 C328 117(2) . .
C331 C330 C329 120 . .
C331 C330 H330 120 . .
C329 C330 H330 120 . .
C330 C331 C332 120 . .
C330 C331 H331 120 . .
C332 C331 H331 120 . .
C333 C332 C331 120 . .
C333 C332 C335 109(3) . .
C331 C332 C335 129(3) . .
C334 C333 C332 120 . .
C334 C333 H333 120 . .
C332 C333 H333 120 . .
C333 C334 C329 120 . .
C333 C334 H334 120 . .
C329 C334 H334 120 . .
C332 C335 C338 130(3) . .
C332 C335 C337 102(3) . .
C338 C335 C337 115(4) . .
C332 C335 C336 101(3) . .
C338 C335 C336 109(4) . .
C337 C335 C336 93(3) . .
C335 C336 H33A 109.5 . .
C335 C336 H33B 109.5 . .
H33A C336 H33B 109.5 . .
C335 C336 H33C 109.5 . .
H33A C336 H33C 109.5 . .
H33B C336 H33C 109.5 . .
C335 C337 H33D 109.5 . .
C335 C337 H33E 109.5 . .
H33D C337 H33E 109.5 . .
C335 C337 H33F 109.5 . .
H33D C337 H33F 109.5 . .
H33E C337 H33F 109.5 . .
C335 C338 H33G 109.5 . .
C335 C338 H33H 109.5 . .
H33G C338 H33H 109.5 . .
C335 C338 H33I 109.5 . .
H33G C338 H33I 109.5 . .
H33H C338 H33I 109.5 . .
C340 C339 C344 120 . .
C340 C339 C328 123.1(17) . .
C344 C339 C328 116.9(17) . .
C339 C340 C341 120 . .
C339 C340 H340 120 . .
C341 C340 H340 120 . .
C340 C341 C342 120 . .
C340 C341 H341 120 . .
C342 C341 H341 120 . .
C341 C342 C343 120 . .
C341 C342 C345 120.1(17) . .
C343 C342 C345 119.7(17) . .
C342 C343 C344 120 . .
C342 C343 H343 120 . .
C344 C343 H343 120 . .
C343 C344 C339 120 . .
C343 C344 H344 120 . .
C339 C344 H344 120 . .
C346 C345 C342 115(2) . .
C346 C345 C348 105(2) . .
C342 C345 C348 104.3(19) . .
C346 C345 C347 107(2) . .
C342 C345 C347 115(2) . .
C348 C345 C347 109(2) . .
C345 C346 H34A 109.5 . .
C345 C346 H34B 109.5 . .
H34A C346 H34B 109.5 . .
C345 C346 H34C 109.5 . .
H34A C346 H34C 109.5 . .
H34B C346 H34C 109.5 . .
C345 C347 H34D 109.5 . .
C345 C347 H34E 109.5 . .
H34D C347 H34E 109.5 . .
C345 C347 H34F 109.5 . .
H34D C347 H34F 109.5 . .
H34E C347 H34F 109.5 . .
C345 C348 H34G 109.5 . .
C345 C348 H34H 109.5 . .
H34G C348 H34H 109.5 . .
C345 C348 H34I 109.5 . .
H34G C348 H34I 109.5 . .
H34H C348 H34I 109.5 . .
C350 C349 C354 120 . .
C350 C349 C328 120.1(15) . .
C354 C349 C328 119.9(15) . .
C351 C350 C349 120 . .
C351 C350 H350 120 . .
C349 C350 H350 120 . .
C352 C351 C350 120 . .
C352 C351 H351 120 . .
C350 C351 H351 120 . .
C351 C352 C353 120 . .
C351 C352 C355 117.1(15) . .
C353 C352 C355 122.7(15) . .
C354 C353 C352 120 . .
C354 C353 H353 120 . .
C352 C353 H353 120 . .
C353 C354 C349 120 . .
C353 C354 H354 120 . .
C349 C354 H354 120 . .
C357 C355 C356 103.0(18) . .
C357 C355 C358 120(2) . .
C356 C355 C358 109.8(17) . .
C357 C355 C352 106.5(15) . .
C356 C355 C352 115.4(18) . .
C358 C355 C352 103.2(15) . .
C355 C356 H35A 109.5 . .
C355 C356 H35B 109.5 . .
H35A C356 H35B 109.5 . .
C355 C356 H35C 109.5 . .
H35A C356 H35C 109.5 . .
H35B C356 H35C 109.5 . .
C355 C357 H35D 109.5 . .
C355 C357 H35E 109.5 . .
H35D C357 H35E 109.5 . .
C355 C357 H35F 109.5 . .
H35D C357 H35F 109.5 . .
H35E C357 H35F 109.5 . .
C355 C358 H35G 109.5 . .
C355 C358 H35H 109.5 . .
H35G C358 H35H 109.5 . .
C355 C358 H35I 109.5 . .
H35G C358 H35I 109.5 . .
H35H C358 H35I 109.5 . .

loop_
_geom_bond_atom_site_label_1
_geom_bond_atom_site_label_2
_geom_bond_distance
_geom_bond_site_symmetry_2
Cu1 N39 1.981(13) .
Cu1 N208 2.020(13) .
Cu1 N30 2.067(14) .
Cu1 N200 2.069(15) .
Cu2 N308 1.946(16) .
Cu2 N124 2.010(15) .
Cu2 N91 2.029(9) .
Cu2 N300 2.055(15) .
Zn1 N70 2.034(13) .
Zn1 N60 2.058(14) .
Zn1 N56 2.152(13) .
Zn1 N66 2.183(14) .
Zn1 O1 2.369(14) .
P1 F1 1.571(4) .
P1 F4 1.573(4) .
P1 F3 1.573(4) .
P1 F6 1.573(4) .
P1 F5 1.574(4) .
P1 F2 1.580(4) .
P2 F12 1.574(5) .
P2 F8 1.577(5) .
P2 F11 1.577(5) .
P2 F9 1.578(5) .
P2 F10 1.579(5) .
P2 F7 1.579(5) .
C1 C6 1.37(2) .
C1 C2 1.37(2) .
C1 C40 1.45(2) .
C2 C3 1.374(19) .
C2 H2 0.95 .
C3 C4 1.44(2) .
C3 H3 0.95 .
C4 O7 1.419(5) .
C4 C5 1.45(3) .
C5 C6 1.31(2) .
C5 H5 0.95 .
C6 H6 0.95 .
O7 C8 1.453(5) .
C8 C9 1.545(5) .
C8 H8A 0.99 .
C8 H8B 0.99 .
C9 O10 1.452(5) .
C9 H9A 0.99 .
C9 H9B 0.99 .
O10 C11 1.452(5) .
C11 C12 1.542(5) .
C11 H11A 0.99 .
C11 H11B 0.99 .
C12 O13 1.450(5) .
C12 H12A 0.99 .
C12 H12B 0.99 .
O13 C14 1.450(5) .
C14 C15 1.541(5) .
C14 H14A 0.99 .
C14 H14B 0.99 .
C15 O16 1.445(5) .
C15 H15A 0.99 .
C15 H15B 0.99 .
O16 C17 1.451(5) .
C17 C18 1.545(5) .
C17 H17A 0.99 .
C17 H17B 0.99 .
C18 O19 1.450(5) .
C18 H18A 0.99 .
C18 H18B 0.99 .
O19 C20 1.452(5) .
C20 C21 1.541(5) .
C20 H20A 0.99 .
C20 H20B 0.99 .
C21 O22 1.441(5) .
C21 H21A 0.99 .
C21 H21B 0.99 .
O22 C23 1.423(5) .
C23 C28 1.35(2) .
C23 C24 1.45(2) .
C24 C25 1.360(19) .
C24 H24 0.95 .
C25 C26 1.38(2) .
C25 H25 0.95 .
C26 C27 1.38(2) .
C26 C29 1.47(2) .
C27 C28 1.349(18) .
C27 H27 0.95 .
C28 H28 0.95 .
C29 N30 1.263(18) .
C29 C34 1.39(2) .
N30 C31 1.345(18) .
C31 C32 1.420(19) .
C31 C38 1.56(2) .
C32 C33 1.356(17) .
C32 C35 1.60(2) .
C33 C34 1.406(16) .
C33 H33 0.95 .
C34 H34 0.95 .
C35 N44 1.315(19) .
C35 C36 1.405(19) .
C36 N43 1.288(17) .
C36 C37 1.45(2) .
C37 C42 1.334(18) .
C37 C38 1.47(2) .
C38 N39 1.378(18) .
N39 C40 1.337(16) .
C40 C41 1.459(19) .
C41 C42 1.423(19) .
C41 H41 0.95 .
C42 H42 0.95 .
N43 C45 1.477(19) .
N44 C46 1.379(17) .
C45 C47 1.278(17) .
C45 C46 1.48(2) .
C46 C48 1.37(2) .
C47 C49 1.44(2) .
C47 H47 0.95 .
C48 C50 1.293(19) .
C48 H48 0.95 .
C49 C50 1.43(2) .
C49 N51 1.440(18) .
C50 N52 1.349(18) .
N51 C54 1.354(18) .
N52 C53 1.264(15) .
C53 C54 1.407(19) .
C53 C57 1.48(2) .
C54 C55 1.51(2) .
C55 N56 1.361(19) .
C55 C74 1.391(19) .
N56 C57 1.383(17) .
C57 C58 1.35(2) .
C58 C129 1.460(17) .
C58 C59 1.47(2) .
C59 N60 1.274(15) .
C59 C63 1.47(2) .
N60 C61 1.413(17) .
C61 C64 1.39(2) .
C61 C62 1.427(18) .
C62 C63 1.399(18) .
C62 H62 0.95 .
C63 H63 0.95 .
C64 C65 1.40(2) .
C64 C143 1.561(17) .
C65 N66 1.30(2) .
C65 C76 1.51(2) .
N66 C67 1.315(18) .
C67 C68 1.35(2) .
C67 C75 1.53(2) .
C68 C69 1.40(2) .
C68 C157 1.41(2) .
C69 N70 1.464(17) .
C69 C73 1.49(2) .
N70 C71 1.475(18) .
C71 C74 1.37(2) .
C71 C72 1.429(19) .
C72 C73 1.449(18) .
C72 H72 0.95 .
C73 H73 0.95 .
C74 C171 1.434(19) .
C75 N78 1.284(17) .
C75 C76 1.41(2) .
C76 N77 1.333(19) .
N77 C80 1.352(19) .
N78 C79 1.431(18) .
C79 C80 1.40(2) .
C79 C81 1.61(2) 2_755
C80 C82 1.44(2) .
C81 C83 1.49(2) .
C81 C79 1.61(2) 2_755
C82 C84 1.40(2) 2_755
C82 H82 0.95 .
C83 N86 1.342(19) .
C83 C84 1.45(2) .
C84 N85 1.39(2) .
C84 C82 1.40(2) 2_755
N85 C87 1.319(16) .
N86 C88 1.29(2) .
C87 C88 1.40(2) .
C87 C126 1.41(2) .
C88 C89 1.506(19) .
C89 C90 1.39 .
C89 C94 1.39 .
C90 N91 1.39 .
C90 C125 1.426(17) .
N91 C92 1.39 .
C92 C93 1.39 .
C92 C95 1.497(12) .
C93 C94 1.39 .
C93 H93 0.95 .
C94 H94 0.95 .
C95 C96 1.39 .
C95 C100 1.39 .
C96 C97 1.39 .
C96 H96 0.95 .
C97 C98 1.39 .
C97 H97 0.95 .
C98 C99 1.39 .
C98 O101 1.424(5) .
C99 C100 1.39 .
C99 H99 0.95 .
C100 H100 0.95 .
O101 C102 1.446(5) .
C102 C103 1.540(5) .
C102 H10A 0.99 .
C102 H10B 0.99 .
C103 O104 1.448(5) .
C103 H10C 0.99 .
C103 H10D 0.99 .
O104 C105 1.454(5) .
C105 C106 1.541(5) .
C105 H10E 0.99 .
C105 H10F 0.99 .
C106 O107 1.448(5) .
C106 H10G 0.99 .
C106 H10H 0.99 .
O107 C108 1.452(5) .
C108 C109 1.542(5) .
C108 H10I 0.99 .
C108 H10J 0.99 .
C109 O110 1.450(5) .
C109 H10K 0.99 .
C109 H10L 0.99 .
O110 C111 1.450(5) .
C111 C112 1.541(5) .
C111 H11C 0.99 .
C111 H11D 0.99 .
C112 O113 1.449(5) .
C112 H11E 0.99 .
C112 H11F 0.99 .
O113 C114 1.448(5) .
C114 C115 1.541(5) .
C114 H11G 0.99 .
C114 H11H 0.99 .
C115 O116 1.456(5) .
C115 H11I 0.99 .
C115 H11J 0.99 .
O116 C117 1.416(5) .
C117 C118 1.39 .
C117 C122 1.39 .
C118 C119 1.39 .
C118 H118 0.95 .
C119 C120 1.39 .
C119 H119 0.95 .
C120 C121 1.39 .
C120 C123 1.438(19) .
C121 C122 1.39 .
C121 H121 0.95 .
C122 H122 0.95 .
C123 N124 1.331(19) .
C123 C128 1.45(2) .
N124 C125 1.313(17) .
C125 C126 1.40(2) .
C126 C127 1.42(2) .
C127 C128 1.492(19) .
C127 H127 0.95 .
C128 H128 0.95 .
C129 C130 1.39 .
C129 C134 1.39 .
C130 C131 1.39 .
C130 H130 0.95 .
C131 C132 1.39 .
C131 C135 1.499(18) .
C132 C133 1.39 .
C132 H132 0.95 .
C133 C134 1.39 .
C133 C139 1.605(15) .
C134 H134 0.95 .
C135 C138 1.540(5) .
C135 C136 1.543(5) .
C135 C137 1.545(5) .
C136 H13A 0.98 .
C136 H13B 0.98 .
C136 H13C 0.98 .
C137 H13D 0.98 .
C137 H13E 0.98 .
C137 H13F 0.98 .
C138 H13G 0.98 .
C138 H13H 0.98 .
C138 H13I 0.98 .
C139 C141 1.538(5) .
C139 C140 1.539(5) .
C139 C142 1.541(5) .
C140 H14C 0.98 .
C140 H14D 0.98 .
C140 H14E 0.98 .
C141 H14F 0.98 .
C141 H14G 0.98 .
C141 H14H 0.98 .
C142 H14I 0.98 .
C142 H14J 0.98 .
C142 H14K 0.98 .
C143 C144 1.39 .
C143 C148 1.39 .
C144 C145 1.39 .
C144 H144 0.95 .
C145 C146 1.39 .
C145 C149 1.497(16) .
C146 C147 1.39 .
C146 H146 0.95 .
C147 C148 1.39 .
C147 C153 1.608(15) .
C148 H148 0.95 .
C149 C151 1.539(4) .
C149 C152 1.540(4) .
C149 C150 1.540(4) .
C150 H15C 0.98 .
C150 H15D 0.98 .
C150 H15E 0.98 .
C151 H15F 0.98 .
C151 H15G 0.98 .
C151 H15H 0.98 .
C152 H15I 0.98 .
C152 H15J 0.98 .
C152 H15K 0.98 .
C153 C156 1.541(5) .
C153 C155 1.541(5) .
C153 C154 1.541(5) .
C154 H15L 0.98 .
C154 H15M 0.98 .
C154 H15N 0.98 .
C155 H15O 0.98 .
C155 H15P 0.98 .
C155 H15Q 0.98 .
C156 H15R 0.98 .
C156 H15S 0.98 .
C156 H15T 0.98 .
C157 C158 1.39 .
C157 C162 1.39 .
C158 C159 1.39 .
C158 H158 0.95 .
C159 C160 1.39 .
C159 C163 1.512(16) .
C160 C161 1.39 .
C160 H160 0.95 .
C161 C162 1.39 .
C161 C167 1.657(14) .
C162 H162 0.95 .
C163 C164 1.541(5) .
C163 C165 1.543(5) .
C163 C166 1.544(5) .
C164 H16A 0.98 .
C164 H16B 0.98 .
C164 H16C 0.98 .
C165 H16D 0.98 .
C165 H16E 0.98 .
C165 H16F 0.98 .
C166 H16G 0.98 .
C166 H16H 0.98 .
C166 H16I 0.98 .
C167 C169 1.536(5) .
C167 C168 1.541(5) .
C167 C170 1.542(5) .
C168 H16J 0.98 .
C168 H16K 0.98 .
C168 H16L 0.98 .
C169 H16M 0.98 .
C169 H16N 0.98 .
C169 H16O 0.98 .
C170 H17C 0.98 .
C170 H17D 0.98 .
C170 H17E 0.98 .
C171 C172 1.39 .
C171 C176 1.39 .
C172 C173 1.39 .
C172 H172 0.95 .
C173 C174 1.39 .
C173 C177 1.519(18) .
C174 C175 1.39 .
C174 H174 0.95 .
C175 C176 1.39 .
C175 C181 1.58(2) .
C176 H176 0.95 .
C177 C178 1.540(5) .
C177 C180 1.541(5) .
C177 C179 1.543(5) .
C178 H17F 0.98 .
C178 H17G 0.98 .
C178 H17H 0.98 .
C179 H17I 0.98 .
C179 H17J 0.98 .
C179 H17K 0.98 .
C180 H18C 0.98 .
C180 H18D 0.98 .
C180 H18E 0.98 .
C181 C184 1.53(2) .
C181 C183 1.55(3) .
C181 C182 1.56(3) .
C182 H18F 0.98 .
C182 H18G 0.98 .
C182 H18H 0.98 .
C183 H18I 0.98 .
C183 H18J 0.98 .
C183 H18K 0.98 .
C184 H18L 0.98 .
C184 H18M 0.98 .
C184 H18N 0.98 .
N200 C201 1.302(18) .
N200 C206 1.33(2) .
C201 C203 1.32(2) .
C201 C202 1.48(2) .
C202 C302 1.343(17) .
C202 H202 0.95 .
C203 C303 1.44(2) .
C203 C204 1.47(2) .
C204 C205 1.36(2) .
C204 H204 0.95 .
C205 C206 1.41(2) .
C205 H205 0.95 .
C206 C207 1.43(2) .
C207 N208 1.411(19) .
C207 C212 1.46(2) .
N208 C209 1.265(15) .
C209 C210 1.39(2) .
C209 H209 0.95 .
C210 C211 1.392(19) .
C210 C213 1.443(18) .
C211 C212 1.424(18) .
C211 H211 0.95 .
C212 H212 0.95 .
C213 C217 1.42 .
C213 N214 1.42 .
N214 N215 1.42 .
N215 N216 1.42 .
N216 C217 1.42 .
N216 C218 1.44(2) .
C217 H217 0.95 .
C218 C219 1.49(2) .
C218 H21C 0.99 .
C218 H21D 0.99 .
C219 C220 1.56(2) .
C219 H21E 0.99 .
C219 H21F 0.99 .
C220 O221 1.456(19) .
C220 H22A 0.99 .
C220 H22B 0.99 .
O221 C222 1.396(15) .
C222 C223 1.39 .
C222 C227 1.39 .
C223 C224 1.39 .
C223 H223 0.95 .
C224 C225 1.39 .
C224 H224 0.95 .
C225 C226 1.39 .
C225 C228 1.620(18) .
C226 C227 1.39 .
C226 H226 0.95 .
C227 H227 0.95 .
C228 C239 1.55(2) .
C228 C249 1.576(18) .
C228 C229 1.60(2) .
C229 C234 1.37(2) .
C229 C230 1.41(2) .
C230 C231 1.43(2) .
C230 H230 0.95 .
C231 C232 1.32(3) .
C231 H231 0.95 .
C232 C233 1.42(2) .
C232 C235 1.43(3) .
C233 C234 1.39(2) .
C233 H233 0.95 .
C234 H234 0.95 .
C235 C237 1.46(3) .
C235 C238 1.47(3) .
C235 C236 1.52(3) .
C236 H23A 0.98 .
C236 H23B 0.98 .
C236 H23C 0.98 .
C237 H23D 0.98 .
C237 H23E 0.98 .
C237 H23F 0.98 .
C238 H23G 0.98 .
C238 H23H 0.98 .
C238 H23I 0.98 .
C239 C240 1.39 .
C239 C244 1.39 .
C240 C241 1.39 .
C240 H240 0.95 .
C241 C242 1.39 .
C241 H241 0.95 .
C242 C243 1.39 .
C242 C245 1.61(2) .
C243 C244 1.39 .
C243 H243 0.95 .
C244 H244 0.95 .
C245 C247 1.53(2) .
C245 C248 1.58(2) .
C245 C246 1.58(2) .
C246 H24A 0.98 .
C246 H24B 0.98 .
C246 H24C 0.98 .
C247 H24D 0.98 .
C247 H24E 0.98 .
C247 H24F 0.98 .
C248 H24G 0.98 .
C248 H24H 0.98 .
C248 H24I 0.98 .
C249 C250 1.39 .
C249 C254 1.39 .
C250 C251 1.39 .
C250 H250 0.95 .
C251 C252 1.39 .
C251 H251 0.95 .
C252 C253 1.39 .
C252 C255 1.51(3) .
C253 C254 1.39 .
C253 H253 0.95 .
C254 H254 0.95 .
C255 C257 1.37(3) .
C255 C258 1.53(3) .
C255 C256 1.59(3) .
C256 H25A 0.98 .
C256 H25B 0.98 .
C256 H25C 0.98 .
C257 H25D 0.98 .
C257 H25E 0.98 .
C257 H25F 0.98 .
C258 H25G 0.98 .
C258 H25H 0.98 .
C258 H25I 0.98 .
N300 C306 1.247(18) .
N300 C301 1.354(18) .
C301 C302 1.39(2) .
C301 C303 1.47(2) .
C302 H302 0.95 .
C303 C304 1.310(19) .
C304 C305 1.305(18) .
C304 H304 0.95 .
C305 C306 1.43(2) .
C305 H305 0.95 .
C306 C307 1.55(2) .
C307 N308 1.29(2) .
C307 C312 1.45(2) .
N308 C309 1.33(2) .
C309 C310 1.35(2) .
C309 H309 0.95 .
C310 C311 1.40(2) .
C310 C313 1.44(2) .
C311 C312 1.43(2) .
C311 H311 0.95 .
C312 H312 0.95 .
C313 N314 1.42 .
C313 C317 1.42 .
N314 N315 1.42 .
N315 N316 1.42 .
N316 C317 1.42 .
N316 C318 1.60(3) .
C317 H317 0.95 .
C318 C319 1.46(3) .
C318 H31A 0.99 .
C318 H31B 0.99 .
C319 C320 1.45(3) .
C319 H31C 0.99 .
C319 H31D 0.99 .
C320 O321 1.36(3) .
C320 H32A 0.99 .
C320 H32B 0.99 .
O321 C322 1.427(5) .
C322 C323 1.39 .
C322 C327 1.39 .
C323 C324 1.39 .
C323 H323 0.95 .
C324 C325 1.39 .
C324 H324 0.95 .
C325 C326 1.39 .
C325 C328 1.59(2) .
C326 C327 1.39 .
C326 H326 0.95 .
C327 H327 0.95 .
C328 C349 1.49(2) .
C328 C339 1.53(2) .
C328 C329 1.56(2) .
C329 C330 1.39 .
C329 C334 1.39 .
C330 C331 1.39 .
C330 H330 0.95 .
C331 C332 1.39 .
C331 H331 0.95 .
C332 C333 1.39 .
C332 C335 1.61(4) .
C333 C334 1.39 .
C333 H333 0.95 .
C334 H334 0.95 .
C335 C338 1.62(5) .
C335 C337 1.64(4) .
C335 C336 1.64(4) .
C336 H33A 0.98 .
C336 H33B 0.98 .
C336 H33C 0.98 .
C337 H33D 0.98 .
C337 H33E 0.98 .
C337 H33F 0.98 .
C338 H33G 0.98 .
C338 H33H 0.98 .
C338 H33I 0.98 .
C339 C340 1.39 .
C339 C344 1.39 .
C340 C341 1.39 .
C340 H340 0.95 .
C341 C342 1.39 .
C341 H341 0.95 .
C342 C343 1.39 .
C342 C345 1.58(2) .
C343 C344 1.39 .
C343 H343 0.95 .
C344 H344 0.95 .
C345 C346 1.54(3) .
C345 C348 1.62(3) .
C345 C347 1.64(3) .
C346 H34A 0.98 .
C346 H34B 0.98 .
C346 H34C 0.98 .
C347 H34D 0.98 .
C347 H34E 0.98 .
C347 H34F 0.98 .
C348 H34G 0.98 .
C348 H34H 0.98 .
C348 H34I 0.98 .
C349 C350 1.39 .
C349 C354 1.39 .
C350 C351 1.39 .
C350 H350 0.95 .
C351 C352 1.39 .
C351 H351 0.95 .
C352 C353 1.39 .
C352 C355 1.636(19) .
C353 C354 1.39 .
C353 H353 0.95 .
C354 H354 0.95 .
C355 C357 1.52(2) .
C355 C356 1.54(2) .
C355 C358 1.60(2) .
C356 H35A 0.98 .
C356 H35B 0.98 .
C356 H35C 0.98 .
C357 H35D 0.98 .
C357 H35E 0.98 .
C357 H35F 0.98 .
C358 H35G 0.98 .
C358 H35H 0.98 .
C358 H35I 0.98 .

loop_
_geom_torsion_atom_site_label_1
_geom_torsion_atom_site_label_2
_geom_torsion_atom_site_label_3
_geom_torsion_atom_site_label_4
_geom_torsion
_geom_torsion_site_symmetry_1
_geom_torsion_site_symmetry_4
C6 C1 C2 C3 -4(3) . .
C40 C1 C2 C3 169.9(16) . .
C1 C2 C3 C4 -2(3) . .
C2 C3 C4 O7 178.4(16) . .
C2 C3 C4 C5 8(3) . .
O7 C4 C5 C6 -177.4(17) . .
C3 C4 C5 C6 -8(3) . .
C4 C5 C6 C1 1(3) . .
C2 C1 C6 C5 5(3) . .
C40 C1 C6 C5 -170.0(17) . .
C3 C4 O7 C8 27(3) . .
C5 C4 O7 C8 -163(2) . .
C4 O7 C8 C9 135(2) . .
O7 C8 C9 O10 40(3) . .
C8 C9 O10 C11 -96(4) . .
C9 O10 C11 C12 90(15) . .
O10 C11 C12 O13 -144(14) . .
C11 C12 O13 C14 -180(3) . .
C12 O13 C14 C15 -168(4) . .
O13 C14 C15 O16 136(3) . .
C14 C15 O16 C17 75(3) . .
C15 O16 C17 C18 -174.7(17) . .
O16 C17 C18 O19 154(2) . .
C17 C18 O19 C20 174.2(19) . .
C18 O19 C20 C21 112(2) . .
O19 C20 C21 O22 -88(2) . .
C20 C21 O22 C23 164.5(14) . .
C21 O22 C23 C28 -161(2) . .
C21 O22 C23 C24 21(3) . .
C28 C23 C24 C25 -3(3) . .
O22 C23 C24 C25 174.9(17) . .
C23 C24 C25 C26 3(3) . .
C24 C25 C26 C27 -1(3) . .
C24 C25 C26 C29 179.6(17) . .
C25 C26 C27 C28 -1(3) . .
C29 C26 C27 C28 178.3(17) . .
C26 C27 C28 C23 1(3) . .
O22 C23 C28 C27 -176.9(15) . .
C24 C23 C28 C27 1(3) . .
C27 C26 C29 N30 35(3) . .
C25 C26 C29 N30 -144.8(19) . .
C27 C26 C29 C34 -140.5(18) . .
C25 C26 C29 C34 39(3) . .
C34 C29 N30 C31 -2(3) . .
C26 C29 N30 C31 -177.3(14) . .
C34 C29 N30 Cu1 -170.8(11) . .
C26 C29 N30 Cu1 13(3) . .
N39 Cu1 N30 C29 170.9(19) . .
N208 Cu1 N30 C29 -82(2) . .
N200 Cu1 N30 C29 24(2) . .
N39 Cu1 N30 C31 0.9(10) . .
N208 Cu1 N30 C31 107.6(11) . .
N200 Cu1 N30 C31 -146.4(10) . .
C29 N30 C31 C32 7(2) . .
Cu1 N30 C31 C32 178.7(12) . .
C29 N30 C31 C38 -179.3(15) . .
Cu1 N30 C31 C38 -7.4(16) . .
N30 C31 C32 C33 -9(2) . .
C38 C31 C32 C33 176.9(15) . .
N30 C31 C32 C35 176.9(13) . .
C38 C31 C32 C35 3(2) . .
C31 C32 C33 C34 5(2) . .
C35 C32 C33 C34 179.3(13) . .
N30 C29 C34 C33 -2(3) . .
C26 C29 C34 C33 173.8(17) . .
C32 C33 C34 C29 0(2) . .
C33 C32 C35 N44 5(2) . .
C31 C32 C35 N44 179.6(14) . .
C33 C32 C35 C36 -179.9(16) . .
C31 C32 C35 C36 -6(2) . .
N44 C35 C36 N43 2(3) . .
C32 C35 C36 N43 -171.7(15) . .
N44 C35 C36 C37 178.8(16) . .
C32 C35 C36 C37 5(3) . .
N43 C36 C37 C42 1(3) . .
C35 C36 C37 C42 -175.7(18) . .
N43 C36 C37 C38 175.8(15) . .
C35 C36 C37 C38 -1(3) . .
C42 C37 C38 N39 -13(3) . .
C36 C37 C38 N39 171.2(15) . .
C42 C37 C38 C31 173.3(15) . .
C36 C37 C38 C31 -2(2) . .
N30 C31 C38 N39 12.7(19) . .
C32 C31 C38 N39 -173.2(13) . .
N30 C31 C38 C37 -173.2(14) . .
C32 C31 C38 C37 1(2) . .
C37 C38 N39 C40 5(2) . .
C31 C38 N39 C40 179.1(13) . .
C37 C38 N39 Cu1 175.3(12) . .
C31 C38 N39 Cu1 -10.9(15) . .
N208 Cu1 N39 C40 39.7(15) . .
N30 Cu1 N39 C40 174.4(15) . .
N200 Cu1 N39 C40 -60.8(19) . .
N208 Cu1 N39 C38 -128.5(11) . .
N30 Cu1 N39 C38 6.1(11) . .
N200 Cu1 N39 C38 131.0(12) . .
C38 N39 C40 C1 177.0(15) . .
Cu1 N39 C40 C1 9(2) . .
C38 N39 C40 C41 6(2) . .
Cu1 N39 C40 C41 -162.3(12) . .
C6 C1 C40 N39 42(2) . .
C2 C1 C40 N39 -133(2) . .
C6 C1 C40 C41 -146.3(16) . .
C2 C1 C40 C41 39(3) . .
N39 C40 C41 C42 -8(3) . .
C1 C40 C41 C42 -179.8(16) . .
C36 C37 C42 C41 -174.9(17) . .
C38 C37 C42 C41 10(3) . .
C40 C41 C42 C37 -1(3) . .
C35 C36 N43 C45 -2(3) . .
C37 C36 N43 C45 -179.2(14) . .
C36 C35 N44 C46 3(2) . .
C32 C35 N44 C46 177.6(13) . .
C36 N43 C45 C47 -178.5(17) . .
C36 N43 C45 C46 -3(2) . .
C35 N44 C46 C48 178.9(16) . .
C35 N44 C46 C45 -9(2) . .
C47 C45 C46 C48 -3(3) . .
N43 C45 C46 C48 -178.8(14) . .
C47 C45 C46 N44 -175.7(16) . .
N43 C45 C46 N44 9(2) . .
N43 C45 C47 C49 -179.8(14) . .
C46 C45 C47 C49 5(3) . .
N44 C46 C48 C50 171.6(17) . .
C45 C46 C48 C50 -1(3) . .
C45 C47 C49 C50 -3(3) . .
C45 C47 C49 N51 176.7(14) . .
C46 C48 C50 N52 177.5(17) . .
C46 C48 C50 C49 3(3) . .
N51 C49 C50 C48 179.5(15) . .
C47 C49 C50 C48 -1(3) . .
N51 C49 C50 N52 4(3) . .
C47 C49 C50 N52 -176.3(15) . .
C50 C49 N51 C54 0(2) . .
C47 C49 N51 C54 180.0(13) . .
C48 C50 N52 C53 -176(2) . .
C49 C50 N52 C53 -1(2) . .
C50 N52 C53 C54 -5(3) . .
C50 N52 C53 C57 -179.7(17) . .
C49 N51 C54 C53 -6(2) . .
C49 N51 C54 C55 -178.8(15) . .
N52 C53 C54 N51 9(3) . .
C57 C53 C54 N51 -175.0(14) . .
N52 C53 C54 C55 -176.8(15) . .
C57 C53 C54 C55 -0.8(19) . .
N51 C54 C55 N56 174.5(16) . .
C53 C54 C55 N56 0.8(17) . .
N51 C54 C55 C74 -3(3) . .
C53 C54 C55 C74 -177.1(15) . .
C74 C55 N56 C57 176.8(18) . .
C54 C55 N56 C57 -0.5(18) . .
C74 C55 N56 Zn1 3(3) . .
C54 C55 N56 Zn1 -174.7(9) . .
N70 Zn1 N56 C55 -3.1(11) . .
N60 Zn1 N56 C55 -173.4(11) . .
N66 Zn1 N56 C55 -102(5) . .
O1 Zn1 N56 C55 90.9(11) . .
N70 Zn1 N56 C57 -176.6(13) . .
N60 Zn1 N56 C57 13.1(13) . .
N66 Zn1 N56 C57 84(5) . .
O1 Zn1 N56 C57 -82.7(13) . .
C55 N56 C57 C58 177.2(16) . .
Zn1 N56 C57 C58 -9(2) . .
C55 N56 C57 C53 0.0(18) . .
Zn1 N56 C57 C53 173.7(10) . .
N52 C53 C57 C58 -1(3) . .
C54 C53 C57 C58 -176.5(18) . .
N52 C53 C57 N56 176.1(17) . .
C54 C53 C57 N56 0.5(19) . .
N56 C57 C58 C129 178.0(15) . .
C53 C57 C58 C129 -5(3) . .
N56 C57 C58 C59 -3(3) . .
C53 C57 C58 C59 173.1(16) . .
C57 C58 C59 N60 7(3) . .
C129 C58 C59 N60 -174.3(17) . .
C57 C58 C59 C63 -176.6(16) . .
C129 C58 C59 C63 2(2) . .
C58 C59 N60 C61 173.3(15) . .
C63 C59 N60 C61 -3(2) . .
C58 C59 N60 Zn1 3(3) . .
C63 C59 N60 Zn1 -173.1(11) . .
N70 Zn1 N60 C59 -88(4) . .
N56 Zn1 N60 C59 -10.5(16) . .
N66 Zn1 N60 C59 177.1(16) . .
O1 Zn1 N60 C59 83.1(16) . .
N70 Zn1 N60 C61 104(4) . .
N56 Zn1 N60 C61 -179.0(13) . .
N66 Zn1 N60 C61 8.6(13) . .
O1 Zn1 N60 C61 -85.4(13) . .
C59 N60 C61 C64 -178.3(17) . .
Zn1 N60 C61 C64 -7(2) . .
C59 N60 C61 C62 3.8(19) . .
Zn1 N60 C61 C62 174.6(10) . .
C64 C61 C62 C63 178.8(16) . .
N60 C61 C62 C63 -3(2) . .
C61 C62 C63 C59 1.5(19) . .
N60 C59 C63 C62 1(2) . .
C58 C59 C63 C62 -175.7(14) . .
N60 C61 C64 C65 -1(3) . .
C62 C61 C64 C65 176.2(18) . .
N60 C61 C64 C143 173.1(15) . .
C62 C61 C64 C143 -9(2) . .
C61 C64 C65 N66 6(3) . .
C143 C64 C65 N66 -168.2(16) . .
C61 C64 C65 C76 177.8(16) . .
C143 C64 C65 C76 4(3) . .
C64 C65 N66 C67 176.8(17) . .
C76 C65 N66 C67 4(2) . .
C64 C65 N66 Zn1 -1(3) . .
C76 C65 N66 Zn1 -174.1(10) . .
N70 Zn1 N66 C65 -175.1(15) . .
N60 Zn1 N66 C65 -5.0(15) . .
N56 Zn1 N66 C65 -76(5) . .
O1 Zn1 N66 C65 91.0(15) . .
N70 Zn1 N66 C67 7.3(14) . .
N60 Zn1 N66 C67 177.4(13) . .
N56 Zn1 N66 C67 107(5) . .
O1 Zn1 N66 C67 -86.5(13) . .
C65 N66 C67 C68 175(2) . .
Zn1 N66 C67 C68 -7(3) . .
C65 N66 C67 C75 -6(2) . .
Zn1 N66 C67 C75 172.2(10) . .
N66 C67 C68 C69 2(3) . .
C75 C67 C68 C69 -177.2(14) . .
N66 C67 C68 C157 -166(2) . .
C75 C67 C68 C157 15(3) . .
C67 C68 C69 N70 0(3) . .
C157 C68 C69 N70 169.6(16) . .
C67 C68 C69 C73 -179.4(17) . .
C157 C68 C69 C73 -10(3) . .
C68 C69 N70 C71 -179.8(17) . .
C73 C69 N70 C71 -0.1(17) . .
C68 C69 N70 Zn1 4(2) . .
C73 C69 N70 Zn1 -176.5(10) . .
N60 Zn1 N70 C69 -101(4) . .
N56 Zn1 N70 C69 -178.2(11) . .
N66 Zn1 N70 C69 -6.1(12) . .
O1 Zn1 N70 C69 87.9(11) . .
N60 Zn1 N70 C71 83(4) . .
N56 Zn1 N70 C71 6.0(12) . .
N66 Zn1 N70 C71 178.1(12) . .
O1 Zn1 N70 C71 -88.0(12) . .
C69 N70 C71 C74 174.9(15) . .
Zn1 N70 C71 C74 -9(2) . .
C69 N70 C71 C72 -0.5(17) . .
Zn1 N70 C71 C72 175.8(10) . .
C74 C71 C72 C73 -174.4(16) . .
N70 C71 C72 C73 0.9(19) . .
C71 C72 C73 C69 -1(2) . .
C68 C69 C73 C72 -179.6(16) . .
N70 C69 C73 C72 0.7(18) . .
C72 C71 C74 C55 -179.2(16) . .
N70 C71 C74 C55 6(3) . .
C72 C71 C74 C171 4(3) . .
N70 C71 C74 C171 -170.7(14) . .
N56 C55 C74 C71 -4(3) . .
C54 C55 C74 C71 173.4(14) . .
N56 C55 C74 C171 173.3(16) . .
C54 C55 C74 C171 -10(2) . .
N66 C67 C75 N78 -169.1(18) . .
C68 C67 C75 N78 10(3) . .
N66 C67 C75 C76 5.2(19) . .
C68 C67 C75 C76 -175.4(16) . .
N78 C75 C76 N77 0(3) . .
C67 C75 C76 N77 -174.5(16) . .
N78 C75 C76 C65 171.5(16) . .
C67 C75 C76 C65 -3.2(18) . .
N66 C65 C76 N77 171.6(17) . .
C64 C65 C76 N77 -2(3) . .
N66 C65 C76 C75 0(2) . .
C64 C65 C76 C75 -172.9(17) . .
C75 C76 N77 C80 -7(3) . .
C65 C76 N77 C80 -176.2(16) . .
C76 C75 N78 C79 0(2) . .
C67 C75 N78 C79 173.1(16) . .
C75 N78 C79 C80 8(2) . .
C75 N78 C79 C81 -175.7(13) . 2_755
C76 N77 C80 C79 13(2) . .
C76 N77 C80 C82 -179.4(16) . .
N78 C79 C80 N77 -15(3) . .
C81 C79 C80 N77 168.8(15) 2_755 .
N78 C79 C80 C82 175.8(14) . .
C81 C79 C80 C82 0(3) 2_755 .
N77 C80 C82 C84 -168.1(18) . 2_755
C79 C80 C82 C84 0(2) . 2_755
C79 C81 C83 N86 170.6(14) 2_755 .
C79 C81 C83 C84 -9(2) 2_755 .
N86 C83 C84 N85 10(3) . .
C81 C83 C84 N85 -170.1(15) . .
N86 C83 C84 C82 -169.3(17) . 2_755
C81 C83 C84 C82 11(3) . 2_755
C82 C84 N85 C87 176.2(15) 2_755 .
C83 C84 N85 C87 -3(2) . .
C84 C83 N86 C88 -4(3) . .
C81 C83 N86 C88 176.5(15) . .
C84 N85 C87 C88 -8(2) . .
C84 N85 C87 C126 177.0(15) . .
C83 N86 C88 C87 -9(3) . .
C83 N86 C88 C89 177.4(14) . .
N85 C87 C88 N86 17(3) . .
C126 C87 C88 N86 -168.7(18) . .
N85 C87 C88 C89 -170.4(13) . .
C126 C87 C88 C89 4(3) . .
N86 C88 C89 C90 172.1(11) . .
C87 C88 C89 C90 -2.0(19) . .
N86 C88 C89 C94 -9.1(19) . .
C87 C88 C89 C94 176.8(12) . .
C94 C89 C90 N91 0 . .
C88 C89 C90 N91 178.9(12) . .
C94 C89 C90 C125 174.4(11) . .
C88 C89 C90 C125 -6.8(13) . .
C89 C90 N91 C92 0 . .
C125 C90 N91 C92 -174.6(11) . .
C89 C90 N91 Cu2 172.1(6) . .
C125 C90 N91 Cu2 -2.5(10) . .
N308 Cu2 N91 C90 -133.3(7) . .
N124 Cu2 N91 C90 3.4(5) . .
N300 Cu2 N91 C90 128.6(9) . .
N308 Cu2 N91 C92 38.0(8) . .
N124 Cu2 N91 C92 174.7(7) . .
N300 Cu2 N91 C92 -60.1(10) . .
C90 N91 C92 C93 0 . .
Cu2 N91 C92 C93 -170.6(7) . .
C90 N91 C92 C95 -177.6(10) . .
Cu2 N91 C92 C95 11.7(10) . .
N91 C92 C93 C94 0 . .
C95 C92 C93 C94 177.6(10) . .
C92 C93 C94 C89 0 . .
C90 C89 C94 C93 0 . .
C88 C89 C94 C93 -178.9(12) . .
N91 C92 C95 C96 -130.0(8) . .
C93 C92 C95 C96 52.4(10) . .
N91 C92 C95 C100 40.1(11) . .
C93 C92 C95 C100 -137.6(7) . .
C100 C95 C96 C97 0 . .
C92 C95 C96 C97 169.9(11) . .
C95 C96 C97 C98 0 . .
C96 C97 C98 C99 0 . .
C96 C97 C98 O101 -176.3(13) . .
C97 C98 C99 C100 0 . .
O101 C98 C99 C100 176.2(13) . .
C98 C99 C100 C95 0 . .
C96 C95 C100 C99 0 . .
C92 C95 C100 C99 -170.1(11) . .
C99 C98 O101 C102 84(4) . .
C97 C98 O101 C102 -100(4) . .
C98 O101 C102 C103 -172(2) . .
O101 C102 C103 O104 53(4) . .
C102 C103 O104 C105 30(6) . .
C103 O104 C105 C106 166(3) . .
O104 C105 C106 O107 -177(3) . .
C105 C106 O107 C108 172(3) . .
C106 O107 C108 C109 129(3) . .
O107 C108 C109 O110 93(2) . .
C108 C109 O110 C111 146.5(17) . .
C109 O110 C111 C112 89(3) . .
O110 C111 C112 O113 -126(2) . .
C111 C112 O113 C114 -141.7(19) . .
C112 O113 C114 C115 -65(3) . .
O113 C114 C115 O116 -60(2) . .
C114 C115 O116 C117 -157.4(15) . .
C115 O116 C117 C118 3(2) . .
C115 O116 C117 C122 -171.7(16) . .
C122 C117 C118 C119 0 . .
O116 C117 C118 C119 -174.8(13) . .
C117 C118 C119 C120 0 . .
C118 C119 C120 C121 0 . .
C118 C119 C120 C123 170.3(14) . .
C119 C120 C121 C122 0 . .
C123 C120 C121 C122 -171.0(13) . .
C120 C121 C122 C117 0 . .
C118 C117 C122 C121 0 . .
O116 C117 C122 C121 175.3(12) . .
C121 C120 C123 N124 51(2) . .
C119 C120 C123 N124 -119.8(17) . .
C121 C120 C123 C128 -139.3(12) . .
C119 C120 C123 C128 50.0(18) . .
C120 C123 N124 C125 175.7(14) . .
C128 C123 N124 C125 7(3) . .
C120 C123 N124 Cu2 -3(2) . .
C128 C123 N124 Cu2 -172.0(12) . .
N308 Cu2 N124 C125 104.9(13) . .
N91 Cu2 N124 C125 -4.1(10) . .
N300 Cu2 N124 C125 -141.8(11) . .
N308 Cu2 N124 C123 -76.0(17) . .
N91 Cu2 N124 C123 175.0(14) . .
N300 Cu2 N124 C123 37.3(16) . .
C123 N124 C125 C126 -5(3) . .
Cu2 N124 C125 C126 174.3(14) . .
C123 N124 C125 C90 -175.3(14) . .
Cu2 N124 C125 C90 3.9(16) . .
N91 C90 C125 N124 -0.8(16) . .
C89 C90 C125 N124 -175.3(9) . .
N91 C90 C125 C126 -172.5(12) . .
C89 C90 C125 C126 13.0(18) . .
N124 C125 C126 C87 178.9(15) . .
C90 C125 C126 C87 -11(2) . .
N124 C125 C126 C127 3(3) . .
C90 C125 C126 C127 173.7(13) . .
N85 C87 C126 C125 177.2(16) . .
C88 C87 C126 C125 2(3) . .
N85 C87 C126 C127 -8(3) . .
C88 C87 C126 C127 177.3(17) . .
C125 C126 C127 C128 -4(3) . .
C87 C126 C127 C128 -179.6(15) . .
N124 C123 C128 C127 -8(3) . .
C120 C123 C128 C127 -177.6(14) . .
C126 C127 C128 C123 6(2) . .
C57 C58 C129 C130 -71.1(17) . .
C59 C58 C129 C130 110.2(14) . .
C57 C58 C129 C134 108.8(15) . .
C59 C58 C129 C134 -69.9(16) . .
C134 C129 C130 C131 0 . .
C58 C129 C130 C131 179.9(12) . .
C129 C130 C131 C132 0 . .
C129 C130 C131 C135 -174.5(12) . .
C130 C131 C132 C133 0 . .
C135 C131 C132 C133 174.9(11) . .
C131 C132 C133 C134 0 . .
C131 C132 C133 C139 -178.9(11) . .
C132 C133 C134 C129 0 . .
C139 C133 C134 C129 178.9(10) . .
C130 C129 C134 C133 0 . .
C58 C129 C134 C133 -179.9(13) . .
C130 C131 C135 C138 -140.2(13) . .
C132 C131 C135 C138 45.2(16) . .
C130 C131 C135 C136 -20.8(16) . .
C132 C131 C135 C136 164.6(10) . .
C130 C131 C135 C137 97.4(11) . .
C132 C131 C135 C137 -77.2(11) . .
C132 C133 C139 C141 -9.5(12) . .
C134 C133 C139 C141 171.6(8) . .
C132 C133 C139 C140 108.4(9) . .
C134 C133 C139 C140 -70.5(10) . .
C132 C133 C139 C142 -133.9(9) . .
C134 C133 C139 C142 47.2(12) . .
C61 C64 C143 C144 -79.3(14) . .
C65 C64 C143 C144 95.8(16) . .
C61 C64 C143 C148 101.1(14) . .
C65 C64 C143 C148 -83.8(16) . .
C148 C143 C144 C145 0 . .
C64 C143 C144 C145 -179.7(12) . .
C143 C144 C145 C146 0 . .
C143 C144 C145 C149 -176.8(15) . .
C144 C145 C146 C147 0 . .
C149 C145 C146 C147 177.3(13) . .
C145 C146 C147 C148 0 . .
C145 C146 C147 C153 172.7(12) . .
C146 C147 C148 C143 0 . .
C153 C147 C148 C143 -173.1(11) . .
C144 C143 C148 C147 0 . .
C64 C143 C148 C147 179.7(12) . .
C146 C145 C149 C151 123.2(11) . .
C144 C145 C149 C151 -59.7(13) . .
C146 C145 C149 C152 0.1(17) . .
C144 C145 C149 C152 177.2(10) . .
C146 C145 C149 C150 -123.1(12) . .
C144 C145 C149 C150 54.0(13) . .
C148 C147 C153 C156 -121.7(10) . .
C146 C147 C153 C156 65.4(11) . .
C148 C147 C153 C155 123.1(10) . .
C146 C147 C153 C155 -49.8(12) . .
C148 C147 C153 C154 1.4(14) . .
C146 C147 C153 C154 -171.5(9) . .
C67 C68 C157 C158 74(2) . .
C69 C68 C157 C158 -94.0(16) . .
C67 C68 C157 C162 -100.5(19) . .
C69 C68 C157 C162 91.1(14) . .
C162 C157 C158 C159 0 . .
C68 C157 C158 C159 -174.8(15) . .
C157 C158 C159 C160 0 . .
C157 C158 C159 C163 178.9(12) . .
C158 C159 C160 C161 0 . .
C163 C159 C160 C161 -178.9(12) . .
C159 C160 C161 C162 0 . .
C159 C160 C161 C167 174.7(10) . .
C160 C161 C162 C157 0 . .
C167 C161 C162 C157 -174.8(9) . .
C158 C157 C162 C161 0 . .
C68 C157 C162 C161 175.1(14) . .
C160 C159 C163 C164 -170.5(9) . .
C158 C159 C163 C164 10.6(14) . .
C160 C159 C163 C165 68.6(13) . .
C158 C159 C163 C165 -110.3(11) . .
C160 C159 C163 C166 -49.2(13) . .
C158 C159 C163 C166 131.9(11) . .
C162 C161 C167 C169 92.1(10) . .
C160 C161 C167 C169 -82.7(11) . .
C162 C161 C167 C168 -149.1(8) . .
C160 C161 C167 C168 36.1(11) . .
C162 C161 C167 C170 -29.5(11) . .
C160 C161 C167 C170 155.7(9) . .
C71 C74 C171 C172 -66.9(15) . .
C55 C74 C171 C172 116.1(15) . .
C71 C74 C171 C176 111.0(14) . .
C55 C74 C171 C176 -66.0(17) . .
C176 C171 C172 C173 0 . .
C74 C171 C172 C173 177.9(12) . .
C171 C172 C173 C174 0 . .
C171 C172 C173 C177 -179.7(13) . .
C172 C173 C174 C175 0 . .
C177 C173 C174 C175 179.7(13) . .
C173 C174 C175 C176 0 . .
C173 C174 C175 C181 174.5(14) . .
C174 C175 C176 C171 0 . .
C181 C175 C176 C171 -173.8(15) . .
C172 C171 C176 C175 0 . .
C74 C171 C176 C175 -177.9(12) . .
C172 C173 C177 C178 50.1(18) . .
C174 C173 C177 C178 -129.6(13) . .
C172 C173 C177 C180 170.0(11) . .
C174 C173 C177 C180 -9.7(18) . .
C172 C173 C177 C179 -70.0(12) . .
C174 C173 C177 C179 110.4(11) . .
C176 C175 C181 C184 -24(3) . .
C174 C175 C181 C184 161.8(15) . .
C176 C175 C181 C183 99(2) . .
C174 C175 C181 C183 -75(2) . .
C176 C175 C181 C182 -134.5(16) . .
C174 C175 C181 C182 51(2) . .
N39 Cu1 N200 C201 -85.4(19) . .
N208 Cu1 N200 C201 167.3(18) . .
N30 Cu1 N200 C201 31.2(19) . .
N39 Cu1 N200 C206 111.2(14) . .
N208 Cu1 N200 C206 4.0(12) . .
N30 Cu1 N200 C206 -132.2(12) . .
C206 N200 C201 C203 5(3) . .
Cu1 N200 C201 C203 -157.5(15) . .
C206 N200 C201 C202 180.0(14) . .
Cu1 N200 C201 C202 18(2) . .
N200 C201 C202 C302 -173.3(15) . .
C203 C201 C202 C302 2(2) . .
N200 C201 C203 C303 173.9(18) . .
C202 C201 C203 C303 -1(3) . .
N200 C201 C203 C204 -10(3) . .
C202 C201 C203 C204 175.0(16) . .
C201 C203 C204 C205 11(3) . .
C303 C203 C204 C205 -173(2) . .
C203 C204 C205 C206 -7(3) . .
C201 N200 C206 C205 0(3) . .
Cu1 N200 C206 C205 166.1(16) . .
C201 N200 C206 C207 -175.8(17) . .
Cu1 N200 C206 C207 -10(2) . .
C204 C205 C206 N200 2(3) . .
C204 C205 C206 C207 177.7(19) . .
N200 C206 C207 N208 13(3) . .
C205 C206 C207 N208 -163.2(16) . .
N200 C206 C207 C212 -163.1(17) . .
C205 C206 C207 C212 21(3) . .
C206 C207 N208 C209 -177.9(18) . .
C212 C207 N208 C209 -1(3) . .
C206 C207 N208 Cu1 -9(2) . .
C212 C207 N208 Cu1 167.9(13) . .
N39 Cu1 N208 C209 28.1(16) . .
N30 Cu1 N208 C209 -70.5(18) . .
N200 Cu1 N208 C209 171.5(16) . .
N39 Cu1 N208 C207 -141.0(11) . .
N30 Cu1 N208 C207 120.4(12) . .
N200 Cu1 N208 C207 2.4(11) . .
C207 N208 C209 C210 3(3) . .
Cu1 N208 C209 C210 -164.1(11) . .
N208 C209 C210 C211 -5(3) . .
N208 C209 C210 C213 -177.0(16) . .
C209 C210 C211 C212 4(3) . .
C213 C210 C211 C212 176.5(15) . .
C210 C211 C212 C207 -2(3) . .
N208 C207 C212 C211 1(3) . .
C206 C207 C212 C211 176.8(18) . .
C209 C210 C213 C217 -40(2) . .
C211 C210 C213 C217 146.5(14) . .
C209 C210 C213 N214 147.0(14) . .
C211 C210 C213 N214 -26(2) . .
C217 C213 N214 N215 0 . .
C210 C213 N214 N215 173.7(15) . .
C213 N214 N215 N216 0 . .
N214 N215 N216 C217 0 . .
N214 N215 N216 C218 -177.0(16) . .
N214 C213 C217 N216 0 . .
C210 C213 C217 N216 -173.8(15) . .
N215 N216 C217 C213 0 . .
C218 N216 C217 C213 176(2) . .
C217 N216 C218 C219 -71(2) . .
N215 N216 C218 C219 105.4(17) . .
N216 C218 C219 C220 -171.7(16) . .
C218 C219 C220 O221 62(2) . .
C219 C220 O221 C222 159.9(14) . .
C220 O221 C222 C223 -169.8(12) . .
C220 O221 C222 C227 7.8(19) . .
C227 C222 C223 C224 0 . .
O221 C222 C223 C224 177.9(12) . .
C222 C223 C224 C225 0 . .
C223 C224 C225 C226 0 . .
C223 C224 C225 C228 -176.7(12) . .
C224 C225 C226 C227 0 . .
C228 C225 C226 C227 176.4(13) . .
C225 C226 C227 C222 0 . .
C223 C222 C227 C226 0 . .
O221 C222 C227 C226 -177.5(14) . .
C224 C225 C228 C239 -48.9(15) . .
C226 C225 C228 C239 134.5(11) . .
C224 C225 C228 C249 -175.2(10) . .
C226 C225 C228 C249 8.3(18) . .
C224 C225 C228 C229 72.4(16) . .
C226 C225 C228 C229 -104.1(15) . .
C239 C228 C229 C234 -70(2) . .
C249 C228 C229 C234 60(2) . .
C225 C228 C229 C234 172.7(17) . .
C239 C228 C229 C230 102.1(19) . .
C249 C228 C229 C230 -128.0(16) . .
C225 C228 C229 C230 -15(2) . .
C234 C229 C230 C231 1(3) . .
C228 C229 C230 C231 -171.3(16) . .
C229 C230 C231 C232 7(3) . .
C230 C231 C232 C233 -11(4) . .
C230 C231 C232 C235 176(2) . .
C231 C232 C233 C234 8(3) . .
C235 C232 C233 C234 -179(2) . .
C230 C229 C234 C233 -3(3) . .
C228 C229 C234 C233 169.0(17) . .
C232 C233 C234 C229 -1(3) . .
C231 C232 C235 C237 99(4) . .
C233 C232 C235 C237 -73(3) . .
C231 C232 C235 C238 -136(3) . .
C233 C232 C235 C238 51(4) . .
C231 C232 C235 C236 -15(4) . .
C233 C232 C235 C236 173(2) . .
C249 C228 C239 C240 -110.2(14) . .
C229 C228 C239 C240 12(2) . .
C225 C228 C239 C240 132.3(11) . .
C249 C228 C239 C244 60.2(17) . .
C229 C228 C239 C244 -177.9(13) . .
C225 C228 C239 C244 -57.3(15) . .
C244 C239 C240 C241 0 . .
C228 C239 C240 C241 170.0(14) . .
C239 C240 C241 C242 0 . .
C240 C241 C242 C243 0 . .
C240 C241 C242 C245 -174.6(15) . .
C241 C242 C243 C244 0 . .
C245 C242 C243 C244 174.2(16) . .
C242 C243 C244 C239 0 . .
C240 C239 C244 C243 0 . .
C228 C239 C244 C243 -170.7(13) . .
C243 C242 C245 C247 -119.4(17) . .
C241 C242 C245 C247 55(2) . .
C243 C242 C245 C248 7(2) . .
C241 C242 C245 C248 -178.6(14) . .
C243 C242 C245 C246 119.1(13) . .
C241 C242 C245 C246 -66.5(18) . .
C239 C228 C249 C250 -5.3(18) . .
C229 C228 C249 C250 -131.1(13) . .
C225 C228 C249 C250 111.8(11) . .
C239 C228 C249 C254 172.9(11) . .
C229 C228 C249 C254 47.2(17) . .
C225 C228 C249 C254 -69.9(14) . .
C254 C249 C250 C251 0 . .
C228 C249 C250 C251 178.3(11) . .
C249 C250 C251 C252 0 . .
C250 C251 C252 C253 0 . .
C250 C251 C252 C255 178.5(18) . .
C251 C252 C253 C254 0 . .
C255 C252 C253 C254 -178.5(18) . .
C252 C253 C254 C249 0 . .
C250 C249 C254 C253 0 . .
C228 C249 C254 C253 -178.2(12) . .
C253 C252 C255 C257 162(3) . .
C251 C252 C255 C257 -17(4) . .
C253 C252 C255 C258 -67(3) . .
C251 C252 C255 C258 114(2) . .
C253 C252 C255 C256 30(3) . .
C251 C252 C255 C256 -148.1(18) . .
N308 Cu2 N300 C306 3.8(14) . .
N124 Cu2 N300 C306 -136.9(13) . .
N91 Cu2 N300 C306 113.5(15) . .
N308 Cu2 N300 C301 176.0(16) . .
N124 Cu2 N300 C301 35.3(17) . .
N91 Cu2 N300 C301 -74.3(17) . .
C306 N300 C301 C302 176.0(17) . .
Cu2 N300 C301 C302 4(3) . .
C306 N300 C301 C303 -6(3) . .
Cu2 N300 C301 C303 -177.3(11) . .
C201 C202 C302 C301 -1(3) . .
N300 C301 C302 C202 176.8(17) . .
C303 C301 C302 C202 -1(3) . .
C201 C203 C303 C304 180(2) . .
C204 C203 C303 C304 4(3) . .
C201 C203 C303 C301 -2(3) . .
C204 C203 C303 C301 -177.2(16) . .
N300 C301 C303 C304 3(3) . .
C302 C301 C303 C304 -178.5(18) . .
N300 C301 C303 C203 -175.7(16) . .
C302 C301 C303 C203 3(2) . .
C203 C303 C304 C305 -176.0(19) . .
C301 C303 C304 C305 5(3) . .
C303 C304 C305 C306 -11(3) . .
C301 N300 C306 C305 0(3) . .
Cu2 N300 C306 C305 172.5(14) . .
C301 N300 C306 C307 -179.4(16) . .
Cu2 N300 C306 C307 -7(2) . .
C304 C305 C306 N300 9(3) . .
C304 C305 C306 C307 -171.8(19) . .
N300 C306 C307 N308 8(3) . .
C305 C306 C307 N308 -171.3(18) . .
N300 C306 C307 C312 -162.6(18) . .
C305 C306 C307 C312 18(3) . .
C312 C307 N308 C309 -6(3) . .
C306 C307 N308 C309 -175.2(18) . .
C312 C307 N308 Cu2 164.2(17) . .
C306 C307 N308 Cu2 -5(2) . .
N124 Cu2 N308 C307 128.5(14) . .
N91 Cu2 N308 C307 -134.0(14) . .
N300 Cu2 N308 C307 1.1(14) . .
N124 Cu2 N308 C309 -63(2) . .
N91 Cu2 N308 C309 34(2) . .
N300 Cu2 N308 C309 169(2) . .
C307 N308 C309 C310 6(3) . .
Cu2 N308 C309 C310 -162.3(17) . .
N308 C309 C310 C311 -6(4) . .
N308 C309 C310 C313 179(2) . .
C309 C310 C311 C312 4(3) . .
C313 C310 C311 C312 180(2) . .
C310 C311 C312 C307 -4(3) . .
N308 C307 C312 C311 5(3) . .
C306 C307 C312 C311 174.4(16) . .
C309 C310 C313 N314 -158.4(18) . .
C311 C310 C313 N314 26(3) . .
C309 C310 C313 C317 27(3) . .
C311 C310 C313 C317 -148.2(18) . .
C317 C313 N314 N315 0 . .
C310 C313 N314 N315 -175(2) . .
C313 N314 N315 N316 0 . .
N314 N315 N316 C317 0 . .
N314 N315 N316 C318 169(2) . .
N315 N316 C317 C313 0 . .
C318 N316 C317 C313 -168(2) . .
N314 C313 C317 N316 0 . .
C310 C313 C317 N316 175(2) . .
C317 N316 C318 C319 -83(3) . .
N315 N316 C318 C319 111(2) . .
N316 C318 C319 C320 84(3) . .
C318 C319 C320 O321 12(4) . .
C319 C320 O321 C322 78(3) . .
C320 O321 C322 C323 -152(2) . .
C320 O321 C322 C327 44(3) . .
C327 C322 C323 C324 0 . .
O321 C322 C323 C324 -164.1(19) . .
C322 C323 C324 C325 0 . .
C323 C324 C325 C326 0 . .
C323 C324 C325 C328 176.3(15) . .
C324 C325 C326 C327 0 . .
C328 C325 C326 C327 -176.1(16) . .
C325 C326 C327 C322 0 . .
C323 C322 C327 C326 0 . .
O321 C322 C327 C326 162(2) . .
C324 C325 C328 C349 7(2) . .
C326 C325 C328 C349 -176.5(11) . .
C324 C325 C328 C339 -112.3(14) . .
C326 C325 C328 C339 64.0(18) . .
C324 C325 C328 C329 127.6(13) . .
C326 C325 C328 C329 -56.2(17) . .
C349 C328 C329 C330 -103.9(17) . .
C339 C328 C329 C330 20(2) . .
C325 C328 C329 C330 137.6(13) . .
C349 C328 C329 C334 71(2) . .
C339 C328 C329 C334 -165.1(14) . .
C325 C328 C329 C334 -47.3(16) . .
C334 C329 C330 C331 0 . .
C328 C329 C330 C331 174.9(16) . .
C329 C330 C331 C332 0 . .
C330 C331 C332 C333 0 . .
C330 C331 C332 C335 160(3) . .
C331 C332 C333 C334 0 . .
C335 C332 C333 C334 -164(2) . .
C332 C333 C334 C329 0 . .
C330 C329 C334 C333 0 . .
C328 C329 C334 C333 -175.3(15) . .
C333 C332 C335 C338 47(5) . .
C331 C332 C335 C338 -115(5) . .
C333 C332 C335 C337 -91(3) . .
C331 C332 C335 C337 107(3) . .
C333 C332 C335 C336 173(2) . .
C331 C332 C335 C336 11(4) . .
C349 C328 C339 C340 -119.3(14) . .
C329 C328 C339 C340 113.8(15) . .
C325 C328 C339 C340 2(2) . .
C349 C328 C339 C344 63.5(17) . .
C329 C328 C339 C344 -63.3(18) . .
C325 C328 C339 C344 -174.7(12) . .
C344 C339 C340 C341 0 . .
C328 C339 C340 C341 -177.1(14) . .
C339 C340 C341 C342 0 . .
C340 C341 C342 C343 0 . .
C340 C341 C342 C345 -175.3(16) . .
C341 C342 C343 C344 0 . .
C345 C342 C343 C344 175.4(17) . .
C342 C343 C344 C339 0 . .
C340 C339 C344 C343 0 . .
C328 C339 C344 C343 177.3(13) . .
C341 C342 C345 C346 179.0(17) . .
C343 C342 C345 C346 4(3) . .
C341 C342 C345 C348 -66(2) . .
C343 C342 C345 C348 118.5(16) . .
C341 C342 C345 C347 53(2) . .
C343 C342 C345 C347 -122.2(19) . .
C339 C328 C349 C350 48.6(19) . .
C329 C328 C349 C350 175.6(15) . .
C325 C328 C349 C350 -72.7(17) . .
C339 C328 C349 C354 -132.7(13) . .
C329 C328 C349 C354 -6(2) . .
C325 C328 C349 C354 106.0(14) . .
C354 C349 C350 C351 0 . .
C328 C349 C350 C351 178.7(15) . .
C349 C350 C351 C352 0 . .
C350 C351 C352 C353 0 . .
C350 C351 C352 C355 -174.6(13) . .
C351 C352 C353 C354 0 . .
C355 C352 C353 C354 174.3(14) . .
C352 C353 C354 C349 0 . .
C350 C349 C354 C353 0 . .
C328 C349 C354 C353 -178.7(15) . .
C351 C352 C355 C357 -112.6(17) . .
C353 C352 C355 C357 72.9(19) . .
C351 C352 C355 C356 1(2) . .
C353 C352 C355 C356 -173.5(13) . .
C351 C352 C355 C358 120.7(14) . .
C353 C352 C355 C358 -53.7(19) . .
